data_7708486
loop_
_publ_author_name
'Xing, Tian'
'Prior, Timothy J.'
'Redshaw, Carl'

_publ_section_title
;
 Lead calix[n]arenes (n=4, 6, 8): Structures and ring opening
 homo-/co-polymerization capability for cyclic esters
;
_journal_name_full 'Dalton Transactions'
_journal_paper_doi 10.1039/D1DT02790E
_journal_year 2021
_chemical_formula_moiety 'C272 H329 Cl2 Li10 N4 O30 Pb8, 5(C2 H3 N), 9[CH3CN]'
_chemical_formula_sum 'C282 H340 Cl2 Li10 N9 O30 Pb8'
_chemical_formula_weight 6133.43
_space_group_crystal_system triclinic
_space_group_IT_number 2
_space_group_name_Hall '-P 1'
_space_group_name_H-M_alt 'P -1'
_atom_sites_solution_hydrogens mixed
_atom_sites_solution_primary dual
_audit_creation_date 2021-08-09
_audit_creation_method
;
Olex2 1.3
(compiled 2020.11.12 svn.r5f609507 for OlexSys, GUI svn.r6257)
;
_audit_update_record
;
2021-08-10 deposited with the CCDC.	2021-09-30 downloaded from the CCDC.
;
_cell_angle_alpha 69.691(2)
_cell_angle_beta 72.882(2)
_cell_angle_gamma 85.7680(10)
_cell_formula_units_Z 2
_cell_length_a 23.1594(4)
_cell_length_b 25.7268(4)
_cell_length_c 28.7875(6)
_cell_measurement_reflns_used 78872
_cell_measurement_temperature 100(2)
_cell_measurement_theta_max 28.8890
_cell_measurement_theta_min 2.9440
_cell_volume 15365.5(5)
_computing_cell_refinement 'CrysAlisPro 1.171.39.34b (Rigaku OD, 2017)'
_computing_data_collection 'CrysAlisPro 1.171.39.34b (Rigaku OD, 2017)'
_computing_data_reduction 'CrysAlisPro 1.171.39.34b (Rigaku OD, 2017)'
_computing_molecular_graphics 'Olex2 1.3 (Dolomanov et al., 2009)'
_computing_publication_material 'Olex2 1.3 (Dolomanov et al., 2009)'
_computing_structure_refinement 'SHELXL 2018/3 (Sheldrick, 2015)'
_computing_structure_solution 'SHELXT 2014/5 (Sheldrick, 2014)'
_diffrn_ambient_temperature 100(2)
_diffrn_detector 'hybrid pixel detector'
_diffrn_detector_area_resol_mean 10
_diffrn_detector_dtime 0.000
_diffrn_detector_type 'Rigaku, HyPix 6000'
_diffrn_measured_fraction_theta_full 0.998
_diffrn_measured_fraction_theta_max 0.998
_diffrn_measurement_details
;
List of Runs (angles in degrees, time in seconds):

  # Type    Start    End  Width  t~exp~   \w     \q     \k     \f   Frames
#--------------------------------------------------------------------------
  1  \w   -106.00  19.00   1.00   17.50    --  -16.70 -57.00 -30.00  125
  2  \w   -106.00  22.00   1.00   17.50    --  -16.70 -72.00  60.00  128
  3  \w   -106.00  17.00   1.00   17.50    --  -16.70 -38.00-150.00  123
  4  \w    -55.00  73.00   1.00   17.50    --  -16.70  72.00 -30.00  128
  5  \w   -106.00  17.00   1.00   17.50    --  -16.70 -38.00  60.00  123
  6  \w   -106.00  22.00   1.00   17.50    --  -16.70 -72.00-150.00  128
  7  \w    -52.00  31.00   1.00   17.50    --  -16.70  57.00 -90.00   83
  8  \w    -55.00  73.00   1.00   17.50    --  -16.70  72.00 150.00  128
;
_diffrn_measurement_device 'four-circle diffractometer'
_diffrn_measurement_device_details 'Rigaku, AFC12 \k goniometer'
_diffrn_measurement_device_type 'XtaLAB AFC12 (RCD3): Kappa single'
_diffrn_measurement_method 'profile data from \w-scans'
_diffrn_measurement_specimen_support 'MiTeGen MicroLoop'
_diffrn_orient_matrix_type 'CrysAlisPro convention (1999,Acta A55,543-557)'
_diffrn_orient_matrix_UB_11 0.0254116000
_diffrn_orient_matrix_UB_12 0.0115471000
_diffrn_orient_matrix_UB_13 -0.0215851000
_diffrn_orient_matrix_UB_21 0.0131301000
_diffrn_orient_matrix_UB_22 0.0083228000
_diffrn_orient_matrix_UB_23 0.0157796000
_diffrn_orient_matrix_UB_31 0.0144866000
_diffrn_orient_matrix_UB_32 -0.0257390000
_diffrn_orient_matrix_UB_33 0.0061184000
_diffrn_radiation_collimation 0.2
_diffrn_radiation_monochromator 'Confocal mirrors, VHF Varimax'
_diffrn_radiation_probe x-ray
_diffrn_radiation_type 'Mo K\a'
_diffrn_radiation_wavelength 0.71075
_diffrn_radiation_xray_symbol K-L~3~
_diffrn_reflns_av_R_equivalents 0.0644
_diffrn_reflns_av_unetI/netI 0.0505
_diffrn_reflns_Laue_measured_fraction_full 0.998
_diffrn_reflns_Laue_measured_fraction_max 0.998
_diffrn_reflns_limit_h_max 28
_diffrn_reflns_limit_h_min -28
_diffrn_reflns_limit_k_max 32
_diffrn_reflns_limit_k_min -32
_diffrn_reflns_limit_l_max 35
_diffrn_reflns_limit_l_min -35
_diffrn_reflns_number 327875
_diffrn_reflns_point_group_measured_fraction_full 0.998
_diffrn_reflns_point_group_measured_fraction_max 0.998
_diffrn_reflns_theta_full 25.242
_diffrn_reflns_theta_max 26.373
_diffrn_reflns_theta_min 2.899
_diffrn_source 'Rotating-anode X-ray tube'
_diffrn_source_current 55.0
_diffrn_source_power 2.475
_diffrn_source_target Mo
_diffrn_source_type 'Rigaku FRE+'
_diffrn_source_voltage 45.0
_exptl_absorpt_coefficient_mu 4.441
_exptl_absorpt_correction_T_max 1.00000
_exptl_absorpt_correction_T_min 0.68236
_exptl_absorpt_correction_type multi-scan
_exptl_absorpt_process_details
;
CrysAlisPro 1.171.39.34b (Rigaku Oxford Diffraction, 2017)
Empirical absorption correction using spherical harmonics,
 implemented in SCALE3 ABSPACK scaling algorithm.
;
_exptl_crystal_colour colourless
_exptl_crystal_colour_primary colourless
_exptl_crystal_density_diffrn 1.326
_exptl_crystal_description irregular
_exptl_crystal_F_000 6110
_exptl_crystal_size_max 0.25
_exptl_crystal_size_mid 0.18
_exptl_crystal_size_min 0.1
_refine_diff_density_max 3.926
_refine_diff_density_min -1.582
_refine_diff_density_rms 0.157
_refine_ls_extinction_method none
_refine_ls_goodness_of_fit_ref 1.015
_refine_ls_hydrogen_treatment mixed
_refine_ls_matrix_type full
_refine_ls_number_parameters 3093
_refine_ls_number_reflns 62724
_refine_ls_number_restraints 3492
_refine_ls_restrained_S_all 0.993
_refine_ls_R_factor_all 0.1017
_refine_ls_R_factor_gt 0.0679
_refine_ls_shift/su_max 0.004
_refine_ls_shift/su_mean 0.000
_refine_ls_structure_factor_coef Fsqd
_refine_ls_weighting_details 'w=1/[\s^2^(Fo^2^)+(0.0943P)^2^+82.5990P] where P=(Fo^2^+2Fc^2^)/3'
_refine_ls_weighting_scheme calc
_refine_ls_wR_factor_gt 0.1749
_refine_ls_wR_factor_ref 0.2026
_reflns_Friedel_coverage 0.000
_reflns_number_gt 41423
_reflns_number_total 62724
_reflns_threshold_expression 'I > 2\s(I)'
_cod_data_source_file d1dt02790e2.cif
_cod_data_source_block 2017ncs0767z
_cod_database_code 7708486
_shelx_shelxl_version_number 2018/3
_chemical_oxdiff_formula 'Pb (MeCN)(C66 H78 O6)'
_chemical_oxdiff_usercomment Pb[6]
_shelx_space_group_comment
;
The symmetry employed for this shelxl refinement is uniquely defined
by the following loop, which should always be used as a source of
symmetry information in preference to the above space-group names.
They are only intended as comments.
;
_shelx_estimated_absorpt_t_max 0.665
_shelx_estimated_absorpt_t_min 0.403
_reflns_odcompleteness_completeness 99.86
_reflns_odcompleteness_iscentric 1
_reflns_odcompleteness_theta 26.32
_olex2_refinement_description
;
1. Fixed Uiso
 At 1.2 times of:
  All C(H) groups, All C(H,H) groups
 At 1.5 times of:
  All C(H,H,H) groups, All O(H) groups
2. Restrained distances
 H30-O25
 1.7 with sigma of 0.05
 H30-O30
 0.9 with sigma of 0.0125
 O4-H4
 0.85 with sigma of 0.01
 Li2-H4
 2.317229 with sigma of 0.02
 C34-H4
 1.856066 with sigma of 0.02
 C188-C192 \\sim C188-C193 \\sim C188-C194 \\sim C192-C193 \\sim C192-C194
\\sim C193-C194
 with sigma of 0.04
 C191-C188 \\sim C191-C192 \\sim C191-C193 \\sim C191-C194
 with sigma of 0.02
 C204-C201 \\sim C204-C205 \\sim C204-C206 \\sim C204-C207
 with sigma of 0.02
 C201-C205 \\sim C201-C206 \\sim C205-C206 \\sim C205-C207 \\sim C206-C207
 with sigma of 0.04
 C96-C100 \\sim C96-C102 \\sim C100-C101 \\sim C100-C102 \\sim C101-C102
 with sigma of 0.04
 C99-C96 \\sim C99-C100 \\sim C99-C101 \\sim C99-C102
 with sigma of 0.02
3. Uiso/Uaniso restraints and constraints
Uiso(C206) = Uiso(C205) = Uiso(C207)
4. Rigid body (RIGU) restrains
 All non-hydrogen atoms
 with sigma for 1-2 distances of 0.004 and sigma for 1-3 distances of 0.004
5.a Rotating group:
 O30(H30)
5.b Secondary CH2 refined with riding coordinates:
 C11(H11A,H11B), C22(H22A,H22B), C33(H33A,H33B), C44(H44A,H44B), C55(H55A,
 H55B), C66(H66A,H66B), C81(H81A,H81B), C92(H92A,H92B), C103(H10M,H10N),
 C114(H11L,H11M), C125(H12J,H12K), C136(H13J,H13K), C151(H15D,H15E), C162(H16G,
 H16H), C173(H17A,H17B), C184(H18J,H18K), C197(H19D,H19E), C208(H20D,H20E),
 C221(H22F,H22G), C232(H23G,H23H), C243(H24J,H24K), C254(H25J,H25K), C265(H26J,
 H26K), C276(H27J,H27K)
5.c Me refined with riding coordinates:
 C8(H8A,H8B,H8C), C9(H9A,H9B,H9C), C10(H10A,H10B,H10C), C19(H19A,H19B,H19C),
 C20(H20A,H20B,H20C), C21(H21A,H21B,H21C), C41(H41A,H41B,H41C), C42(H42A,H42B,
 H42C), C43(H43A,H43B,H43C), C102(H10J,H10K,H10L)
5.d Me refined as rotating group:
 C89(H89A,H89B,H89C), C100(H10D,H10E,H10F), C101(H10G,H10H,H10I), C112(H11F,
 H11G,H11H), C181(H18A,H18B,H18C), C182(H18D,H18E,H18F), C183(H18G,H18H,H18I),
 C262(H26A,H26B,H26C), C263(H26D,H26E,H26F), C264(H26G,H26H,H26I), C192(H19F,
 H19G,H19H), C193(H19I,H19J,H19K), C194(H19L,H19M,H19N), C205(H20F,H20G,H20H),
 C206(H20I,H20J,H20K), C207(H20L,H20M,H20N)
5.e Aromatic/amide H refined with riding coordinates:
 C3(H3), C5(H5), C14(H14), C16(H16), C25(H25), C27(H27), C36(H36), C38(H38),
 C49(H49), C58(H58), C60(H60), C73(H73), C75(H75), C84(H84), C86(H86), C95(H95),
  C97(H97), C106(H106), C108(H108), C117(H117), C119(H119), C128(H128),
 C130(H130), C143(H143), C145(H145), C154(H154), C156(H156), C165(H165),
 C167(H167), C176(H176), C178(H178), C187(H187), C189(H189), C200(H200),
 C202(H202), C213(H213), C215(H215), C224(H224), C226(H226), C235(H235),
 C237(H237), C246(H246), C248(H248), C257(H257), C259(H259), C268(H268),
 C270(H270)
5.f Idealised Me refined as rotating group:
 C30(H30A,H30B,H30C), C31(H31A,H31B,H31C), C32(H32A,H32B,H32C), C52(H52A,H52B,
 H52C), C53(H53A,H53B,H53C), C54(H54A,H54B,H54C), C63(H63A,H63B,H63C), C64(H64A,
 H64B,H64C), C65(H65A,H65B,H65C), C78(H78A,H78B,H78C), C79(H79A,H79B,H79C),
 C80(H80A,H80B,H80C), C90(H90A,H90B,H90C), C91(H91A,H91B,H91C), C111(H11C,H11D,
 H11E), C113(H11I,H11J,H11K), C122(H12A,H12B,H12C), C123(H12D,H12E,H12F),
 C124(H12G,H12H,H12I), C133(H13A,H13B,H13C), C134(H13D,H13E,H13F), C135(H13G,
 H13H,H13I), C148(H14A,H14B,H14C), C149(H14D,H14E,H14F), C150(H15A,H15B,H15C),
 C159(H15F,H15G,H15H), C160(H16A,H16B,H16C), C161(H16D,H16E,H16F), C370(H37A,
 H37B,H37C), C371(H37D,H37E,H37F), C372(H37G,H37H,H37I), C218(H21D,H21E,H21F),
 C219(H21G,H21H,H21I), C220(H22C,H22D,H22E), C229(H22H,H22I,H22J), C230(H23A,
 H23B,H23C), C231(H23D,H23E,H23F), C240(H24A,H24B,H24C), C241(H24D,H24E,H24F),
 C242(H24G,H24H,H24I), C251(H25A,H25B,H25C), C252(H25D,H25E,H25F), C253(H25G,
 H25H,H25I), C273(H27A,H27B,H27C), C274(H27D,H27E,H27F), C275(H27G,H27H,H27I),
 C306(H30J,H30K,H30L), C308(H30M,H30N,H30O), C310(H31J,H31K,H31L), C312(H31D,
 H31E,H31F), C314(H31M,H31N,H31O), C316(H31P,H31Q,H31R), C302(H30D,H30E,H30F),
 C304(H30G,H30H,H30I), C318(H31G,H31H,H31I)
;
_smtbx_masks_special_details
;
A solvent mask was calculated and 396 electrons were 
found in a volume of 3605\%A^3^ in 3 voids per unit cell. 
This is consistent with the presence of 
9[CH3CN] per Unit Cell 
which account for 396 electrons 
per unit cell.
;
_smtbx_masks_void_probe_radius 1.2
_smtbx_masks_void_truncation_radius 1.2
_olex2_submission_special_instructions 'No special instructions were received'
_oxdiff_exptl_absorpt_empirical_details
;
Empirical correction (ABSPACK) includes:
- Absorption correction using spherical harmonics
- Frame scaling
;
_oxdiff_exptl_absorpt_empirical_full_max 1.566
_oxdiff_exptl_absorpt_empirical_full_min 0.727

loop_
_space_group_symop_operation_xyz
'x, y, z'
'-x, -y, -z'

loop_
_atom_site_label
_atom_site_type_symbol
_atom_site_fract_x
_atom_site_fract_y
_atom_site_fract_z
_atom_site_U_iso_or_equiv
_atom_site_adp_type
_atom_site_occupancy
_atom_site_site_symmetry_order
_atom_site_calc_flag
_atom_site_refinement_flags_posn
_atom_site_refinement_flags_adp
_atom_site_refinement_flags_occupancy
_atom_site_disorder_assembly
_atom_site_disorder_group
C1 C 1.0088(4) 1.1260(3) 0.2032(4) 0.0534(18) Uani 1 1 d . . . . .
C2 C 0.9864(4) 1.1542(3) 0.2401(4) 0.0512(18) Uani 1 1 d . . . . .
C3 C 1.0280(4) 1.1731(3) 0.2574(4) 0.059(2) Uani 1 1 d . . . . .
H3 H 1.013323 1.191068 0.281391 0.071 Uiso 1 1 calc R U . . .
C4 C 1.0903(4) 1.1668(4) 0.2411(5) 0.070(2) Uani 1 1 d . . . . .
C5 C 1.1110(5) 1.1417(4) 0.2054(4) 0.066(2) Uani 1 1 d . . . . .
H5 H 1.152485 1.138262 0.193184 0.079 Uiso 1 1 calc R U . . .
C6 C 1.0722(4) 1.1203(3) 0.1859(4) 0.056(2) Uani 1 1 d . . . . .
C7 C 1.1335(5) 1.1883(4) 0.2641(5) 0.084(3) Uani 1 1 d . . . . .
C8 C 1.1123(7) 1.1646(8) 0.3219(6) 0.136(5) Uani 1 1 d . . . . .
H8A H 1.112771 1.124849 0.332784 0.204 Uiso 1 1 calc R U . . .
H8B H 1.138609 1.177733 0.335994 0.204 Uiso 1 1 calc R U . . .
H8C H 1.071877 1.175984 0.334016 0.204 Uiso 1 1 calc R U . . .
C9 C 1.1334(7) 1.2487(5) 0.2460(8) 0.155(6) Uani 1 1 d . . . . .
H9A H 1.092935 1.260676 0.256739 0.233 Uiso 1 1 calc R U . . .
H9B H 1.158938 1.262382 0.260400 0.233 Uiso 1 1 calc R U . . .
H9C H 1.148273 1.262817 0.208958 0.233 Uiso 1 1 calc R U . . .
C10 C 1.1967(6) 1.1711(7) 0.2469(7) 0.125(5) Uani 1 1 d . . . . .
H10A H 1.197803 1.131396 0.258451 0.188 Uiso 1 1 calc R U . . .
H10B H 1.211241 1.185694 0.209835 0.188 Uiso 1 1 calc R U . . .
H10C H 1.221906 1.185259 0.261278 0.188 Uiso 1 1 calc R U . . .
C11 C 0.9204(4) 1.1678(3) 0.2533(3) 0.0500(18) Uani 1 1 d . . . . .
H11A H 0.903533 1.160640 0.228903 0.060 Uiso 1 1 calc R U . . .
H11B H 0.918016 1.207275 0.247227 0.060 Uiso 1 1 calc R U . . .
C12 C 0.8379(4) 1.0953(3) 0.3173(3) 0.0490(18) Uani 1 1 d . . . . .
C13 C 0.7965(4) 1.0758(4) 0.3666(3) 0.054(2) Uani 1 1 d . . . . .
C14 C 0.7957(5) 1.0985(4) 0.4036(4) 0.061(2) Uani 1 1 d . . . . .
H14 H 0.766123 1.086081 0.435301 0.073 Uiso 1 1 calc R U . . .
C15 C 0.8380(5) 1.1399(4) 0.3952(4) 0.064(2) Uani 1 1 d . . . . .
C16 C 0.8790(4) 1.1586(3) 0.3465(4) 0.055(2) Uani 1 1 d . . . . .
H16 H 0.907311 1.186144 0.339428 0.066 Uiso 1 1 calc R U . . .
C17 C 0.8796(4) 1.1380(3) 0.3075(3) 0.0492(18) Uani 1 1 d . . . . .
C18 C 0.8350(6) 1.1632(5) 0.4389(5) 0.086(3) Uani 1 1 d . . . . .
C19 C 0.8301(7) 1.1162(6) 0.4898(4) 0.111(4) Uani 1 1 d . . . . .
H19A H 0.795359 1.092928 0.498216 0.167 Uiso 1 1 calc R U . . .
H19B H 0.865851 1.094727 0.486536 0.167 Uiso 1 1 calc R U . . .
H19C H 0.826095 1.131342 0.516688 0.167 Uiso 1 1 calc R U . . .
C20 C 0.7766(8) 1.1987(7) 0.4443(7) 0.155(6) Uani 1 1 d . . . . .
H20A H 0.741756 1.175635 0.452544 0.232 Uiso 1 1 calc R U . . .
H20B H 0.772665 1.213565 0.471381 0.232 Uiso 1 1 calc R U . . .
H20C H 0.779939 1.228546 0.412276 0.232 Uiso 1 1 calc R U . . .
C21 C 0.8894(7) 1.1993(6) 0.4261(5) 0.124(5) Uani 1 1 d . . . . .
H21A H 0.892710 1.229031 0.393989 0.186 Uiso 1 1 calc R U . . .
H21B H 0.885253 1.214272 0.453097 0.186 Uiso 1 1 calc R U . . .
H21C H 0.925009 1.177657 0.422945 0.186 Uiso 1 1 calc R U . . .
C22 C 0.7487(4) 1.0298(3) 0.3823(3) 0.054(2) Uani 1 1 d . . . . .
H22A H 0.708959 1.043529 0.394332 0.065 Uiso 1 1 calc R U . . .
H22B H 0.749731 1.020512 0.352150 0.065 Uiso 1 1 calc R U . . .
C23 C 0.7970(5) 0.9376(4) 0.4100(4) 0.061(2) Uani 1 1 d . . . . .
C24 C 0.8069(5) 0.8888(4) 0.4498(4) 0.062(2) Uani 1 1 d . . . . .
C25 C 0.7815(5) 0.8852(4) 0.5011(4) 0.071(3) Uani 1 1 d . . . . .
H25 H 0.788962 0.853846 0.526677 0.085 Uiso 1 1 calc R U . . .
C26 C 0.7464(5) 0.9248(4) 0.5162(4) 0.074(3) Uani 1 1 d . . . . .
C27 C 0.7339(5) 0.9709(4) 0.4765(4) 0.068(2) Uani 1 1 d . . . . .
H27 H 0.708168 0.997338 0.485861 0.082 Uiso 1 1 calc R U . . .
C28 C 0.7584(5) 0.9788(4) 0.4237(4) 0.060(2) Uani 1 1 d . . . . .
C29 C 0.7167(7) 0.9207(5) 0.5744(5) 0.093(3) Uani 1 1 d . . . . .
C30 C 0.6488(6) 0.9216(6) 0.5871(5) 0.101(4) Uani 1 1 d . . . . .
H30A H 0.637088 0.955937 0.565705 0.152 Uiso 1 1 calc R U . . .
H30B H 0.631858 0.917996 0.622828 0.152 Uiso 1 1 calc R U . . .
H30C H 0.634323 0.891259 0.580969 0.152 Uiso 1 1 calc R U . . .
C31 C 0.7359(8) 0.8681(6) 0.6100(5) 0.131(6) Uani 1 1 d . . . . .
H31A H 0.728775 0.837072 0.601044 0.197 Uiso 1 1 calc R U . . .
H31B H 0.713020 0.862778 0.645155 0.197 Uiso 1 1 calc R U . . .
H31C H 0.778197 0.871294 0.606439 0.197 Uiso 1 1 calc R U . . .
C32 C 0.7390(7) 0.9736(6) 0.5810(5) 0.108(4) Uani 1 1 d . . . . .
H32A H 0.781883 0.972523 0.575724 0.162 Uiso 1 1 calc R U . . .
H32B H 0.719076 0.973862 0.615260 0.162 Uiso 1 1 calc R U . . .
H32C H 0.729475 1.006406 0.556105 0.162 Uiso 1 1 calc R U . . .
C33 C 0.8423(5) 0.8412(4) 0.4367(4) 0.071(2) Uani 1 1 d . . . . .
H33A H 0.814710 0.809877 0.447109 0.085 Uiso 1 1 calc R U . . .
H33B H 0.859967 0.852407 0.399487 0.085 Uiso 1 1 calc R U . . .
C34 C 0.9440(5) 0.8562(4) 0.4412(4) 0.065(2) Uani 1 1 d D . . . .
C35 C 0.9931(5) 0.8420(4) 0.4627(4) 0.072(2) Uani 1 1 d . . . . .
C36 C 0.9856(6) 0.7940(5) 0.5064(4) 0.079(3) Uani 1 1 d . . . . .
H36 H 1.016251 0.784897 0.522420 0.095 Uiso 1 1 calc R U . . .
C37 C 0.9350(6) 0.7597(4) 0.5267(4) 0.083(3) Uani 1 1 d . . . . .
C38 C 0.8894(6) 0.7755(4) 0.5041(4) 0.079(3) Uani 1 1 d . . . . .
H38 H 0.854890 0.752561 0.517744 0.094 Uiso 1 1 calc R U . . .
C39 C 0.8910(5) 0.8235(4) 0.4622(4) 0.069(2) Uani 1 1 d . . . . .
C40 C 0.9304(8) 0.7055(6) 0.5742(5) 0.110(4) Uani 1 1 d . . . . .
C41 C 0.9881(11) 0.6723(7) 0.5615(9) 0.243(12) Uani 1 1 d . . . . .
H41A H 0.991036 0.664362 0.530707 0.364 Uiso 1 1 calc R U . . .
H41B H 1.023112 0.693852 0.556214 0.364 Uiso 1 1 calc R U . . .
H41C H 0.985926 0.638189 0.589778 0.364 Uiso 1 1 calc R U . . .
C42 C 0.9220(13) 0.7195(7) 0.6201(6) 0.202(11) Uani 1 1 d . . . . .
H42A H 0.954780 0.743603 0.615001 0.303 Uiso 1 1 calc R U . . .
H42B H 0.884521 0.737969 0.626952 0.303 Uiso 1 1 calc R U . . .
H42C H 0.921196 0.686262 0.648969 0.303 Uiso 1 1 calc R U . . .
C43 C 0.8779(11) 0.6672(7) 0.5830(7) 0.184(8) Uani 1 1 d . . . . .
H43A H 0.883057 0.657671 0.552597 0.277 Uiso 1 1 calc R U . . .
H43B H 0.877187 0.634085 0.611900 0.277 Uiso 1 1 calc R U . . .
H43C H 0.840512 0.685792 0.589883 0.277 Uiso 1 1 calc R U . . .
C44 C 1.0512(5) 0.8780(4) 0.4408(4) 0.070(2) Uani 1 1 d . . . . .
H44A H 1.040966 0.916785 0.429666 0.084 Uiso 1 1 calc R U . . .
H44B H 1.070326 0.871874 0.468027 0.084 Uiso 1 1 calc R U . . .
C45 C 1.0921(5) 0.8902(4) 0.3443(4) 0.060(2) Uani 1 1 d . . . . .
C46 C 1.1290(4) 0.8739(4) 0.3040(4) 0.057(2) Uani 1 1 d . . . . .
C47 C 1.1710(5) 0.8335(4) 0.3145(4) 0.068(2) Uani 1 1 d . . . . .
C48 C 1.1776(5) 0.8090(4) 0.3653(4) 0.068(2) Uani 1 1 d . . . . .
C49 C 1.1390(5) 0.8263(4) 0.4039(4) 0.071(3) Uani 1 1 d . . . . .
H49 H 1.142364 0.810405 0.437331 0.085 Uiso 1 1 calc R U . . .
C50 C 1.0961(5) 0.8657(4) 0.3953(4) 0.063(2) Uani 1 1 d . . . . .
C51 C 1.2247(5) 0.7648(4) 0.3763(4) 0.074(3) Uani 1 1 d . . . . .
C52 C 1.2414(8) 0.7350(6) 0.3377(6) 0.139(6) Uani 1 1 d . . . . .
H52A H 1.205810 0.717552 0.338268 0.209 Uiso 1 1 calc R U . . .
H52B H 1.270184 0.707252 0.346573 0.209 Uiso 1 1 calc R U . . .
H52C H 1.258783 0.761047 0.303762 0.209 Uiso 1 1 calc R U . . .
C53 C 1.2800(6) 0.7918(6) 0.3759(7) 0.120(5) Uani 1 1 d . . . . .
H53A H 1.298339 0.817090 0.341693 0.180 Uiso 1 1 calc R U . . .
H53B H 1.308212 0.763931 0.385869 0.180 Uiso 1 1 calc R U . . .
H53C H 1.269011 0.811719 0.399733 0.180 Uiso 1 1 calc R U . . .
C54 C 1.1987(6) 0.7184(5) 0.4304(5) 0.098(4) Uani 1 1 d . . . . .
H54A H 1.197528 0.732431 0.457430 0.147 Uiso 1 1 calc R U . . .
H54B H 1.224048 0.686851 0.433023 0.147 Uiso 1 1 calc R U . . .
H54C H 1.158503 0.707437 0.433604 0.147 Uiso 1 1 calc R U . . .
C55 C 1.1195(4) 0.8955(4) 0.2514(4) 0.058(2) Uani 1 1 d . . . . .
H55A H 1.076276 0.898064 0.256121 0.069 Uiso 1 1 calc R U . . .
H55B H 1.133580 0.867896 0.235047 0.069 Uiso 1 1 calc R U . . .
C56 C 1.1132(4) 0.9979(4) 0.2010(4) 0.0551(19) Uani 1 1 d . . . . .
C57 C 1.1390(4) 1.0455(4) 0.1615(4) 0.059(2) Uani 1 1 d . . . . .
C58 C 1.2008(5) 1.0491(4) 0.1363(4) 0.068(2) Uani 1 1 d . . . . .
H58 H 1.217714 1.082231 0.110796 0.081 Uiso 1 1 calc R U . . .
C59 C 1.2375(5) 1.0044(4) 0.1484(5) 0.076(3) Uani 1 1 d . . . . .
C60 C 1.2108(5) 0.9551(4) 0.1876(4) 0.070(3) Uani 1 1 d . . . . .
H60 H 1.234729 0.924627 0.196510 0.084 Uiso 1 1 calc R U . . .
C61 C 1.1488(4) 0.9510(4) 0.2136(4) 0.056(2) Uani 1 1 d . . . . .
C62 C 1.3049(6) 1.0061(6) 0.1209(6) 0.106(4) Uani 1 1 d . . . . .
C63 C 1.3263(7) 1.0611(7) 0.0799(10) 0.219(11) Uani 1 1 d . . . . .
H63A H 1.299393 1.072405 0.058569 0.329 Uiso 1 1 calc R U . . .
H63B H 1.366270 1.058078 0.058938 0.329 Uiso 1 1 calc R U . . .
H63C H 1.326791 1.088182 0.095814 0.329 Uiso 1 1 calc R U . . .
C64 C 1.3405(6) 0.9924(8) 0.1580(7) 0.146(6) Uani 1 1 d . . . . .
H64A H 1.337097 1.021199 0.172629 0.220 Uiso 1 1 calc R U . . .
H64B H 1.382126 0.989034 0.140621 0.220 Uiso 1 1 calc R U . . .
H64C H 1.325471 0.957871 0.185101 0.220 Uiso 1 1 calc R U . . .
C65 C 1.3167(7) 0.9645(7) 0.0921(6) 0.119(5) Uani 1 1 d . . . . .
H65A H 1.308757 0.927506 0.116687 0.178 Uiso 1 1 calc R U . . .
H65B H 1.358091 0.968285 0.071363 0.178 Uiso 1 1 calc R U . . .
H65C H 1.290628 0.971579 0.070240 0.178 Uiso 1 1 calc R U . . .
C66 C 1.0976(4) 1.0942(4) 0.1466(4) 0.065(2) Uani 1 1 d . . . . .
H66A H 1.120439 1.122230 0.115143 0.079 Uiso 1 1 calc R U . . .
H66B H 1.064537 1.080997 0.138960 0.079 Uiso 1 1 calc R U . . .
C71 C 0.6507(4) 1.0847(3) 0.2589(4) 0.0517(18) Uani 1 1 d . . . . .
C72 C 0.6493(4) 1.1282(3) 0.2133(4) 0.0557(19) Uani 1 1 d . . . . .
C73 C 0.5939(5) 1.1526(4) 0.2116(4) 0.062(2) Uani 1 1 d . . . . .
H73 H 0.591825 1.181150 0.181643 0.074 Uiso 1 1 calc R U . . .
C74 C 0.5418(5) 1.1364(4) 0.2525(4) 0.063(2) Uani 1 1 d . . . . .
C75 C 0.5447(4) 1.0922(4) 0.2961(4) 0.061(2) Uani 1 1 d . . . . .
H75 H 0.509747 1.079980 0.323437 0.073 Uiso 1 1 calc R U . . .
C76 C 0.5983(4) 1.0656(3) 0.3002(4) 0.0552(19) Uani 1 1 d . . . . .
C77 C 0.4797(5) 1.1645(5) 0.2530(5) 0.080(3) Uani 1 1 d . . . . .
C78 C 0.4612(6) 1.1870(5) 0.2979(5) 0.093(4) Uani 1 1 d . . . . .
H78A H 0.462542 1.157884 0.329298 0.140 Uiso 1 1 calc R U . . .
H78B H 0.420908 1.200416 0.301512 0.140 Uiso 1 1 calc R U . . .
H78C H 0.488597 1.216786 0.291084 0.140 Uiso 1 1 calc R U . . .
C79 C 0.4871(5) 1.2158(5) 0.2015(5) 0.090(4) Uani 1 1 d . . . . .
H79A H 0.515044 1.242667 0.199727 0.135 Uiso 1 1 calc R U . . .
H79B H 0.448550 1.232306 0.201236 0.135 Uiso 1 1 calc R U . . .
H79C H 0.502055 1.203651 0.172277 0.135 Uiso 1 1 calc R U . . .
C80 C 0.4331(5) 1.1275(5) 0.2557(5) 0.089(3) Uani 1 1 d . . . . .
H80A H 0.444108 1.117848 0.224941 0.134 Uiso 1 1 calc R U . . .
H80B H 0.395219 1.145760 0.258676 0.134 Uiso 1 1 calc R U . . .
H80C H 0.429349 1.094434 0.285355 0.134 Uiso 1 1 calc R U . . .
C81 C 0.6007(5) 1.0200(3) 0.3490(4) 0.060(2) Uani 1 1 d . . . . .
H81A H 0.582614 1.032634 0.378053 0.072 Uiso 1 1 calc R U . . .
H81B H 0.642709 1.012598 0.347845 0.072 Uiso 1 1 calc R U . . .
C82 C 0.6036(4) 0.9256(4) 0.3416(4) 0.061(2) Uani 1 1 d . . . . .
C83 C 0.5690(4) 0.9668(4) 0.3584(4) 0.060(2) Uani 1 1 d . . . . .
C84 C 0.5090(5) 0.9553(4) 0.3850(4) 0.072(3) Uani 1 1 d . . . . .
H84 H 0.487186 0.982696 0.396249 0.086 Uiso 1 1 calc R U . . .
C85 C 0.4779(5) 0.9050(4) 0.3968(5) 0.084(3) Uani 1 1 d . . . . .
C86 C 0.5132(5) 0.8659(4) 0.3763(5) 0.085(4) Uani 1 1 d . . . . .
H86 H 0.494578 0.833042 0.380784 0.102 Uiso 1 1 calc R U . . .
C87 C 0.5745(4) 0.8751(4) 0.3499(5) 0.072(3) Uani 1 1 d . . . . .
C88 C 0.4118(6) 0.8918(6) 0.4289(7) 0.118(4) Uani 1 1 d . . . . .
C89 C 0.3941(6) 0.9146(7) 0.4704(7) 0.136(5) Uani 1 1 d . . . . .
H89A H 0.410084 0.892607 0.498077 0.204 Uiso 1 1 calc R U . . .
H89B H 0.350792 0.914198 0.482890 0.204 Uiso 1 1 calc R U . . .
H89C H 0.409684 0.952039 0.457754 0.204 Uiso 1 1 calc R U . . .
C90 C 0.3733(7) 0.9299(11) 0.3876(9) 0.190(8) Uani 1 1 d . . . . .
H90A H 0.382144 0.968576 0.378797 0.285 Uiso 1 1 calc R U . . .
H90B H 0.330700 0.922434 0.403753 0.285 Uiso 1 1 calc R U . . .
H90C H 0.385123 0.920279 0.356797 0.285 Uiso 1 1 calc R U . . .
C91 C 0.3882(7) 0.8406(8) 0.4338(10) 0.198(9) Uani 1 1 d . . . . .
H91A H 0.397168 0.837137 0.400328 0.296 Uiso 1 1 calc R U . . .
H91B H 0.345160 0.838919 0.448977 0.296 Uiso 1 1 calc R U . . .
H91C H 0.406083 0.810977 0.455609 0.296 Uiso 1 1 calc R U . . .
C92 C 0.6110(5) 0.8321(4) 0.3319(4) 0.067(2) Uani 1 1 d . . . . .
H92A H 0.638395 0.849933 0.297826 0.081 Uiso 1 1 calc R U . . .
H92B H 0.584194 0.806938 0.328975 0.081 Uiso 1 1 calc R U . . .
C93 C 0.6984(4) 0.7712(3) 0.3506(4) 0.0571(19) Uani 1 1 d . . . . .
C94 C 0.7352(5) 0.7449(3) 0.3826(4) 0.062(2) Uani 1 1 d . . . . .
C95 C 0.7161(6) 0.7435(4) 0.4340(5) 0.079(3) Uani 1 1 d . . . . .
H95 H 0.740352 0.725804 0.455179 0.095 Uiso 1 1 calc R U . . .
C96 C 0.6633(6) 0.7666(4) 0.4556(4) 0.083(3) Uani 1 1 d D . . . .
C97 C 0.6317(5) 0.7946(4) 0.4206(4) 0.074(2) Uani 1 1 d . . . . .
H97 H 0.596896 0.812128 0.432914 0.089 Uiso 1 1 calc R U . . .
C98 C 0.6473(4) 0.7991(3) 0.3680(4) 0.061(2) Uani 1 1 d . . . . .
C99 C 0.6498(7) 0.7609(5) 0.5113(4) 0.118(5) Uani 1 1 d D . . . .
C100 C 0.6466(11) 0.8136(6) 0.5183(6) 0.206(10) Uani 1 1 d D . . . .
H10D H 0.685430 0.832418 0.502052 0.309 Uiso 1 1 calc R U . . .
H10E H 0.634900 0.808191 0.554605 0.309 Uiso 1 1 calc R U . . .
H10F H 0.617245 0.835639 0.503025 0.309 Uiso 1 1 calc R U . . .
C101 C 0.6965(10) 0.7360(10) 0.5401(7) 0.223(9) Uani 1 1 d D . . . .
H10G H 0.690569 0.696442 0.554619 0.335 Uiso 1 1 calc R U . . .
H10H H 0.691834 0.750753 0.567396 0.335 Uiso 1 1 calc R U . . .
H10I H 0.736353 0.745230 0.516586 0.335 Uiso 1 1 calc R U . . .
C102 C 0.5997(10) 0.7236(10) 0.5409(6) 0.282(12) Uani 1 1 d D . . . .
H10J H 0.606632 0.689866 0.533126 0.423 Uiso 1 1 calc R U . . .
H10K H 0.594735 0.715585 0.577004 0.423 Uiso 1 1 calc R U . . .
H10L H 0.563839 0.740083 0.532576 0.423 Uiso 1 1 calc R U . . .
C103 C 0.7910(4) 0.7167(4) 0.3631(4) 0.067(2) Uani 1 1 d . . . . .
H10M H 0.788163 0.710064 0.332619 0.080 Uiso 1 1 calc R U . . .
H10N H 0.791570 0.680768 0.389208 0.080 Uiso 1 1 calc R U . . .
C104 C 0.8618(4) 0.8053(4) 0.3189(4) 0.059(2) Uani 1 1 d . . . . .
C105 C 0.8509(4) 0.7472(4) 0.3492(4) 0.061(2) Uani 1 1 d . . . . .
C106 C 0.8978(5) 0.7171(4) 0.3660(4) 0.065(2) Uani 1 1 d . . . . .
H106 H 0.890924 0.679675 0.385649 0.078 Uiso 1 1 calc R U . . .
C107 C 0.9540(5) 0.7406(4) 0.3548(4) 0.064(2) Uani 1 1 d . . . . .
C108 C 0.9636(4) 0.7979(4) 0.3249(4) 0.061(2) Uani 1 1 d . . . . .
H108 H 1.000923 0.814756 0.317405 0.073 Uiso 1 1 calc R U . . .
C109 C 0.9192(4) 0.8287(4) 0.3067(4) 0.058(2) Uani 1 1 d . . . . .
C110 C 1.0059(5) 0.7064(4) 0.3740(4) 0.073(3) Uani 1 1 d . . . . .
C111 C 1.0579(7) 0.7065(7) 0.3303(6) 0.129(5) Uani 1 1 d . . . . .
H11C H 1.048492 0.683725 0.313089 0.193 Uiso 1 1 calc R U . . .
H11D H 1.092151 0.692165 0.342604 0.193 Uiso 1 1 calc R U . . .
H11E H 1.067232 0.743766 0.306506 0.193 Uiso 1 1 calc R U . . .
C112 C 0.9854(7) 0.6490(6) 0.4098(8) 0.151(7) Uani 1 1 d . . . . .
H11F H 0.949413 0.650532 0.436409 0.227 Uiso 1 1 calc R U . . .
H11G H 1.016547 0.631715 0.425321 0.227 Uiso 1 1 calc R U . . .
H11H H 0.976953 0.627782 0.390814 0.227 Uiso 1 1 calc R U . . .
C113 C 1.0282(8) 0.7353(6) 0.4041(7) 0.130(5) Uani 1 1 d . . . . .
H11I H 1.052635 0.767492 0.380264 0.195 Uiso 1 1 calc R U . . .
H11J H 1.051913 0.710286 0.424027 0.195 Uiso 1 1 calc R U . . .
H11K H 0.994197 0.746307 0.426787 0.195 Uiso 1 1 calc R U . . .
C114 C 0.9289(4) 0.8908(3) 0.2770(4) 0.056(2) Uani 1 1 d . . . . .
H11L H 0.967657 0.902229 0.277452 0.067 Uiso 1 1 calc R U . . .
H11M H 0.897992 0.910062 0.295260 0.067 Uiso 1 1 calc R U . . .
C115 C 0.9123(4) 0.9661(3) 0.1979(4) 0.0527(18) Uani 1 1 d . . . . .
C116 C 0.9275(4) 0.9101(3) 0.2208(4) 0.0556(19) Uani 1 1 d . . . . .
C117 C 0.9416(4) 0.8756(4) 0.1917(4) 0.059(2) Uani 1 1 d . . . . .
H117 H 0.950637 0.839215 0.207929 0.071 Uiso 1 1 calc R U . . .
C118 C 0.9431(4) 0.8912(4) 0.1403(4) 0.064(2) Uani 1 1 d . . . . .
C119 C 0.9263(4) 0.9454(4) 0.1193(4) 0.062(2) Uani 1 1 d . . . . .
H119 H 0.924704 0.957495 0.085305 0.075 Uiso 1 1 calc R U . . .
C120 C 0.9118(4) 0.9824(4) 0.1457(4) 0.0554(19) Uani 1 1 d . . . . .
C121 C 0.9613(5) 0.8539(5) 0.1064(5) 0.082(3) Uani 1 1 d . . . . .
C122 C 0.9842(6) 0.7974(5) 0.1372(6) 0.095(3) Uani 1 1 d . . . . .
H12A H 1.016529 0.804277 0.149101 0.143 Uiso 1 1 calc R U . . .
H12B H 0.998593 0.775812 0.114986 0.143 Uiso 1 1 calc R U . . .
H12C H 0.951617 0.777511 0.166274 0.143 Uiso 1 1 calc R U . . .
C123 C 1.0135(6) 0.8827(6) 0.0572(5) 0.105(4) Uani 1 1 d . . . . .
H12D H 0.999354 0.916134 0.036357 0.158 Uiso 1 1 calc R U . . .
H12E H 1.026727 0.858232 0.037691 0.158 Uiso 1 1 calc R U . . .
H12F H 1.046622 0.891639 0.067056 0.158 Uiso 1 1 calc R U . . .
C124 C 0.9079(5) 0.8439(5) 0.0908(4) 0.080(3) Uani 1 1 d . . . . .
H12G H 0.879035 0.819288 0.120200 0.120 Uiso 1 1 calc R U . . .
H12H H 0.921029 0.827475 0.064243 0.120 Uiso 1 1 calc R U . . .
H12I H 0.889425 0.878496 0.077826 0.120 Uiso 1 1 calc R U . . .
C125 C 0.8962(4) 1.0414(4) 0.1189(4) 0.057(2) Uani 1 1 d . . . . .
H12J H 0.916438 1.051218 0.082185 0.068 Uiso 1 1 calc R U . . .
H12K H 0.912789 1.065717 0.131348 0.068 Uiso 1 1 calc R U . . .
C126 C 0.7976(4) 1.0907(4) 0.1500(3) 0.0539(19) Uani 1 1 d . . . . .
C127 C 0.8285(4) 1.0535(4) 0.1256(4) 0.060(2) Uani 1 1 d . . . . .
C128 C 0.7986(5) 1.0304(4) 0.1010(4) 0.065(2) Uani 1 1 d . . . . .
H128 H 0.818817 1.004546 0.086639 0.078 Uiso 1 1 calc R U . . .
C129 C 0.7403(5) 1.0438(4) 0.0969(4) 0.073(2) Uani 1 1 d . . . . .
C130 C 0.7127(5) 1.0824(4) 0.1196(4) 0.067(2) Uani 1 1 d . . . . .
H130 H 0.674286 1.093377 0.116972 0.080 Uiso 1 1 calc R U . . .
C131 C 0.7388(4) 1.1059(4) 0.1459(4) 0.057(2) Uani 1 1 d . . . . .
C132 C 0.7069(6) 1.0175(6) 0.0719(5) 0.097(3) Uani 1 1 d . . . . .
C133 C 0.6462(7) 0.9882(7) 0.1115(7) 0.141(5) Uani 1 1 d . . . . .
H13A H 0.653871 0.964694 0.143064 0.212 Uiso 1 1 calc R U . . .
H13B H 0.629641 0.966309 0.097163 0.212 Uiso 1 1 calc R U . . .
H13C H 0.617993 1.015744 0.118428 0.212 Uiso 1 1 calc R U . . .
C134 C 0.7422(6) 0.9735(6) 0.0535(6) 0.105(4) Uani 1 1 d . . . . .
H13D H 0.776407 0.990440 0.024512 0.158 Uiso 1 1 calc R U . . .
H13E H 0.716817 0.954454 0.043143 0.158 Uiso 1 1 calc R U . . .
H13F H 0.755922 0.947620 0.080923 0.158 Uiso 1 1 calc R U . . .
C135 C 0.6908(8) 1.0633(6) 0.0281(6) 0.136(5) Uani 1 1 d . . . . .
H13G H 0.666005 1.089367 0.041538 0.204 Uiso 1 1 calc R U . . .
H13H H 0.669016 1.047567 0.012225 0.204 Uiso 1 1 calc R U . . .
H13I H 0.727090 1.081850 0.002922 0.204 Uiso 1 1 calc R U . . .
C136 C 0.7046(5) 1.1492(4) 0.1680(4) 0.060(2) Uani 1 1 d . . . . .
H13J H 0.732194 1.166329 0.178529 0.072 Uiso 1 1 calc R U . . .
H13K H 0.692584 1.177980 0.140614 0.072 Uiso 1 1 calc R U . . .
C141 C 0.7464(4) 0.7521(3) 0.1639(4) 0.0520(18) Uani 1 1 d . . . . .
C142 C 0.7964(4) 0.7257(4) 0.1418(4) 0.0567(19) Uani 1 1 d . . . . .
C143 C 0.8091(5) 0.7291(4) 0.0914(4) 0.061(2) Uani 1 1 d . . . . .
H143 H 0.843329 0.712045 0.077491 0.073 Uiso 1 1 calc R U . . .
C144 C 0.7729(5) 0.7569(4) 0.0597(4) 0.070(2) Uani 1 1 d . . . . .
C145 C 0.7212(5) 0.7802(4) 0.0834(4) 0.067(2) Uani 1 1 d . . . . .
H145 H 0.694511 0.797066 0.064333 0.080 Uiso 1 1 calc R U . . .
C146 C 0.7074(5) 0.7795(4) 0.1348(4) 0.067(2) Uani 1 1 d . . . . .
C147 C 0.7908(6) 0.7578(5) 0.0036(4) 0.091(3) Uani 1 1 d . . . . .
C148 C 0.8513(7) 0.7885(7) -0.0228(5) 0.129(5) Uani 1 1 d . . . . .
H14A H 0.854087 0.815502 -0.007384 0.194 Uiso 1 1 calc R U . . .
H14B H 0.855068 0.806907 -0.058920 0.194 Uiso 1 1 calc R U . . .
H14C H 0.883120 0.762710 -0.019026 0.194 Uiso 1 1 calc R U . . .
C149 C 0.7443(7) 0.7881(6) -0.0238(5) 0.110(4) Uani 1 1 d . . . . .
H14D H 0.705254 0.770265 -0.005264 0.165 Uiso 1 1 calc R U . . .
H14E H 0.755763 0.787201 -0.058406 0.165 Uiso 1 1 calc R U . . .
H14F H 0.742742 0.825965 -0.025048 0.165 Uiso 1 1 calc R U . . .
C150 C 0.7989(6) 0.7001(6) 0.0014(5) 0.094(3) Uani 1 1 d . . . . .
H15A H 0.828053 0.681680 0.018906 0.140 Uiso 1 1 calc R U . . .
H15B H 0.812766 0.701918 -0.034021 0.140 Uiso 1 1 calc R U . . .
H15C H 0.760924 0.679714 0.017966 0.140 Uiso 1 1 calc R U . . .
C151 C 0.6522(4) 0.8070(4) 0.1560(5) 0.070(3) Uani 1 1 d . . . . .
H15D H 0.649831 0.842413 0.129837 0.083 Uiso 1 1 calc R U . . .
H15E H 0.657214 0.814681 0.185318 0.083 Uiso 1 1 calc R U . . .
C152 C 0.5832(4) 0.7182(3) 0.2017(4) 0.0528(19) Uani 1 1 d . . . . .
C153 C 0.5908(4) 0.7748(3) 0.1737(4) 0.055(2) Uani 1 1 d . . . . .
C154 C 0.5416(4) 0.8035(4) 0.1612(4) 0.063(2) Uani 1 1 d . . . . .
H154 H 0.547282 0.841273 0.142334 0.076 Uiso 1 1 calc R U . . .
C155 C 0.4844(4) 0.7803(4) 0.1745(4) 0.062(2) Uani 1 1 d . . . . .
C156 C 0.4776(4) 0.7238(3) 0.2031(4) 0.054(2) Uani 1 1 d . . . . .
H156 H 0.439814 0.706625 0.213029 0.065 Uiso 1 1 calc R U . . .
C157 C 0.5252(4) 0.6916(3) 0.2177(3) 0.0511(19) Uani 1 1 d . . . . .
C158 C 0.4312(5) 0.8125(4) 0.1587(5) 0.073(3) Uani 1 1 d . . . . .
C159 C 0.3801(6) 0.8093(6) 0.2071(6) 0.122(5) Uani 1 1 d . . . . .
H15F H 0.367029 0.771355 0.226233 0.183 Uiso 1 1 calc R U . . .
H15G H 0.346871 0.830349 0.197471 0.183 Uiso 1 1 calc R U . . .
H15H H 0.394165 0.824336 0.228216 0.183 Uiso 1 1 calc R U . . .
C160 C 0.4483(6) 0.8725(5) 0.1255(6) 0.106(4) Uani 1 1 d . . . . .
H16A H 0.461868 0.890655 0.144573 0.159 Uiso 1 1 calc R U . . .
H16B H 0.413673 0.890839 0.116028 0.159 Uiso 1 1 calc R U . . .
H16C H 0.480078 0.874041 0.094786 0.159 Uiso 1 1 calc R U . . .
C161 C 0.4073(6) 0.7867(5) 0.1274(6) 0.097(4) Uani 1 1 d . . . . .
H16D H 0.440519 0.780333 0.100924 0.146 Uiso 1 1 calc R U . . .
H16E H 0.379921 0.811460 0.111721 0.146 Uiso 1 1 calc R U . . .
H16F H 0.386557 0.752136 0.149794 0.146 Uiso 1 1 calc R U . . .
C162 C 0.5165(4) 0.6300(3) 0.2462(3) 0.0520(19) Uani 1 1 d . . . . .
H16G H 0.544508 0.611444 0.225137 0.062 Uiso 1 1 calc R U . . .
H16H H 0.475965 0.619372 0.248878 0.062 Uiso 1 1 calc R U . . .
C163 C 0.5401(4) 0.5529(4) 0.3185(4) 0.057(2) Uani 1 1 d . . . . .
C164 C 0.5246(4) 0.6081(4) 0.2997(4) 0.055(2) Uani 1 1 d . . . . .
C165 C 0.5152(5) 0.6405(4) 0.3328(4) 0.068(3) Uani 1 1 d . . . . .
H165 H 0.504576 0.677240 0.320430 0.081 Uiso 1 1 calc R U . . .
C166 C 0.5210(6) 0.6196(4) 0.3821(4) 0.079(3) Uani 1 1 d . . . . .
C167 C 0.5377(6) 0.5654(4) 0.3988(4) 0.087(3) Uani 1 1 d . . . . .
H167 H 0.542121 0.550773 0.431969 0.104 Uiso 1 1 calc R U . . .
C168 C 0.5481(5) 0.5315(4) 0.3696(4) 0.068(2) Uani 1 1 d . . . . .
C369 C 0.5110(7) 0.6539(5) 0.4182(4) 0.098(3) Uani 1 1 d . . . . .
C370 C 0.4635(7) 0.6230(5) 0.4699(4) 0.101(4) Uani 1 1 d . . . . .
H37A H 0.424786 0.623089 0.464026 0.151 Uiso 1 1 calc R U . . .
H37B H 0.461065 0.641397 0.494244 0.151 Uiso 1 1 calc R U . . .
H37C H 0.475291 0.585475 0.483389 0.151 Uiso 1 1 calc R U . . .
C371 C 0.4863(7) 0.7101(4) 0.3960(4) 0.107(4) Uani 1 1 d . . . . .
H37D H 0.516733 0.732578 0.366390 0.160 Uiso 1 1 calc R U . . .
H37E H 0.474805 0.727733 0.421618 0.160 Uiso 1 1 calc R U . . .
H37F H 0.451556 0.705739 0.385705 0.160 Uiso 1 1 calc R U . . .
C372 C 0.5704(7) 0.6592(6) 0.4302(5) 0.118(4) Uani 1 1 d . . . . .
H37G H 0.583377 0.622900 0.446654 0.177 Uiso 1 1 calc R U . . .
H37H H 0.563921 0.680386 0.452791 0.177 Uiso 1 1 calc R U . . .
H37I H 0.600819 0.677509 0.398572 0.177 Uiso 1 1 calc R U . . .
C173 C 0.5647(6) 0.4720(4) 0.3912(4) 0.085(3) Uani 1 1 d . . . . .
H17A H 0.547384 0.450074 0.376888 0.103 Uiso 1 1 calc R U . . .
H17B H 0.545984 0.458794 0.428304 0.103 Uiso 1 1 calc R U . . .
C174 C 0.6598(6) 0.4264(4) 0.3540(4) 0.078(2) Uani 1 1 d . . . . .
C175 C 0.6318(7) 0.4609(4) 0.3813(4) 0.082(3) Uani 1 1 d . . . . .
C176 C 0.6642(8) 0.4850(4) 0.4035(5) 0.103(3) Uani 1 1 d . . . . .
H176 H 0.644904 0.509713 0.419744 0.123 Uiso 1 1 calc R U . . .
C177 C 0.7224(8) 0.4733(5) 0.4022(5) 0.113(4) Uani 1 1 d . . . . .
C178 C 0.7513(7) 0.4365(5) 0.3760(5) 0.110(4) Uani 1 1 d . . . . .
H178 H 0.791293 0.427680 0.374509 0.131 Uiso 1 1 calc R U . . .
C179 C 0.7200(6) 0.4131(4) 0.3521(5) 0.089(3) Uani 1 1 d . . . . .
C180 C 0.7588(10) 0.4968(7) 0.4280(7) 0.156(5) Uani 1 1 d . . . . .
C181 C 0.8107(9) 0.5291(7) 0.3898(7) 0.158(5) Uani 1 1 d . . . . .
H18A H 0.828380 0.510963 0.365055 0.237 Uiso 1 1 calc R U . . .
H18B H 0.839931 0.532338 0.406442 0.237 Uiso 1 1 calc R U . . .
H18C H 0.798443 0.565312 0.372446 0.237 Uiso 1 1 calc R U . . .
C182 C 0.7194(11) 0.5405(8) 0.4521(7) 0.188(7) Uani 1 1 d . . . . .
H18D H 0.695687 0.561305 0.429892 0.282 Uiso 1 1 calc R U . . .
H18E H 0.745926 0.565405 0.455067 0.282 Uiso 1 1 calc R U . . .
H18F H 0.693036 0.520935 0.485714 0.282 Uiso 1 1 calc R U . . .
C183 C 0.7682(13) 0.4518(8) 0.4742(8) 0.250(9) Uani 1 1 d . . . . .
H18G H 0.736736 0.423709 0.487062 0.375 Uiso 1 1 calc R U . . .
H18H H 0.767081 0.466858 0.500650 0.375 Uiso 1 1 calc R U . . .
H18I H 0.806704 0.435759 0.464750 0.375 Uiso 1 1 calc R U . . .
C184 C 0.7544(6) 0.3732(4) 0.3252(5) 0.096(3) Uani 1 1 d . . . . .
H18J H 0.769147 0.343472 0.350214 0.115 Uiso 1 1 calc R U . . .
H18K H 0.726203 0.356647 0.314869 0.115 Uiso 1 1 calc R U . . .
C185 C 0.7991(5) 0.4423(4) 0.2346(5) 0.073(2) Uani 1 1 d . . . . .
C186 C 0.8068(6) 0.3984(4) 0.2787(6) 0.094(3) Uani 1 1 d . . . . .
C187 C 0.8633(7) 0.3778(5) 0.2786(7) 0.119(4) Uani 1 1 d . . . . .
H187 H 0.868702 0.350204 0.307953 0.142 Uiso 1 1 calc R U . . .
C188 C 0.9156(6) 0.3992(6) 0.2322(8) 0.139(5) Uani 1 1 d D . . . .
C189 C 0.9049(6) 0.4415(5) 0.1914(7) 0.119(4) Uani 1 1 d . . . . .
H189 H 0.936929 0.455875 0.161718 0.143 Uiso 1 1 calc R U . . .
C190 C 0.8483(5) 0.4642(4) 0.1922(6) 0.085(3) Uani 1 1 d . . . . .
C197 C 0.8435(5) 0.5106(4) 0.1438(5) 0.077(3) Uani 1 1 d . . . . .
H19D H 0.862421 0.499541 0.113899 0.092 Uiso 1 1 calc R U . . .
H19E H 0.801183 0.516616 0.145535 0.092 Uiso 1 1 calc R U . . .
C198 C 0.8418(4) 0.6031(4) 0.1591(4) 0.059(2) Uani 1 1 d . . . . .
C199 C 0.8733(5) 0.5642(4) 0.1369(4) 0.068(2) Uani 1 1 d . . . . .
C200 C 0.9348(5) 0.5762(5) 0.1079(5) 0.089(3) Uani 1 1 d . . . . .
H200 H 0.955082 0.551442 0.092036 0.107 Uiso 1 1 calc R U . . .
C201 C 0.9665(5) 0.6232(6) 0.1019(6) 0.103(4) Uani 1 1 d D . . . .
C202 C 0.9327(5) 0.6584(5) 0.1272(5) 0.082(3) Uani 1 1 d . . . . .
H202 H 0.952492 0.689157 0.126020 0.099 Uiso 1 1 calc R U . . .
C203 C 0.8743(4) 0.6504(4) 0.1527(4) 0.060(2) Uani 1 1 d . . . . .
C208 C 0.8374(4) 0.6929(4) 0.1751(4) 0.056(2) Uani 1 1 d . . . . .
H20D H 0.864713 0.718510 0.176787 0.068 Uiso 1 1 calc R U . . .
H20E H 0.812543 0.673716 0.209978 0.068 Uiso 1 1 calc R U . . .
C211 C 0.6351(4) 0.5942(3) 0.1025(3) 0.0462(16) Uani 1 1 d . . . . .
C212 C 0.6720(4) 0.5535(4) 0.0848(3) 0.0517(18) Uani 1 1 d . . . . .
C213 C 0.6947(4) 0.5640(4) 0.0317(4) 0.057(2) Uani 1 1 d . . . . .
H213 H 0.719220 0.537772 0.020599 0.069 Uiso 1 1 calc R U . . .
C214 C 0.6826(5) 0.6113(4) -0.0054(4) 0.064(2) Uani 1 1 d . . . . .
C215 C 0.6473(4) 0.6504(4) 0.0127(4) 0.059(2) Uani 1 1 d . . . . .
H215 H 0.638705 0.682536 -0.011449 0.071 Uiso 1 1 calc R U . . .
C216 C 0.6241(4) 0.6443(4) 0.0651(3) 0.0526(19) Uani 1 1 d . . . . .
C217 C 0.7056(5) 0.6179(5) -0.0633(4) 0.075(3) Uani 1 1 d . . . . .
C218 C 0.7728(6) 0.6065(6) -0.0784(5) 0.106(4) Uani 1 1 d . . . . .
H21D H 0.794226 0.628575 -0.067558 0.159 Uiso 1 1 calc R U . . .
H21E H 0.787609 0.615779 -0.115202 0.159 Uiso 1 1 calc R U . . .
H21F H 0.778821 0.567929 -0.061828 0.159 Uiso 1 1 calc R U . . .
C219 C 0.6694(6) 0.5785(5) -0.0738(4) 0.090(3) Uani 1 1 d . . . . .
H21G H 0.676160 0.540958 -0.054582 0.135 Uiso 1 1 calc R U . . .
H21H H 0.682024 0.583840 -0.110061 0.135 Uiso 1 1 calc R U . . .
H21I H 0.627180 0.585859 -0.063349 0.135 Uiso 1 1 calc R U . . .
C220 C 0.6973(8) 0.6783(6) -0.0967(4) 0.116(5) Uani 1 1 d . . . . .
H22C H 0.655029 0.684842 -0.092361 0.174 Uiso 1 1 calc R U . . .
H22D H 0.717453 0.683757 -0.132466 0.174 Uiso 1 1 calc R U . . .
H22E H 0.714369 0.703615 -0.086122 0.174 Uiso 1 1 calc R U . . .
C221 C 0.5884(4) 0.6904(4) 0.0805(4) 0.054(2) Uani 1 1 d . . . . .
H22F H 0.573815 0.678539 0.117956 0.065 Uiso 1 1 calc R U . . .
H22G H 0.615086 0.722587 0.068696 0.065 Uiso 1 1 calc R U . . .
C222 C 0.4830(4) 0.6712(3) 0.0815(3) 0.0489(18) Uani 1 1 d . . . . .
C223 C 0.5359(4) 0.7065(4) 0.0591(3) 0.0508(19) Uani 1 1 d . . . . .
C224 C 0.5369(4) 0.7547(4) 0.0172(3) 0.055(2) Uani 1 1 d . . . . .
H224 H 0.571441 0.777634 0.002157 0.066 Uiso 1 1 calc R U . . .
C225 C 0.4873(4) 0.7698(4) -0.0030(4) 0.061(2) Uani 1 1 d . . . . .
C226 C 0.4369(4) 0.7344(4) 0.0197(3) 0.055(2) Uani 1 1 d . . . . .
H226 H 0.403691 0.743689 0.006845 0.066 Uiso 1 1 calc R U . . .
C227 C 0.4340(4) 0.6850(4) 0.0613(3) 0.0518(19) Uani 1 1 d . . . . .
C228 C 0.4917(5) 0.8246(4) -0.0491(4) 0.075(3) Uani 1 1 d . . . . .
C229 C 0.5504(6) 0.8268(6) -0.0914(5) 0.096(4) Uani 1 1 d . . . . .
H22H H 0.583934 0.822377 -0.077281 0.145 Uiso 1 1 calc R U . . .
H22I H 0.554646 0.861932 -0.118839 0.145 Uiso 1 1 calc R U . . .
H22J H 0.549667 0.797520 -0.104725 0.145 Uiso 1 1 calc R U . . .
C230 C 0.4900(6) 0.8722(5) -0.0310(5) 0.098(4) Uani 1 1 d . . . . .
H23A H 0.454576 0.868567 -0.002308 0.147 Uiso 1 1 calc R U . . .
H23B H 0.488766 0.906106 -0.058613 0.147 Uiso 1 1 calc R U . . .
H23C H 0.525402 0.872726 -0.020335 0.147 Uiso 1 1 calc R U . . .
C231 C 0.4379(5) 0.8281(4) -0.0709(4) 0.080(3) Uani 1 1 d . . . . .
H23D H 0.440259 0.799477 -0.085646 0.120 Uiso 1 1 calc R U . . .
H23E H 0.438849 0.863672 -0.097106 0.120 Uiso 1 1 calc R U . . .
H23F H 0.400810 0.823245 -0.043545 0.120 Uiso 1 1 calc R U . . .
C232 C 0.3773(4) 0.6476(4) 0.0851(3) 0.0494(18) Uani 1 1 d . . . . .
H23G H 0.356403 0.653385 0.059132 0.059 Uiso 1 1 calc R U . . .
H23H H 0.389035 0.609279 0.095195 0.059 Uiso 1 1 calc R U . . .
C233 C 0.3424(4) 0.6312(3) 0.1807(3) 0.0491(18) Uani 1 1 d . . . . .
C234 C 0.3340(4) 0.6578(3) 0.1319(3) 0.0496(18) Uani 1 1 d . . . . .
C235 C 0.2877(4) 0.6951(4) 0.1265(4) 0.056(2) Uani 1 1 d . . . . .
H235 H 0.282145 0.712009 0.093925 0.067 Uiso 1 1 calc R U . . .
C236 C 0.2491(5) 0.7082(4) 0.1683(4) 0.067(2) Uani 1 1 d . . . . .
C237 C 0.2611(5) 0.6826(4) 0.2170(4) 0.063(2) Uani 1 1 d . . . . .
H237 H 0.237588 0.691528 0.245357 0.076 Uiso 1 1 calc R U . . .
C238 C 0.3074(4) 0.6444(4) 0.2235(4) 0.054(2) Uani 1 1 d . . . . .
C239 C 0.1996(6) 0.7489(6) 0.1609(5) 0.094(3) Uani 1 1 d . . . . .
C240 C 0.2289(10) 0.8076(7) 0.1244(11) 0.223(10) Uani 1 1 d . . . . .
H24A H 0.240786 0.825673 0.144403 0.335 Uiso 1 1 calc R U . . .
H24B H 0.199949 0.829552 0.108568 0.335 Uiso 1 1 calc R U . . .
H24C H 0.263687 0.803314 0.098130 0.335 Uiso 1 1 calc R U . . .
C241 C 0.1666(8) 0.7398(9) 0.1301(8) 0.187(6) Uani 1 1 d . . . . .
H24D H 0.190821 0.751652 0.094631 0.280 Uiso 1 1 calc R U . . .
H24E H 0.130349 0.760536 0.133149 0.280 Uiso 1 1 calc R U . . .
H24F H 0.156323 0.701015 0.141574 0.280 Uiso 1 1 calc R U . . .
C242 C 0.1657(9) 0.7608(8) 0.2069(7) 0.184(7) Uani 1 1 d . . . . .
H24G H 0.143527 0.727987 0.232120 0.277 Uiso 1 1 calc R U . . .
H24H H 0.138029 0.789707 0.198217 0.277 Uiso 1 1 calc R U . . .
H24I H 0.193091 0.772565 0.220964 0.277 Uiso 1 1 calc R U . . .
C243 C 0.3237(4) 0.6248(3) 0.2744(3) 0.0524(19) Uani 1 1 d . . . . .
H24J H 0.312151 0.653066 0.290392 0.063 Uiso 1 1 calc R U . . .
H24K H 0.367272 0.622127 0.266671 0.063 Uiso 1 1 calc R U . . .
C244 C 0.3317(4) 0.5224(3) 0.3238(3) 0.0530(19) Uani 1 1 d . . . . .
C245 C 0.2949(4) 0.5694(4) 0.3139(3) 0.0520(18) Uani 1 1 d . . . . .
C246 C 0.2362(4) 0.5656(4) 0.3440(4) 0.060(2) Uani 1 1 d . . . . .
H246 H 0.212143 0.596226 0.336719 0.072 Uiso 1 1 calc R U . . .
C247 C 0.2108(5) 0.5175(4) 0.3856(4) 0.064(2) Uani 1 1 d . . . . .
C248 C 0.2476(5) 0.4718(4) 0.3956(4) 0.065(2) Uani 1 1 d . . . . .
H248 H 0.231634 0.439227 0.422507 0.079 Uiso 1 1 calc R U . . .
C249 C 0.3085(5) 0.4741(4) 0.3658(4) 0.064(2) Uani 1 1 d . . . . .
C250 C 0.1438(5) 0.5154(5) 0.4172(4) 0.077(3) Uani 1 1 d . . . . .
C251 C 0.1323(5) 0.5665(5) 0.4348(5) 0.085(3) Uani 1 1 d . . . . .
H25A H 0.157843 0.565751 0.455906 0.128 Uiso 1 1 calc R U . . .
H25B H 0.090703 0.565854 0.454439 0.128 Uiso 1 1 calc R U . . .
H25C H 0.141072 0.599765 0.405018 0.128 Uiso 1 1 calc R U . . .
C252 C 0.1036(6) 0.5169(7) 0.3839(5) 0.118(5) Uani 1 1 d . . . . .
H25D H 0.113513 0.549537 0.353527 0.177 Uiso 1 1 calc R U . . .
H25E H 0.062102 0.517613 0.403065 0.177 Uiso 1 1 calc R U . . .
H25F H 0.109697 0.484552 0.373864 0.177 Uiso 1 1 calc R U . . .
C253 C 0.1286(6) 0.4635(5) 0.4671(5) 0.091(3) Uani 1 1 d . . . . .
H25G H 0.134660 0.430610 0.457952 0.136 Uiso 1 1 calc R U . . .
H25H H 0.087240 0.464276 0.486577 0.136 Uiso 1 1 calc R U . . .
H25I H 0.154575 0.463570 0.487676 0.136 Uiso 1 1 calc R U . . .
C254 C 0.3499(5) 0.4267(4) 0.3786(4) 0.066(2) Uani 1 1 d . . . . .
H25J H 0.328488 0.398673 0.410753 0.080 Uiso 1 1 calc R U . . .
H25K H 0.384286 0.440118 0.384387 0.080 Uiso 1 1 calc R U . . .
C255 C 0.4373(4) 0.3967(3) 0.3152(3) 0.0516(18) Uani 1 1 d . . . . .
C256 C 0.3732(4) 0.3995(3) 0.3378(4) 0.0550(19) Uani 1 1 d . . . . .
C257 C 0.3324(5) 0.3773(3) 0.3219(4) 0.059(2) Uani 1 1 d . . . . .
H257 H 0.291333 0.380094 0.336673 0.071 Uiso 1 1 calc R U . . .
C258 C 0.3500(4) 0.3512(4) 0.2850(4) 0.060(2) Uani 1 1 d . . . . .
C259 C 0.4123(4) 0.3446(3) 0.2665(4) 0.055(2) Uani 1 1 d . . . . .
H259 H 0.425663 0.324455 0.244243 0.066 Uiso 1 1 calc R U . . .
C260 C 0.4550(4) 0.3673(3) 0.2804(3) 0.0495(17) Uani 1 1 d . . . . .
C261 C 0.3028(5) 0.3274(4) 0.2695(4) 0.067(2) Uani 1 1 d . . . . .
C262 C 0.2600(8) 0.3700(6) 0.2501(8) 0.150(6) Uani 1 1 d . . . . .
H26A H 0.242520 0.387843 0.275060 0.225 Uiso 1 1 calc R U . . .
H26B H 0.228506 0.352387 0.244805 0.225 Uiso 1 1 calc R U . . .
H26C H 0.281450 0.397109 0.217978 0.225 Uiso 1 1 calc R U . . .
C263 C 0.2661(7) 0.2814(7) 0.3149(6) 0.142(6) Uani 1 1 d . . . . .
H26D H 0.290823 0.262355 0.336783 0.214 Uiso 1 1 calc R U . . .
H26E H 0.251697 0.255857 0.302882 0.214 Uiso 1 1 calc R U . . .
H26F H 0.232313 0.296632 0.334109 0.214 Uiso 1 1 calc R U . . .
C264 C 0.3298(6) 0.3002(7) 0.2300(6) 0.115(4) Uani 1 1 d . . . . .
H26G H 0.353103 0.327248 0.198715 0.173 Uiso 1 1 calc R U . . .
H26H H 0.298100 0.284742 0.223103 0.173 Uiso 1 1 calc R U . . .
H26I H 0.355518 0.271251 0.242969 0.173 Uiso 1 1 calc R U . . .
C265 C 0.5218(4) 0.3564(4) 0.2607(3) 0.0544(19) Uani 1 1 d . . . . .
H26J H 0.542523 0.363240 0.282900 0.065 Uiso 1 1 calc R U . . .
H26K H 0.525514 0.317428 0.264682 0.065 Uiso 1 1 calc R U . . .
C266 C 0.5982(4) 0.4337(3) 0.1920(3) 0.0483(17) Uani 1 1 d . . . . .
C267 C 0.5544(4) 0.3892(3) 0.2061(3) 0.0487(17) Uani 1 1 d . . . . .
C268 C 0.5472(4) 0.3736(3) 0.1658(3) 0.0501(18) Uani 1 1 d . . . . .
H268 H 0.519126 0.345218 0.174602 0.060 Uiso 1 1 calc R U . . .
C269 C 0.5785(4) 0.3972(4) 0.1142(4) 0.0526(18) Uani 1 1 d . . . . .
C270 C 0.6221(4) 0.4382(3) 0.1035(4) 0.0509(19) Uani 1 1 d . . . . .
H270 H 0.645578 0.454011 0.069379 0.061 Uiso 1 1 calc R U . . .
C271 C 0.6325(4) 0.4566(3) 0.1403(3) 0.0463(17) Uani 1 1 d . . . . .
C272 C 0.5704(4) 0.3751(4) 0.0736(4) 0.058(2) Uani 1 1 d . . . . .
C273 C 0.5913(5) 0.4174(5) 0.0195(4) 0.072(3) Uani 1 1 d . . . . .
H27A H 0.569896 0.450973 0.018333 0.108 Uiso 1 1 calc R U . . .
H27B H 0.583502 0.402848 -0.004638 0.108 Uiso 1 1 calc R U . . .
H27C H 0.633920 0.424990 0.010671 0.108 Uiso 1 1 calc R U . . .
C274 C 0.5035(5) 0.3607(5) 0.0842(4) 0.075(3) Uani 1 1 d . . . . .
H27D H 0.489440 0.332414 0.117493 0.113 Uiso 1 1 calc R U . . .
H27E H 0.499176 0.347388 0.058027 0.113 Uiso 1 1 calc R U . . .
H27F H 0.480113 0.393170 0.083593 0.113 Uiso 1 1 calc R U . . .
C275 C 0.6079(6) 0.3235(5) 0.0753(5) 0.090(3) Uani 1 1 d . . . . .
H27G H 0.649700 0.333008 0.068359 0.135 Uiso 1 1 calc R U . . .
H27H H 0.603561 0.309389 0.049737 0.135 Uiso 1 1 calc R U . . .
H27I H 0.594179 0.295777 0.108988 0.135 Uiso 1 1 calc R U . . .
C276 C 0.6825(4) 0.5004(3) 0.1229(3) 0.0487(18) Uani 1 1 d . . . . .
H27J H 0.686059 0.507423 0.152955 0.058 Uiso 1 1 calc R U . . .
H27K H 0.720504 0.486073 0.107718 0.058 Uiso 1 1 calc R U . . .
C305 C 0.3628(7) 0.6076(8) 0.3988(6) 0.113(4) Uani 1 1 d . . . . .
C306 C 0.3843(6) 0.5531(6) 0.4036(5) 0.100(4) Uani 1 1 d . . . . .
H30J H 0.406116 0.551872 0.370025 0.150 Uiso 1 1 calc R U . . .
H30K H 0.350574 0.527026 0.418534 0.150 Uiso 1 1 calc R U . . .
H30L H 0.410521 0.543602 0.425441 0.150 Uiso 1 1 calc R U . . .
C307 C 0.1942(8) 0.9851(7) 0.3414(8) 0.136(5) Uani 1 1 d . . . . .
C308 C 0.2387(8) 0.9588(7) 0.3163(8) 0.146(6) Uani 1 1 d . . . . .
H30M H 0.239908 0.921089 0.338261 0.218 Uiso 1 1 calc R U . . .
H30N H 0.276879 0.977343 0.307646 0.218 Uiso 1 1 calc R U . . .
H30O H 0.230794 0.959280 0.285241 0.218 Uiso 1 1 calc R U . . .
C309 C 0.9641(8) 0.9426(7) 0.5545(7) 0.129(5) Uani 1 1 d . . . . .
C310 C 0.9161(7) 0.9247(6) 0.5397(6) 0.114(5) Uani 1 1 d . . . . .
H31J H 0.924388 0.888591 0.537070 0.171 Uiso 1 1 calc R U . . .
H31K H 0.913898 0.950536 0.506978 0.171 Uiso 1 1 calc R U . . .
H31L H 0.878213 0.923242 0.565478 0.171 Uiso 1 1 calc R U . . .
C311 C 0.6839(5) 0.3208(5) 0.2150(5) 0.084(3) Uani 1 1 d . . . . .
C312 C 0.6718(7) 0.2837(6) 0.1896(7) 0.148(5) Uani 1 1 d . . . . .
H31D H 0.654689 0.249039 0.215354 0.222 Uiso 1 1 calc R U . . .
H31E H 0.708938 0.277226 0.166744 0.222 Uiso 1 1 calc R U . . .
H31F H 0.643933 0.300585 0.170162 0.222 Uiso 1 1 calc R U . . .
C313 C 0.4757(6) 0.5191(5) 0.0858(5) 0.071(3) Uani 1 1 d . . . . .
C314 C 0.5289(4) 0.5508(4) 0.0459(4) 0.070(3) Uani 1 1 d . . . . .
H31M H 0.521575 0.589713 0.037197 0.105 Uiso 1 1 calc R U . . .
H31N H 0.536396 0.540592 0.015592 0.105 Uiso 1 1 calc R U . . .
H31O H 0.563537 0.542642 0.058822 0.105 Uiso 1 1 calc R U . . .
C315 C 0.5363(8) 0.9330(6) 0.5233(7) 0.118(5) Uani 1 1 d . . . . .
C316 C 0.5875(7) 0.9478(7) 0.4790(6) 0.118(5) Uani 1 1 d . . . . .
H31P H 0.591357 0.987435 0.463412 0.177 Uiso 1 1 calc R U . . .
H31Q H 0.582633 0.932121 0.454511 0.177 Uiso 1 1 calc R U . . .
H31R H 0.623258 0.933782 0.488993 0.177 Uiso 1 1 calc R U . . .
N4 N 0.3470(7) 0.6526(7) 0.3944(6) 0.151(5) Uani 1 1 d . . . . .
N5 N 0.1529(7) 1.0076(7) 0.3651(8) 0.170(6) Uani 1 1 d . . . . .
N6 N 1.0044(8) 0.9534(7) 0.5699(8) 0.184(7) Uani 1 1 d . . . . .
N7 N 0.6942(4) 0.3494(3) 0.2324(4) 0.080(2) Uani 1 1 d . . . . .
N8 N 0.4347(5) 0.4951(4) 0.1171(4) 0.087(3) Uani 1 1 d . . . . .
N9 N 0.4948(7) 0.9208(6) 0.5578(6) 0.144(5) Uani 1 1 d . . . . .
O1 O 0.9710(3) 1.1040(2) 0.1875(2) 0.0530(14) Uani 1 1 d . . . . .
O2 O 0.8370(3) 1.0753(2) 0.2797(2) 0.0505(13) Uani 1 1 d . . . . .
O3 O 0.8232(3) 0.9434(2) 0.3594(2) 0.0555(14) Uani 1 1 d . . . . .
O4 O 0.9482(3) 0.9035(3) 0.3981(2) 0.0642(16) Uani 1 1 d D . . . .
H4 H 0.9772(19) 0.8998(17) 0.3731(8) 0.096 Uiso 1 1 d D U . . .
O5 O 1.0482(3) 0.9280(2) 0.3357(2) 0.0612(16) Uani 1 1 d . . . . .
O6 O 1.0544(3) 0.9973(2) 0.2273(2) 0.0533(14) Uani 1 1 d . . . . .
O7 O 0.7051(3) 1.0608(2) 0.2620(2) 0.0518(13) Uani 1 1 d . . . . .
O8 O 0.6640(3) 0.9321(2) 0.3191(3) 0.0574(15) Uani 1 1 d . . . . .
O9 O 0.7141(3) 0.7718(2) 0.3008(3) 0.0588(15) Uani 1 1 d . . . . .
O10 O 0.8163(3) 0.8363(2) 0.3000(2) 0.0559(15) Uani 1 1 d . . . . .
O11 O 0.9012(3) 1.0014(2) 0.2239(2) 0.0499(13) Uani 1 1 d . . . . .
O12 O 0.8249(3) 1.1121(2) 0.1750(2) 0.0564(14) Uani 1 1 d . . . . .
O13 O 0.9557(3) 1.0143(2) 0.3068(2) 0.0526(14) Uani 1 1 d . . . . .
O14 O 0.7818(3) 0.9526(2) 0.2714(2) 0.0503(13) Uani 1 1 d . . . . .
O15 O 0.7355(3) 0.7496(2) 0.2134(2) 0.0531(14) Uani 1 1 d . . . . .
O16 O 0.6293(2) 0.6864(2) 0.2161(2) 0.0480(13) Uani 1 1 d . . . . .
O17 O 0.5483(3) 0.5200(2) 0.2896(2) 0.0524(13) Uani 1 1 d . . . . .
O18 O 0.6310(3) 0.4045(2) 0.3297(3) 0.0657(16) Uani 1 1 d . . . . .
O19 O 0.7438(3) 0.4640(2) 0.2365(3) 0.0654(16) Uani 1 1 d . . . . .
O20 O 0.7818(3) 0.5947(2) 0.1852(2) 0.0578(15) Uani 1 1 d . . . . .
O21 O 0.6138(3) 0.5858(2) 0.1534(2) 0.0479(12) Uani 1 1 d . . . . .
O22 O 0.4833(3) 0.6241(2) 0.1217(2) 0.0501(13) Uani 1 1 d . . . . .
O23 O 0.3874(3) 0.5939(2) 0.1868(2) 0.0528(14) Uani 1 1 d . . . . .
O24 O 0.3890(3) 0.5233(2) 0.2939(2) 0.0517(13) Uani 1 1 d . . . . .
O25 O 0.4763(3) 0.4199(2) 0.3275(2) 0.0530(14) Uani 1 1 d D . . . .
O26 O 0.6065(3) 0.4500(2) 0.2297(2) 0.0464(12) Uani 1 1 d . . . . .
O27 O 0.6664(3) 0.5707(2) 0.2381(2) 0.0476(13) Uani 1 1 d . . . . .
O28 O 0.4837(3) 0.5116(2) 0.2105(2) 0.0499(13) Uani 1 1 d . . . . .
Pb1 Pb 1.05450(2) 1.02134(2) 0.29666(2) 0.05860(10) Uani 1 1 d . . . . .
Pb2 Pb 0.75069(2) 0.88365(2) 0.34957(2) 0.05457(9) Uani 1 1 d . . . . .
Pb3 Pb 0.70723(2) 0.98622(2) 0.23392(2) 0.05599(9) Uani 1 1 d . . . . .
Pb4 Pb 0.80292(2) 0.80077(2) 0.23726(2) 0.05852(10) Uani 1 1 d . . . . .
Pb5 Pb 0.64929(2) 0.71774(2) 0.27867(2) 0.05898(10) Uani 1 1 d . . . . .
Pb6 Pb 0.69290(2) 0.64320(2) 0.16029(2) 0.04705(8) Uani 1 1 d . . . . .
Pb7 Pb 0.74552(2) 0.53583(2) 0.26820(2) 0.06054(10) Uani 1 1 d . . . . .
Pb8 Pb 0.38410(2) 0.49967(2) 0.22574(2) 0.05347(9) Uani 1 1 d . . . . .
Cl1 Cl 0.75391(12) 0.89008(10) 0.19374(11) 0.0692(6) Uani 1 1 d . . . . .
Cl2 Cl 0.70712(14) 0.62967(10) 0.31336(11) 0.0754(7) Uani 1 1 d . . . . .
Li1 Li 0.9739(7) 1.0216(6) 0.2311(6) 0.056(3) Uani 1 1 d . . . . .
Li2 Li 0.9020(8) 0.9643(7) 0.3693(7) 0.077(4) Uani 1 1 d D . . . .
Li3 Li 0.8377(7) 0.9954(6) 0.2891(6) 0.053(3) Uani 1 1 d . . . . .
Li4 Li 0.8857(7) 1.0796(6) 0.2100(6) 0.057(3) Uani 1 1 d . . . . .
Li5 Li 0.7751(7) 1.1054(6) 0.2453(6) 0.057(3) Uani 1 1 d . . . . .
Li6 Li 0.6729(8) 0.4176(6) 0.2577(7) 0.064(3) Uani 1 1 d . . . . .
Li7 Li 0.6095(6) 0.5284(6) 0.2224(5) 0.047(2) Uani 1 1 d . . . . .
Li8 Li 0.5264(7) 0.5786(5) 0.1659(6) 0.050(3) Uani 1 1 d . . . . .
Li9 Li 0.4706(7) 0.5001(6) 0.2870(6) 0.053(3) Uani 1 1 d . . . . .
C301 C 0.6172(9) 0.2183(6) 0.3508(6) 0.127(6) Uani 1 1 d . . . . .
C302 C 0.6195(10) 0.1628(6) 0.3503(7) 0.173(9) Uani 1 1 d . . . . .
H30D H 0.579479 0.146348 0.364142 0.260 Uiso 1 1 calc R U . . .
H30E H 0.644627 0.141436 0.370892 0.260 Uiso 1 1 calc R U . . .
H30F H 0.636096 0.163305 0.315345 0.260 Uiso 1 1 calc R U . . .
C303 C 0.6599(6) 0.3068(4) 0.4611(4) 0.081(3) Uani 1 1 d . . . . .
C304 C 0.6936(8) 0.3097(6) 0.4947(6) 0.126(5) Uani 1 1 d . . . . .
H30G H 0.706444 0.273295 0.511125 0.188 Uiso 1 1 calc R U . . .
H30H H 0.668656 0.323673 0.520601 0.188 Uiso 1 1 calc R U . . .
H30I H 0.728444 0.333962 0.474912 0.188 Uiso 1 1 calc R U . . .
N2 N 0.6153(6) 0.2629(4) 0.3505(4) 0.114(4) Uani 1 1 d . . . . .
N3 N 0.6344(5) 0.3038(4) 0.4352(4) 0.088(3) Uani 1 1 d . . . . .
Li10 Li 0.5970(11) 0.3310(7) 0.3746(8) 0.093(5) Uani 1 1 d . . . . .
N10 N 0.7583(4) 1.1821(3) 0.2565(4) 0.082(3) Uani 1 1 d . . . . .
C317 C 0.7717(6) 1.2155(5) 0.2694(6) 0.113(4) Uani 1 1 d . . . . .
C318 C 0.7885(8) 1.2577(6) 0.2868(9) 0.181(7) Uani 1 1 d . . . . .
H31G H 0.760778 1.255311 0.319756 0.272 Uiso 1 1 calc R U . . .
H31H H 0.786926 1.293785 0.262100 0.272 Uiso 1 1 calc R U . . .
H31I H 0.828733 1.251692 0.290074 0.272 Uiso 1 1 calc R U . . .
O29 O 0.8960(4) 1.0071(3) 0.4183(3) 0.091(2) Uiso 1 1 d . . . . .
O30 O 0.5140(4) 0.3398(4) 0.3976(3) 0.105(3) Uiso 1 1 d D . . . .
H30 H 0.493858 0.360296 0.375436 0.157 Uiso 1 1 d DR U . . .
C191 C 0.9789(7) 0.3761(7) 0.2303(6) 0.166(8) Uiso 1 1 d D . . . .
C192 C 0.9775(11) 0.3188(8) 0.2272(10) 0.248(13) Uiso 1 1 d D . . . .
H19F H 1.016436 0.311496 0.207279 0.373 Uiso 1 1 calc R U . . .
H19G H 0.947491 0.316651 0.210940 0.373 Uiso 1 1 calc R U . . .
H19H H 0.967829 0.291808 0.261442 0.373 Uiso 1 1 calc R U . . .
C193 C 1.0286(10) 0.4086(9) 0.1822(8) 0.224(12) Uiso 1 1 d D . . . .
H19I H 1.029897 0.395921 0.154210 0.337 Uiso 1 1 calc R U . . .
H19J H 1.066851 0.402808 0.189533 0.337 Uiso 1 1 calc R U . . .
H19K H 1.020169 0.447351 0.172673 0.337 Uiso 1 1 calc R U . . .
C194 C 0.9948(11) 0.3800(10) 0.2751(8) 0.245(13) Uiso 1 1 d D . . . .
H19L H 0.964203 0.399610 0.292555 0.368 Uiso 1 1 calc R U . . .
H19M H 1.033011 0.399602 0.263353 0.368 Uiso 1 1 calc R U . . .
H19N H 0.997597 0.343425 0.298569 0.368 Uiso 1 1 calc R U . . .
C204 C 1.0293(7) 0.6424(7) 0.0637(6) 0.155(7) Uiso 1 1 d D . . . .
C205 C 1.0694(10) 0.6605(10) 0.0888(8) 0.226(7) Uiso 1 1 d D . . . .
H20F H 1.056836 0.695691 0.092177 0.340 Uiso 1 1 calc R U . . .
H20G H 1.110559 0.663724 0.067658 0.340 Uiso 1 1 calc R U . . .
H20H H 1.066106 0.633455 0.122339 0.340 Uiso 1 1 calc R U . . .
C206 C 1.0575(10) 0.6026(9) 0.0372(9) 0.226(7) Uiso 1 1 d D . . . .
H20I H 1.057836 0.566603 0.062498 0.340 Uiso 1 1 calc R U . . .
H20J H 1.098165 0.614963 0.016952 0.340 Uiso 1 1 calc R U . . .
H20K H 1.034588 0.600404 0.014958 0.340 Uiso 1 1 calc R U . . .
C207 C 1.0311(12) 0.6976(8) 0.0166(8) 0.226(7) Uiso 1 1 d D . . . .
H20L H 1.021237 0.689198 -0.010164 0.340 Uiso 1 1 calc R U . . .
H20M H 1.070830 0.714630 0.003503 0.340 Uiso 1 1 calc R U . . .
H20N H 1.002223 0.722650 0.028006 0.340 Uiso 1 1 calc R U . . .

loop_
_atom_site_aniso_label
_atom_site_aniso_U_11
_atom_site_aniso_U_22
_atom_site_aniso_U_33
_atom_site_aniso_U_23
_atom_site_aniso_U_13
_atom_site_aniso_U_12
C1 0.052(4) 0.036(4) 0.071(5) -0.014(3) -0.020(4) -0.004(3)
C2 0.053(4) 0.033(4) 0.071(5) -0.013(3) -0.028(4) 0.000(3)
C3 0.060(4) 0.040(4) 0.090(6) -0.028(4) -0.033(4) 0.002(4)
C4 0.056(4) 0.057(5) 0.102(7) -0.025(5) -0.029(5) -0.008(4)
C5 0.061(5) 0.048(5) 0.092(6) -0.018(4) -0.032(5) -0.004(4)
C6 0.052(4) 0.038(4) 0.072(5) -0.011(4) -0.017(4) -0.005(3)
C7 0.078(6) 0.060(5) 0.141(7) -0.041(6) -0.063(6) 0.004(5)
C8 0.134(11) 0.171(14) 0.143(8) -0.070(9) -0.072(8) -0.026(10)
C9 0.152(11) 0.070(6) 0.298(18) -0.052(9) -0.154(12) -0.008(7)
C10 0.079(6) 0.149(12) 0.206(13) -0.109(11) -0.071(7) 0.015(7)
C11 0.060(4) 0.031(4) 0.067(4) -0.016(3) -0.029(4) 0.001(3)
C12 0.064(5) 0.033(4) 0.057(4) -0.016(3) -0.028(3) 0.004(3)
C13 0.065(5) 0.045(4) 0.057(4) -0.016(3) -0.024(4) -0.007(4)
C14 0.076(6) 0.047(5) 0.062(5) -0.026(4) -0.013(4) -0.005(4)
C15 0.076(6) 0.048(5) 0.074(5) -0.032(4) -0.018(4) -0.002(4)
C16 0.063(5) 0.041(4) 0.071(4) -0.023(4) -0.025(4) -0.008(4)
C17 0.052(4) 0.039(4) 0.063(4) -0.016(3) -0.027(3) 0.001(3)
C18 0.101(7) 0.076(6) 0.092(6) -0.055(5) -0.009(6) -0.019(5)
C19 0.150(12) 0.126(9) 0.069(6) -0.051(5) -0.010(7) -0.064(8)
C20 0.144(11) 0.165(12) 0.220(15) -0.160(10) -0.038(11) 0.033(9)
C21 0.156(10) 0.139(10) 0.103(8) -0.075(7) -0.020(8) -0.068(8)
C22 0.063(5) 0.045(4) 0.059(5) -0.024(3) -0.015(4) -0.007(3)
C23 0.078(5) 0.052(4) 0.059(4) -0.021(3) -0.021(4) -0.011(4)
C24 0.076(6) 0.052(5) 0.063(4) -0.020(4) -0.023(4) -0.010(4)
C25 0.088(7) 0.058(5) 0.061(5) -0.016(4) -0.018(5) -0.003(5)
C26 0.095(7) 0.062(6) 0.066(5) -0.023(4) -0.023(5) -0.001(5)
C27 0.081(7) 0.052(5) 0.067(4) -0.022(4) -0.010(5) -0.005(4)
C28 0.074(6) 0.049(4) 0.061(4) -0.020(3) -0.021(4) -0.013(4)
C29 0.120(8) 0.079(7) 0.076(6) -0.023(5) -0.026(6) -0.001(6)
C30 0.119(7) 0.096(9) 0.087(8) -0.046(7) -0.006(7) -0.016(7)
C31 0.195(15) 0.110(9) 0.062(7) -0.014(7) -0.022(9) 0.037(10)
C32 0.127(11) 0.122(9) 0.086(8) -0.048(7) -0.029(8) -0.008(8)
C33 0.096(7) 0.050(5) 0.067(6) -0.019(4) -0.024(5) -0.001(4)
C34 0.098(6) 0.044(4) 0.056(5) -0.016(3) -0.028(4) 0.005(4)
C35 0.103(6) 0.062(5) 0.064(5) -0.027(4) -0.038(5) 0.018(4)
C36 0.108(7) 0.067(6) 0.070(6) -0.024(4) -0.042(6) 0.029(5)
C37 0.126(8) 0.052(5) 0.071(6) -0.018(4) -0.035(6) 0.016(5)
C38 0.110(7) 0.056(6) 0.060(6) -0.010(4) -0.021(5) -0.001(5)
C39 0.100(6) 0.048(5) 0.058(5) -0.018(4) -0.019(5) -0.001(4)
C40 0.175(12) 0.077(7) 0.067(6) -0.007(5) -0.043(8) 0.024(6)
C41 0.273(17) 0.110(13) 0.189(18) 0.059(12) 0.007(17) 0.100(12)
C42 0.43(3) 0.083(11) 0.076(8) -0.003(7) -0.078(14) -0.010(14)
C43 0.295(18) 0.085(11) 0.145(15) 0.035(9) -0.102(15) -0.038(11)
C44 0.101(6) 0.057(5) 0.069(5) -0.033(4) -0.043(5) 0.026(4)
C45 0.070(5) 0.050(5) 0.070(4) -0.028(4) -0.028(4) 0.008(4)
C46 0.070(5) 0.049(5) 0.064(4) -0.025(4) -0.030(4) 0.004(4)
C47 0.091(7) 0.054(5) 0.070(5) -0.029(4) -0.037(5) 0.019(4)
C48 0.086(6) 0.065(6) 0.073(5) -0.037(4) -0.042(5) 0.026(5)
C49 0.095(7) 0.075(6) 0.073(5) -0.045(5) -0.052(5) 0.030(5)
C50 0.080(6) 0.055(5) 0.073(5) -0.031(4) -0.041(4) 0.019(4)
C51 0.092(7) 0.070(6) 0.077(6) -0.036(4) -0.044(5) 0.028(4)
C52 0.214(15) 0.135(10) 0.135(9) -0.095(8) -0.115(10) 0.121(10)
C53 0.095(8) 0.086(9) 0.176(14) -0.017(8) -0.070(9) 0.013(6)
C54 0.115(9) 0.067(7) 0.113(8) -0.020(5) -0.054(7) 0.032(6)
C55 0.068(6) 0.048(4) 0.065(5) -0.022(4) -0.029(4) 0.006(4)
C56 0.061(4) 0.050(4) 0.060(5) -0.023(3) -0.020(4) 0.001(3)
C57 0.063(4) 0.040(4) 0.075(6) -0.021(4) -0.021(4) 0.003(3)
C58 0.065(5) 0.057(5) 0.076(6) -0.024(5) -0.012(5) 0.005(4)
C59 0.065(5) 0.058(5) 0.100(8) -0.023(5) -0.022(5) 0.004(4)
C60 0.067(5) 0.054(5) 0.090(7) -0.027(4) -0.025(5) 0.007(4)
C61 0.065(4) 0.046(4) 0.063(5) -0.021(4) -0.022(4) 0.001(3)
C62 0.068(6) 0.081(7) 0.150(11) -0.032(6) -0.014(6) 0.015(6)
C63 0.074(10) 0.109(10) 0.33(2) 0.024(12) 0.035(12) 0.009(9)
C64 0.057(7) 0.221(18) 0.192(13) -0.119(12) -0.026(8) 0.017(9)
C65 0.104(10) 0.131(10) 0.101(10) -0.037(8) -0.014(8) 0.045(9)
C66 0.059(5) 0.048(5) 0.085(6) -0.023(4) -0.017(5) 0.008(4)
C71 0.062(4) 0.036(4) 0.067(4) -0.024(3) -0.025(3) 0.003(3)
C72 0.069(4) 0.035(4) 0.073(5) -0.017(3) -0.036(4) 0.000(3)
C73 0.078(5) 0.037(4) 0.072(5) -0.011(4) -0.035(4) 0.004(4)
C74 0.069(5) 0.052(5) 0.075(5) -0.022(4) -0.036(4) 0.006(4)
C75 0.065(5) 0.042(4) 0.078(6) -0.022(4) -0.022(4) 0.001(4)
C76 0.062(4) 0.037(4) 0.071(5) -0.021(3) -0.024(4) 0.000(3)
C77 0.079(6) 0.073(6) 0.085(6) -0.021(5) -0.029(5) 0.015(5)
C78 0.097(9) 0.088(8) 0.086(7) -0.028(6) -0.021(7) 0.025(7)
C79 0.073(7) 0.087(7) 0.088(7) -0.011(6) -0.018(6) 0.025(6)
C80 0.055(6) 0.108(8) 0.100(9) -0.030(7) -0.025(6) 0.015(5)
C81 0.072(6) 0.036(4) 0.075(5) -0.019(4) -0.024(5) -0.001(4)
C82 0.053(4) 0.039(4) 0.086(7) -0.021(4) -0.014(4) 0.000(3)
C83 0.059(4) 0.042(4) 0.089(6) -0.026(4) -0.028(4) 0.001(3)
C84 0.066(5) 0.042(5) 0.106(8) -0.034(5) -0.009(5) -0.001(4)
C85 0.063(5) 0.052(5) 0.136(10) -0.048(6) -0.006(5) -0.007(4)
C86 0.058(5) 0.049(5) 0.154(10) -0.054(6) -0.013(5) -0.012(4)
C87 0.051(4) 0.053(5) 0.120(8) -0.044(5) -0.016(5) -0.002(4)
C88 0.070(6) 0.081(7) 0.191(12) -0.076(8) 0.017(7) -0.009(5)
C89 0.072(8) 0.156(13) 0.190(12) -0.106(10) 0.008(8) -0.010(9)
C90 0.064(9) 0.29(2) 0.209(16) -0.095(15) -0.013(10) 0.011(12)
C91 0.088(10) 0.164(11) 0.34(3) -0.156(13) 0.038(13) -0.058(9)
C92 0.065(5) 0.042(5) 0.098(7) -0.030(4) -0.020(5) -0.004(4)
C93 0.061(5) 0.037(4) 0.083(5) -0.030(4) -0.020(4) -0.010(3)
C94 0.070(5) 0.034(4) 0.083(5) -0.018(4) -0.024(4) -0.009(4)
C95 0.112(7) 0.041(5) 0.081(5) -0.010(5) -0.030(5) -0.021(5)
C96 0.115(8) 0.059(6) 0.070(5) -0.021(4) -0.011(5) -0.035(5)
C97 0.091(7) 0.045(5) 0.084(5) -0.033(4) -0.004(5) -0.025(4)
C98 0.067(5) 0.032(4) 0.085(5) -0.028(4) -0.011(4) -0.012(3)
C99 0.188(13) 0.079(8) 0.060(6) -0.010(6) -0.004(6) -0.039(8)
C100 0.38(3) 0.152(11) 0.092(11) -0.072(10) -0.030(15) -0.045(13)
C101 0.32(2) 0.25(2) 0.109(13) -0.049(16) -0.103(14) 0.006(18)
C102 0.37(2) 0.37(3) 0.067(10) -0.038(15) 0.018(13) -0.26(2)
C103 0.068(5) 0.041(5) 0.092(7) -0.011(5) -0.036(5) -0.002(4)
C104 0.051(4) 0.049(4) 0.065(6) -0.007(4) -0.013(4) 0.004(3)
C105 0.070(5) 0.038(4) 0.080(6) -0.023(4) -0.026(5) 0.000(3)
C106 0.073(5) 0.037(4) 0.084(7) -0.019(4) -0.024(5) 0.003(4)
C107 0.076(5) 0.046(4) 0.077(6) -0.023(4) -0.031(5) 0.008(4)
C108 0.062(5) 0.047(4) 0.083(6) -0.027(4) -0.030(5) 0.003(4)
C109 0.060(4) 0.054(4) 0.069(5) -0.026(4) -0.028(4) 0.003(3)
C110 0.079(6) 0.053(5) 0.084(7) -0.019(4) -0.026(5) 0.015(4)
C111 0.094(9) 0.143(13) 0.123(10) -0.030(9) -0.024(7) 0.054(9)
C112 0.114(11) 0.069(7) 0.210(17) 0.034(9) -0.057(10) 0.007(7)
C113 0.146(12) 0.113(10) 0.186(12) -0.071(9) -0.113(10) 0.047(8)
C114 0.051(5) 0.046(4) 0.081(5) -0.025(4) -0.027(4) -0.002(4)
C115 0.052(5) 0.043(4) 0.069(4) -0.021(3) -0.023(4) -0.004(3)
C116 0.053(5) 0.042(4) 0.083(5) -0.027(3) -0.027(4) -0.003(3)
C117 0.047(5) 0.047(4) 0.093(5) -0.040(4) -0.014(4) 0.009(4)
C118 0.054(5) 0.061(5) 0.086(5) -0.037(4) -0.015(4) -0.011(4)
C119 0.059(5) 0.066(5) 0.074(5) -0.034(4) -0.023(5) -0.003(4)
C120 0.054(5) 0.051(4) 0.070(4) -0.026(3) -0.023(4) -0.007(4)
C121 0.086(7) 0.079(6) 0.093(7) -0.052(5) -0.014(5) -0.007(5)
C122 0.080(8) 0.082(6) 0.142(10) -0.064(6) -0.029(7) 0.001(5)
C123 0.089(8) 0.104(9) 0.124(9) -0.072(7) 0.012(7) -0.013(7)
C124 0.093(7) 0.072(7) 0.085(7) -0.047(6) -0.014(5) -0.010(5)
C125 0.064(5) 0.054(5) 0.055(5) -0.017(4) -0.022(4) -0.003(4)
C126 0.063(4) 0.045(4) 0.055(5) -0.008(3) -0.027(4) -0.006(3)
C127 0.067(5) 0.059(5) 0.063(5) -0.022(4) -0.031(4) 0.002(4)
C128 0.077(5) 0.066(6) 0.071(6) -0.035(5) -0.036(5) 0.016(4)
C129 0.089(6) 0.068(6) 0.091(6) -0.033(5) -0.061(5) 0.010(4)
C130 0.066(5) 0.056(5) 0.096(7) -0.028(4) -0.047(5) 0.011(4)
C131 0.066(5) 0.047(5) 0.063(5) -0.015(4) -0.032(4) 0.005(4)
C132 0.108(7) 0.113(8) 0.127(8) -0.080(6) -0.074(6) 0.028(6)
C133 0.097(8) 0.170(14) 0.212(13) -0.105(10) -0.074(8) -0.013(8)
C134 0.125(9) 0.113(8) 0.142(9) -0.084(7) -0.087(7) 0.027(7)
C135 0.206(14) 0.133(10) 0.157(9) -0.097(7) -0.138(9) 0.070(9)
C136 0.079(5) 0.040(4) 0.066(5) -0.013(4) -0.035(4) 0.002(4)
C141 0.055(4) 0.036(4) 0.064(4) -0.014(3) -0.016(4) -0.011(3)
C142 0.058(5) 0.044(4) 0.071(4) -0.019(4) -0.020(4) -0.008(3)
C143 0.066(5) 0.045(5) 0.068(4) -0.020(4) -0.011(4) -0.004(4)
C144 0.084(6) 0.052(5) 0.067(5) -0.007(4) -0.022(4) -0.019(4)
C145 0.075(6) 0.039(5) 0.076(5) 0.002(4) -0.029(4) -0.012(4)
C146 0.067(5) 0.048(5) 0.088(5) -0.015(4) -0.036(4) -0.002(4)
C147 0.117(8) 0.077(6) 0.064(5) -0.003(5) -0.023(5) -0.024(6)
C148 0.138(10) 0.145(12) 0.066(8) -0.001(8) 0.000(7) -0.055(9)
C149 0.148(10) 0.099(9) 0.073(7) -0.002(7) -0.045(7) -0.020(8)
C150 0.094(9) 0.117(7) 0.069(7) -0.040(6) -0.009(6) -0.011(7)
C151 0.067(5) 0.030(4) 0.102(7) -0.009(4) -0.028(5) 0.004(3)
C152 0.063(4) 0.037(4) 0.066(5) -0.022(3) -0.024(4) 0.002(3)
C153 0.060(4) 0.031(3) 0.081(6) -0.026(4) -0.025(4) 0.002(3)
C154 0.071(5) 0.031(4) 0.090(7) -0.020(4) -0.028(5) 0.006(3)
C155 0.066(5) 0.041(4) 0.084(6) -0.028(4) -0.024(5) 0.012(3)
C156 0.048(4) 0.035(4) 0.079(6) -0.024(4) -0.013(4) 0.006(3)
C157 0.050(4) 0.038(4) 0.064(5) -0.021(3) -0.010(4) 0.000(3)
C158 0.065(5) 0.055(5) 0.104(7) -0.031(5) -0.031(5) 0.022(4)
C159 0.091(9) 0.120(11) 0.133(10) -0.039(8) -0.015(7) 0.039(8)
C160 0.083(8) 0.063(6) 0.163(12) -0.019(6) -0.051(8) 0.018(5)
C161 0.100(9) 0.071(7) 0.139(10) -0.033(7) -0.067(7) 0.018(6)
C162 0.053(5) 0.040(4) 0.067(5) -0.023(3) -0.017(4) 0.001(3)
C163 0.078(6) 0.042(4) 0.058(4) -0.024(3) -0.015(4) -0.011(4)
C164 0.064(5) 0.048(4) 0.059(4) -0.027(3) -0.014(4) -0.007(4)
C165 0.090(7) 0.047(5) 0.061(5) -0.024(4) -0.002(5) -0.013(5)
C166 0.116(9) 0.063(5) 0.061(5) -0.034(4) -0.012(5) -0.016(5)
C167 0.151(11) 0.056(5) 0.062(6) -0.021(4) -0.036(6) -0.022(6)
C168 0.106(7) 0.046(4) 0.049(4) -0.014(3) -0.017(5) -0.019(4)
C369 0.158(10) 0.069(6) 0.067(6) -0.037(5) -0.008(6) -0.032(6)
C370 0.162(11) 0.084(7) 0.058(6) -0.037(5) -0.011(6) -0.031(8)
C371 0.174(12) 0.055(5) 0.070(7) -0.043(5) 0.027(7) -0.022(6)
C372 0.185(10) 0.105(9) 0.084(8) -0.061(7) -0.022(7) -0.044(8)
C173 0.163(8) 0.043(5) 0.056(6) -0.008(4) -0.045(6) -0.020(5)
C174 0.140(7) 0.034(4) 0.081(5) -0.007(4) -0.074(5) -0.005(4)
C175 0.166(7) 0.034(4) 0.065(5) -0.007(4) -0.071(5) -0.011(5)
C176 0.198(9) 0.048(6) 0.082(7) -0.004(5) -0.084(7) -0.023(6)
C177 0.207(9) 0.063(7) 0.105(7) -0.008(5) -0.115(7) -0.029(6)
C178 0.185(10) 0.049(6) 0.119(8) 0.006(5) -0.118(7) -0.010(6)
C179 0.148(7) 0.033(5) 0.106(7) 0.005(4) -0.098(5) -0.006(5)
C180 0.269(13) 0.097(9) 0.158(10) -0.016(6) -0.165(8) -0.044(8)
C181 0.228(12) 0.104(11) 0.206(12) -0.035(8) -0.173(8) -0.025(9)
C182 0.33(2) 0.141(12) 0.149(13) -0.056(9) -0.121(11) -0.069(11)
C183 0.47(2) 0.121(12) 0.244(13) 0.018(10) -0.298(14) -0.080(13)
C184 0.122(7) 0.042(5) 0.150(8) -0.009(5) -0.107(5) 0.007(5)
C185 0.086(5) 0.035(4) 0.137(7) -0.040(4) -0.079(5) 0.015(4)
C186 0.106(6) 0.043(5) 0.169(8) -0.024(5) -0.106(5) 0.007(4)
C187 0.123(7) 0.053(6) 0.235(12) -0.053(7) -0.134(7) 0.028(6)
C188 0.094(7) 0.075(8) 0.284(15) -0.054(9) -0.122(7) 0.032(7)
C189 0.089(6) 0.063(7) 0.240(13) -0.062(7) -0.091(8) 0.028(5)
C190 0.080(5) 0.048(5) 0.160(8) -0.049(5) -0.068(5) 0.014(4)
C197 0.062(6) 0.073(5) 0.126(7) -0.062(5) -0.044(5) 0.021(4)
C198 0.053(4) 0.058(5) 0.077(6) -0.029(4) -0.033(4) 0.007(3)
C199 0.064(5) 0.053(5) 0.109(7) -0.041(5) -0.047(5) 0.019(4)
C200 0.067(5) 0.089(7) 0.141(10) -0.076(7) -0.035(6) 0.020(5)
C201 0.067(7) 0.101(8) 0.160(12) -0.081(8) -0.015(7) -0.003(5)
C202 0.059(5) 0.074(6) 0.129(9) -0.060(6) -0.019(5) -0.003(4)
C203 0.059(4) 0.053(5) 0.080(6) -0.031(4) -0.030(4) 0.004(3)
C208 0.055(5) 0.044(4) 0.072(5) -0.022(4) -0.017(4) -0.006(3)
C211 0.050(4) 0.047(4) 0.054(3) -0.020(3) -0.027(3) -0.006(3)
C212 0.050(5) 0.055(4) 0.060(4) -0.023(3) -0.026(4) -0.002(3)
C213 0.051(5) 0.067(5) 0.060(4) -0.026(4) -0.020(4) -0.001(4)
C214 0.068(6) 0.070(5) 0.057(4) -0.022(4) -0.025(4) -0.002(4)
C215 0.068(6) 0.057(5) 0.053(4) -0.010(4) -0.026(4) 0.000(4)
C216 0.057(5) 0.050(4) 0.055(4) -0.015(3) -0.028(4) 0.003(3)
C217 0.081(6) 0.087(6) 0.056(5) -0.023(5) -0.020(5) 0.001(5)
C218 0.089(7) 0.134(11) 0.083(8) -0.039(8) -0.003(6) -0.004(7)
C219 0.108(8) 0.113(8) 0.061(6) -0.040(6) -0.028(6) -0.001(7)
C220 0.183(14) 0.101(8) 0.050(6) -0.014(6) -0.030(8) 0.016(8)
C221 0.057(5) 0.046(4) 0.057(5) -0.010(4) -0.022(4) -0.002(4)
C222 0.064(4) 0.034(4) 0.055(4) -0.016(3) -0.026(4) 0.001(3)
C223 0.054(4) 0.052(4) 0.048(4) -0.014(3) -0.021(4) 0.003(3)
C224 0.061(5) 0.046(4) 0.053(5) -0.010(3) -0.021(4) 0.003(4)
C225 0.063(5) 0.050(5) 0.065(5) -0.010(4) -0.026(4) 0.014(4)
C226 0.062(5) 0.053(4) 0.060(5) -0.023(3) -0.032(4) 0.017(3)
C227 0.059(4) 0.051(4) 0.050(4) -0.020(3) -0.019(3) 0.002(3)
C228 0.081(6) 0.057(5) 0.078(6) -0.003(4) -0.038(4) 0.007(5)
C229 0.086(7) 0.100(9) 0.073(7) 0.013(6) -0.031(5) -0.001(6)
C230 0.125(10) 0.062(6) 0.108(9) -0.009(6) -0.061(8) 0.006(6)
C231 0.090(7) 0.064(6) 0.082(7) -0.006(5) -0.045(6) 0.017(5)
C232 0.052(4) 0.050(4) 0.057(4) -0.025(4) -0.024(3) 0.005(3)
C233 0.055(5) 0.039(4) 0.058(4) -0.022(3) -0.019(4) 0.007(3)
C234 0.052(4) 0.050(4) 0.057(4) -0.025(3) -0.023(3) 0.007(3)
C235 0.060(5) 0.062(5) 0.059(5) -0.031(4) -0.028(4) 0.016(4)
C236 0.063(5) 0.085(6) 0.069(5) -0.040(5) -0.034(4) 0.025(4)
C237 0.072(6) 0.071(6) 0.066(5) -0.044(4) -0.027(4) 0.026(4)
C238 0.058(5) 0.053(5) 0.062(4) -0.028(4) -0.025(4) 0.015(4)
C239 0.106(8) 0.117(8) 0.098(7) -0.069(6) -0.063(6) 0.062(6)
C240 0.161(16) 0.100(9) 0.35(3) -0.017(12) -0.081(15) 0.072(8)
C241 0.163(11) 0.285(17) 0.266(14) -0.218(12) -0.173(10) 0.157(10)
C242 0.232(17) 0.246(16) 0.159(10) -0.152(10) -0.121(10) 0.186(13)
C243 0.061(5) 0.047(4) 0.060(4) -0.026(3) -0.027(4) 0.012(4)
C244 0.062(4) 0.041(4) 0.057(5) -0.023(3) -0.012(4) -0.003(3)
C245 0.057(4) 0.054(4) 0.051(4) -0.025(3) -0.016(3) 0.004(3)
C246 0.058(4) 0.057(5) 0.077(6) -0.034(4) -0.020(4) 0.002(4)
C247 0.067(5) 0.065(5) 0.067(5) -0.031(4) -0.019(4) -0.008(4)
C248 0.080(5) 0.055(5) 0.061(5) -0.025(4) -0.010(4) -0.013(4)
C249 0.083(5) 0.052(5) 0.053(5) -0.020(4) -0.010(4) -0.001(4)
C250 0.068(5) 0.088(7) 0.074(6) -0.028(5) -0.014(4) -0.012(5)
C251 0.074(7) 0.085(7) 0.084(8) -0.024(6) -0.010(6) 0.009(6)
C252 0.063(7) 0.194(15) 0.100(8) -0.049(9) -0.020(6) -0.030(8)
C253 0.090(8) 0.078(7) 0.095(7) -0.028(5) -0.008(6) -0.024(6)
C254 0.088(6) 0.045(5) 0.055(5) -0.010(4) -0.009(5) -0.013(4)
C255 0.066(4) 0.031(4) 0.061(5) -0.010(3) -0.029(4) 0.002(3)
C256 0.065(4) 0.033(4) 0.061(5) -0.008(3) -0.018(4) -0.005(3)
C257 0.069(5) 0.030(4) 0.069(5) -0.007(3) -0.017(4) -0.010(4)
C258 0.068(5) 0.038(4) 0.079(6) -0.019(4) -0.031(4) 0.003(4)
C259 0.072(4) 0.033(4) 0.071(5) -0.018(4) -0.036(4) 0.000(4)
C260 0.066(4) 0.031(4) 0.054(4) -0.010(3) -0.026(4) -0.006(3)
C261 0.063(5) 0.061(5) 0.082(6) -0.026(4) -0.026(5) 0.001(4)
C262 0.186(12) 0.098(9) 0.266(16) -0.105(9) -0.170(11) 0.065(8)
C263 0.141(12) 0.176(13) 0.105(9) -0.020(8) -0.036(8) -0.099(10)
C264 0.086(8) 0.162(12) 0.149(9) -0.104(8) -0.046(7) 0.004(8)
C265 0.072(5) 0.044(4) 0.063(4) -0.024(3) -0.037(4) 0.007(4)
C266 0.059(5) 0.040(4) 0.060(4) -0.023(3) -0.032(3) 0.009(3)
C267 0.057(4) 0.038(4) 0.069(4) -0.029(3) -0.033(3) 0.014(3)
C268 0.061(5) 0.036(4) 0.068(4) -0.026(3) -0.031(4) 0.005(3)
C269 0.056(5) 0.051(4) 0.068(4) -0.030(4) -0.034(4) 0.010(3)
C270 0.052(5) 0.051(4) 0.059(4) -0.024(4) -0.025(4) 0.005(3)
C271 0.054(4) 0.039(4) 0.060(4) -0.026(3) -0.030(3) 0.012(3)
C272 0.061(5) 0.065(5) 0.065(4) -0.037(4) -0.027(4) 0.003(4)
C273 0.081(7) 0.089(7) 0.064(5) -0.039(4) -0.030(5) -0.008(5)
C274 0.073(5) 0.099(8) 0.074(6) -0.041(5) -0.031(5) -0.019(5)
C275 0.132(9) 0.078(6) 0.101(8) -0.064(6) -0.061(7) 0.037(6)
C276 0.049(4) 0.050(4) 0.062(5) -0.031(3) -0.024(4) 0.009(3)
C305 0.127(12) 0.149(9) 0.098(9) -0.080(8) -0.044(8) 0.037(9)
C306 0.105(10) 0.121(9) 0.094(9) -0.057(8) -0.036(7) 0.015(7)
C307 0.143(12) 0.125(11) 0.219(14) -0.109(10) -0.119(10) 0.046(8)
C308 0.132(12) 0.155(14) 0.217(16) -0.121(12) -0.083(11) 0.022(10)
C309 0.116(11) 0.126(12) 0.160(14) -0.059(11) -0.049(9) -0.002(9)
C310 0.133(11) 0.126(11) 0.102(9) -0.059(8) -0.035(8) -0.014(9)
C311 0.092(7) 0.066(6) 0.132(9) -0.053(5) -0.074(7) 0.038(5)
C312 0.154(12) 0.150(11) 0.263(14) -0.155(9) -0.157(10) 0.090(8)
C313 0.086(7) 0.070(6) 0.076(6) -0.039(5) -0.038(5) 0.023(5)
C314 0.061(5) 0.083(7) 0.092(7) -0.049(5) -0.041(5) 0.017(4)
C315 0.120(11) 0.081(9) 0.137(12) -0.040(9) -0.012(7) 0.009(8)
C316 0.112(10) 0.123(12) 0.113(10) -0.030(9) -0.033(7) -0.007(9)
N4 0.174(13) 0.173(10) 0.169(12) -0.112(10) -0.093(10) 0.073(10)
N5 0.159(12) 0.157(12) 0.279(17) -0.136(11) -0.131(11) 0.077(9)
N6 0.150(12) 0.150(14) 0.248(18) -0.011(12) -0.109(11) -0.036(10)
N7 0.096(6) 0.048(4) 0.128(7) -0.043(4) -0.070(5) 0.031(4)
N8 0.105(7) 0.090(7) 0.077(6) -0.040(5) -0.028(5) 0.010(5)
N9 0.142(12) 0.120(10) 0.164(12) -0.084(9) 0.008(8) 0.000(9)
O1 0.055(3) 0.040(3) 0.067(4) -0.017(3) -0.022(3) -0.005(2)
O2 0.062(3) 0.035(3) 0.058(3) -0.013(2) -0.024(3) -0.009(2)
O3 0.065(4) 0.046(3) 0.058(3) -0.016(2) -0.018(3) -0.013(3)
O4 0.079(4) 0.053(3) 0.055(4) -0.012(3) -0.019(3) 0.001(3)
O5 0.074(4) 0.043(3) 0.068(4) -0.016(3) -0.028(3) 0.011(3)
O6 0.051(3) 0.047(3) 0.066(4) -0.017(3) -0.026(3) 0.000(2)
O7 0.055(3) 0.037(3) 0.065(4) -0.017(3) -0.020(3) 0.000(2)
O8 0.057(3) 0.036(3) 0.079(4) -0.020(3) -0.018(3) -0.003(2)
O9 0.061(4) 0.048(3) 0.077(4) -0.031(3) -0.021(3) -0.001(3)
O10 0.060(3) 0.039(3) 0.079(4) -0.020(3) -0.034(3) 0.000(2)
O11 0.059(3) 0.040(3) 0.058(3) -0.017(2) -0.024(3) -0.009(2)
O12 0.063(3) 0.050(3) 0.063(3) -0.016(3) -0.028(3) -0.007(3)
O13 0.053(3) 0.044(3) 0.061(3) -0.011(3) -0.026(3) -0.004(2)
O14 0.063(3) 0.036(3) 0.060(3) -0.018(2) -0.027(3) -0.001(2)
O15 0.054(3) 0.040(3) 0.068(3) -0.019(3) -0.019(3) -0.004(3)
O16 0.053(3) 0.032(3) 0.064(3) -0.015(2) -0.025(3) -0.004(2)
O17 0.076(4) 0.036(3) 0.052(3) -0.018(2) -0.022(3) -0.004(3)
O18 0.109(5) 0.029(3) 0.079(4) -0.013(3) -0.063(3) 0.006(3)
O19 0.084(4) 0.040(3) 0.093(4) -0.019(3) -0.061(3) 0.011(3)
O20 0.061(3) 0.043(3) 0.073(4) -0.015(3) -0.031(3) 0.004(3)
O21 0.061(3) 0.036(3) 0.050(3) -0.011(2) -0.024(3) 0.000(2)
O22 0.058(3) 0.044(3) 0.054(3) -0.017(2) -0.026(3) 0.010(2)
O23 0.069(4) 0.035(3) 0.058(3) -0.016(2) -0.023(3) 0.011(2)
O24 0.063(3) 0.047(3) 0.048(3) -0.021(2) -0.015(3) 0.007(3)
O25 0.070(4) 0.036(3) 0.051(3) -0.010(2) -0.017(3) -0.007(3)
O26 0.060(3) 0.040(3) 0.055(3) -0.022(2) -0.034(3) 0.010(2)
O27 0.065(3) 0.033(3) 0.053(3) -0.009(2) -0.037(3) 0.001(2)
O28 0.059(3) 0.038(3) 0.057(3) -0.015(2) -0.022(3) -0.003(2)
Pb1 0.0607(2) 0.0532(2) 0.0700(2) -0.02059(17) -0.03035(18) -0.00112(16)
Pb2 0.0628(2) 0.03755(16) 0.0675(2) -0.01849(15) -0.02177(17) -0.00801(14)
Pb3 0.0594(2) 0.04210(17) 0.0776(2) -0.02356(16) -0.03210(17) 0.00157(14)
Pb4 0.0553(2) 0.04970(19) 0.0803(2) -0.03192(17) -0.02083(18) -0.00339(15)
Pb5 0.0645(2) 0.04951(19) 0.0712(2) -0.02914(16) -0.01852(18) -0.00984(16)
Pb6 0.05707(19) 0.03503(15) 0.05530(18) -0.01322(13) -0.02743(15) -0.00049(13)
Pb7 0.0824(2) 0.03790(17) 0.0794(2) -0.01687(16) -0.05381(19) 0.00361(16)
Pb8 0.0592(2) 0.04298(17) 0.0622(2) -0.02037(15) -0.01989(16) -0.00037(14)
Cl1 0.0847(17) 0.0479(12) 0.0877(17) -0.0308(12) -0.0334(14) 0.0000(11)
Cl2 0.115(2) 0.0456(12) 0.0794(16) -0.0224(11) -0.0458(15) -0.0043(13)
Li1 0.054(5) 0.049(6) 0.070(7) -0.021(6) -0.023(5) -0.007(5)
Li2 0.072(7) 0.070(10) 0.077(8) 0.000(7) -0.031(6) -0.007(6)
Li3 0.056(6) 0.043(5) 0.063(6) -0.020(5) -0.018(5) -0.006(5)
Li4 0.067(6) 0.043(6) 0.066(6) -0.020(5) -0.026(5) -0.001(5)
Li5 0.063(6) 0.046(6) 0.067(7) -0.021(6) -0.024(5) -0.003(5)
Li6 0.084(7) 0.045(6) 0.090(6) -0.028(5) -0.060(6) 0.013(5)
Li7 0.053(6) 0.044(5) 0.049(5) -0.014(4) -0.026(4) 0.004(5)
Li8 0.057(6) 0.033(6) 0.059(6) -0.010(5) -0.023(5) 0.002(5)
Li9 0.071(5) 0.035(5) 0.052(6) -0.014(5) -0.018(5) -0.002(5)
C301 0.229(18) 0.066(6) 0.097(9) -0.029(6) -0.051(11) -0.031(8)
C302 0.24(2) 0.079(8) 0.157(15) -0.050(10) 0.029(15) -0.075(11)
C303 0.123(9) 0.053(6) 0.082(6) -0.019(5) -0.060(6) 0.013(6)
C304 0.178(13) 0.131(12) 0.125(9) -0.073(9) -0.100(9) 0.040(10)
N2 0.204(12) 0.054(5) 0.107(7) -0.018(5) -0.086(8) -0.010(6)
N3 0.136(8) 0.054(5) 0.084(6) -0.009(4) -0.067(5) 0.008(5)
Li10 0.161(15) 0.035(6) 0.096(9) 0.003(6) -0.084(9) -0.012(7)
N10 0.096(6) 0.052(4) 0.125(7) -0.039(4) -0.063(5) 0.014(4)
C317 0.137(9) 0.065(6) 0.208(12) -0.070(7) -0.134(9) 0.044(6)
C318 0.197(14) 0.112(9) 0.38(2) -0.170(10) -0.212(14) 0.096(9)

loop_
_atom_type_symbol
_atom_type_description
_atom_type_scat_dispersion_real
_atom_type_scat_dispersion_imag
_atom_type_scat_source
C C 0.0033 0.0016 'International Tables Vol C Tables 4.2.6.8 and 6.1.1.4'
H H 0.0000 0.0000 'International Tables Vol C Tables 4.2.6.8 and 6.1.1.4'
Cl Cl 0.1484 0.1585 'International Tables Vol C Tables 4.2.6.8 and 6.1.1.4'
Li Li -0.0003 0.0001 'International Tables Vol C Tables 4.2.6.8 and 6.1.1.4'
N N 0.0061 0.0033 'International Tables Vol C Tables 4.2.6.8 and 6.1.1.4'
O O 0.0106 0.0060 'International Tables Vol C Tables 4.2.6.8 and 6.1.1.4'
Pb Pb -3.3944 10.1111 'International Tables Vol C Tables 4.2.6.8 and 6.1.1.4'

loop_
_geom_angle_atom_site_label_1
_geom_angle_atom_site_label_2
_geom_angle_atom_site_label_3
_geom_angle
_geom_angle_site_symmetry_1
_geom_angle_site_symmetry_3
_geom_angle_publ_flag
C2 C1 Li1 117.9(7) . . ?
C6 C1 C2 117.8(8) . . ?
C6 C1 Li1 99.0(6) . . ?
O1 C1 C2 121.0(8) . . ?
O1 C1 C6 121.1(8) . . ?
O1 C1 Li1 50.4(5) . . ?
C1 C2 C11 118.6(7) . . ?
C3 C2 C1 118.2(8) . . ?
C3 C2 C11 122.8(8) . . ?
C2 C3 H3 117.9 . . ?
C2 C3 C4 124.1(9) . . ?
C4 C3 H3 117.9 . . ?
C3 C4 C7 120.3(10) . . ?
C5 C4 C3 117.2(9) . . ?
C5 C4 C7 122.5(10) . . ?
C4 C5 H5 118.6 . . ?
C4 C5 C6 122.8(10) . . ?
C6 C5 H5 118.6 . . ?
C1 C6 C66 120.1(8) . . ?
C5 C6 C1 119.7(9) . . ?
C5 C6 C66 120.2(9) . . ?
C8 C7 C4 109.4(10) . . ?
C9 C7 C4 108.6(10) . . ?
C9 C7 C8 111.2(14) . . ?
C9 C7 C10 108.1(12) . . ?
C10 C7 C4 111.6(10) . . ?
C10 C7 C8 108.0(12) . . ?
C7 C8 H8A 109.5 . . ?
C7 C8 H8B 109.5 . . ?
C7 C8 H8C 109.5 . . ?
H8A C8 H8B 109.5 . . ?
H8A C8 H8C 109.5 . . ?
H8B C8 H8C 109.5 . . ?
C7 C9 H9A 109.5 . . ?
C7 C9 H9B 109.5 . . ?
C7 C9 H9C 109.5 . . ?
H9A C9 H9B 109.5 . . ?
H9A C9 H9C 109.5 . . ?
H9B C9 H9C 109.5 . . ?
C7 C10 H10A 109.5 . . ?
C7 C10 H10B 109.5 . . ?
C7 C10 H10C 109.5 . . ?
H10A C10 H10B 109.5 . . ?
H10A C10 H10C 109.5 . . ?
H10B C10 H10C 109.5 . . ?
C2 C11 H11A 107.6 . . ?
C2 C11 H11B 107.6 . . ?
C2 C11 C17 118.9(7) . . ?
H11A C11 H11B 107.0 . . ?
C17 C11 H11A 107.6 . . ?
C17 C11 H11B 107.6 . . ?
C13 C12 C17 117.7(8) . . ?
O2 C12 C13 121.4(7) . . ?
O2 C12 C17 120.9(8) . . ?
C12 C13 C22 122.9(8) . . ?
C14 C13 C12 120.9(8) . . ?
C14 C13 C22 116.1(8) . . ?
C13 C14 H14 118.8 . . ?
C13 C14 C15 122.4(9) . . ?
C15 C14 H14 118.8 . . ?
C14 C15 C18 119.7(9) . . ?
C16 C15 C14 116.0(8) . . ?
C16 C15 C18 124.2(9) . . ?
C15 C16 H16 118.5 . . ?
C15 C16 C17 123.0(8) . . ?
C17 C16 H16 118.5 . . ?
C12 C17 C11 121.8(8) . . ?
C16 C17 C11 117.8(7) . . ?
C16 C17 C12 119.9(8) . . ?
C15 C18 C20 106.6(11) . . ?
C19 C18 C15 110.7(9) . . ?
C19 C18 C20 109.5(12) . . ?
C21 C18 C15 111.6(10) . . ?
C21 C18 C19 109.1(11) . . ?
C21 C18 C20 109.3(11) . . ?
C18 C19 H19A 109.5 . . ?
C18 C19 H19B 109.5 . . ?
C18 C19 H19C 109.5 . . ?
H19A C19 H19B 109.5 . . ?
H19A C19 H19C 109.5 . . ?
H19B C19 H19C 109.5 . . ?
C18 C20 H20A 109.5 . . ?
C18 C20 H20B 109.5 . . ?
C18 C20 H20C 109.5 . . ?
H20A C20 H20B 109.5 . . ?
H20A C20 H20C 109.5 . . ?
H20B C20 H20C 109.5 . . ?
C18 C21 H21A 109.5 . . ?
C18 C21 H21B 109.5 . . ?
C18 C21 H21C 109.5 . . ?
H21A C21 H21B 109.5 . . ?
H21A C21 H21C 109.5 . . ?
H21B C21 H21C 109.5 . . ?
C13 C22 H22A 109.1 . . ?
C13 C22 H22B 109.1 . . ?
H22A C22 H22B 107.8 . . ?
C28 C22 C13 112.4(8) . . ?
C28 C22 H22A 109.1 . . ?
C28 C22 H22B 109.1 . . ?
C24 C23 Li2 95.6(8) . . ?
C28 C23 C24 119.7(9) . . ?
C28 C23 Li2 116.3(8) . . ?
O3 C23 C24 119.8(9) . . ?
O3 C23 C28 120.4(8) . . ?
O3 C23 Li2 59.0(6) . . ?
C23 C24 C33 121.1(9) . . ?
C25 C24 C23 118.4(9) . . ?
C25 C24 C33 120.5(9) . . ?
C24 C25 H25 117.9 . . ?
C26 C25 C24 124.1(10) . . ?
C26 C25 H25 117.9 . . ?
C25 C26 C27 116.6(10) . . ?
C25 C26 C29 124.5(10) . . ?
C27 C26 C29 118.8(10) . . ?
C26 C27 H27 118.3 . . ?
C28 C27 C26 123.4(10) . . ?
C28 C27 H27 118.3 . . ?
C23 C28 C22 119.7(8) . . ?
C27 C28 C22 122.7(9) . . ?
C27 C28 C23 117.5(9) . . ?
C30 C29 C26 111.1(11) . . ?
C30 C29 C31 110.2(12) . . ?
C30 C29 C32 107.8(11) . . ?
C31 C29 C26 109.7(11) . . ?
C31 C29 C32 110.7(12) . . ?
C32 C29 C26 107.5(10) . . ?
C29 C30 H30A 109.5 . . ?
C29 C30 H30B 109.5 . . ?
C29 C30 H30C 109.5 . . ?
H30A C30 H30B 109.5 . . ?
H30A C30 H30C 109.5 . . ?
H30B C30 H30C 109.5 . . ?
C29 C31 H31A 109.5 . . ?
C29 C31 H31B 109.5 . . ?
C29 C31 H31C 109.5 . . ?
H31A C31 H31B 109.5 . . ?
H31A C31 H31C 109.5 . . ?
H31B C31 H31C 109.5 . . ?
C29 C32 H32A 109.5 . . ?
C29 C32 H32B 109.5 . . ?
C29 C32 H32C 109.5 . . ?
H32A C32 H32B 109.5 . . ?
H32A C32 H32C 109.5 . . ?
H32B C32 H32C 109.5 . . ?
C24 C33 H33A 109.0 . . ?
C24 C33 H33B 109.0 . . ?
H33A C33 H33B 107.8 . . ?
C39 C33 C24 112.8(8) . . ?
C39 C33 H33A 109.0 . . ?
C39 C33 H33B 109.0 . . ?
C39 C34 C35 121.5(9) . . ?
O4 C34 C35 120.0(9) . . ?
O4 C34 C39 118.6(9) . . ?
C34 C35 C44 122.2(9) . . ?
C36 C35 C34 116.8(11) . . ?
C36 C35 C44 120.9(10) . . ?
C35 C36 H36 118.5 . . ?
C37 C36 C35 123.0(11) . . ?
C37 C36 H36 118.5 . . ?
C36 C37 C40 120.6(12) . . ?
C38 C37 C36 117.3(10) . . ?
C38 C37 C40 122.1(13) . . ?
C37 C38 H38 117.8 . . ?
C37 C38 C39 124.4(12) . . ?
C39 C38 H38 117.8 . . ?
C34 C39 C33 117.7(9) . . ?
C38 C39 C33 125.4(11) . . ?
C38 C39 C34 116.8(11) . . ?
C41 C40 C37 107.7(12) . . ?
C42 C40 C37 109.6(12) . . ?
C42 C40 C41 113.6(18) . . ?
C42 C40 C43 108.8(17) . . ?
C43 C40 C37 112.1(13) . . ?
C43 C40 C41 105.0(16) . . ?
C40 C41 H41A 109.5 . . ?
C40 C41 H41B 109.5 . . ?
C40 C41 H41C 109.5 . . ?
H41A C41 H41B 109.5 . . ?
H41A C41 H41C 109.5 . . ?
H41B C41 H41C 109.5 . . ?
C40 C42 H42A 109.5 . . ?
C40 C42 H42B 109.5 . . ?
C40 C42 H42C 109.5 . . ?
H42A C42 H42B 109.5 . . ?
H42A C42 H42C 109.5 . . ?
H42B C42 H42C 109.5 . . ?
C40 C43 H43A 109.5 . . ?
C40 C43 H43B 109.5 . . ?
C40 C43 H43C 109.5 . . ?
H43A C43 H43B 109.5 . . ?
H43A C43 H43C 109.5 . . ?
H43B C43 H43C 109.5 . . ?
C35 C44 H44A 109.0 . . ?
C35 C44 H44B 109.0 . . ?
H44A C44 H44B 107.8 . . ?
C50 C44 C35 112.8(8) . . ?
C50 C44 H44A 109.0 . . ?
C50 C44 H44B 109.0 . . ?
C46 C45 C50 121.3(9) . . ?
O5 C45 C46 120.4(8) . . ?
O5 C45 C50 118.2(8) . . ?
C45 C46 C55 120.6(8) . . ?
C47 C46 C45 119.0(9) . . ?
C47 C46 C55 120.1(8) . . ?
C46 C47 C48 121.3(9) . . ?
C47 C48 C51 120.9(9) . . ?
C49 C48 C47 117.1(9) . . ?
C49 C48 C51 122.0(9) . . ?
C48 C49 H49 118.3 . . ?
C50 C49 C48 123.5(9) . . ?
C50 C49 H49 118.3 . . ?
C45 C50 C44 122.0(8) . . ?
C49 C50 C44 120.1(9) . . ?
C49 C50 C45 117.8(9) . . ?
C48 C51 C54 110.6(9) . . ?
C52 C51 C48 112.4(9) . . ?
C52 C51 C54 105.3(11) . . ?
C53 C51 C48 109.0(9) . . ?
C53 C51 C52 109.7(13) . . ?
C53 C51 C54 109.8(10) . . ?
C51 C52 H52A 109.5 . . ?
C51 C52 H52B 109.5 . . ?
C51 C52 H52C 109.5 . . ?
H52A C52 H52B 109.5 . . ?
H52A C52 H52C 109.5 . . ?
H52B C52 H52C 109.5 . . ?
C51 C53 H53A 109.5 . . ?
C51 C53 H53B 109.5 . . ?
C51 C53 H53C 109.5 . . ?
H53A C53 H53B 109.5 . . ?
H53A C53 H53C 109.5 . . ?
H53B C53 H53C 109.5 . . ?
C51 C54 H54A 109.5 . . ?
C51 C54 H54B 109.5 . . ?
C51 C54 H54C 109.5 . . ?
H54A C54 H54B 109.5 . . ?
H54A C54 H54C 109.5 . . ?
H54B C54 H54C 109.5 . . ?
C46 C55 H55A 107.6 . . ?
C46 C55 H55B 107.6 . . ?
C46 C55 C61 119.0(8) . . ?
H55A C55 H55B 107.0 . . ?
C61 C55 H55A 107.6 . . ?
C61 C55 H55B 107.6 . . ?
C57 C56 C61 119.6(9) . . ?
O6 C56 C57 119.0(8) . . ?
O6 C56 C61 121.4(8) . . ?
C56 C57 C58 120.6(9) . . ?
C56 C57 C66 117.8(9) . . ?
C58 C57 C66 121.6(9) . . ?
C57 C58 H58 119.3 . . ?
C59 C58 C57 121.4(10) . . ?
C59 C58 H58 119.3 . . ?
C58 C59 C60 118.1(10) . . ?
C58 C59 C62 123.1(10) . . ?
C60 C59 C62 118.8(10) . . ?
C59 C60 H60 119.5 . . ?
C61 C60 C59 121.0(9) . . ?
C61 C60 H60 119.5 . . ?
C56 C61 C55 120.5(8) . . ?
C60 C61 C55 120.2(8) . . ?
C60 C61 C56 119.1(9) . . ?
C59 C62 C65 108.7(12) . . ?
C63 C62 C59 112.4(11) . . ?
C63 C62 C65 105.1(16) . . ?
C64 C62 C59 110.9(13) . . ?
C64 C62 C63 109.7(16) . . ?
C64 C62 C65 109.8(12) . . ?
C62 C63 H63A 109.5 . . ?
C62 C63 H63B 109.5 . . ?
C62 C63 H63C 109.5 . . ?
H63A C63 H63B 109.5 . . ?
H63A C63 H63C 109.5 . . ?
H63B C63 H63C 109.5 . . ?
C62 C64 H64A 109.5 . . ?
C62 C64 H64B 109.5 . . ?
C62 C64 H64C 109.5 . . ?
H64A C64 H64B 109.5 . . ?
H64A C64 H64C 109.5 . . ?
H64B C64 H64C 109.5 . . ?
C62 C65 H65A 109.5 . . ?
C62 C65 H65B 109.5 . . ?
C62 C65 H65C 109.5 . . ?
H65A C65 H65B 109.5 . . ?
H65A C65 H65C 109.5 . . ?
H65B C65 H65C 109.5 . . ?
C6 C66 C57 115.4(9) . . ?
C6 C66 H66A 108.4 . . ?
C6 C66 H66B 108.4 . . ?
C57 C66 H66A 108.4 . . ?
C57 C66 H66B 108.4 . . ?
H66A C66 H66B 107.5 . . ?
C76 C71 C72 121.3(8) . . ?
O7 C71 C72 118.3(8) . . ?
O7 C71 C76 120.4(8) . . ?
C71 C72 C136 122.7(8) . . ?
C73 C72 C71 117.2(9) . . ?
C73 C72 C136 120.1(8) . . ?
C72 C73 H73 118.5 . . ?
C74 C73 C72 122.9(9) . . ?
C74 C73 H73 118.5 . . ?
C73 C74 C75 118.1(9) . . ?
C73 C74 C77 124.4(9) . . ?
C75 C74 C77 117.5(9) . . ?
C74 C75 H75 119.0 . . ?
C74 C75 C76 121.9(10) . . ?
C76 C75 H75 119.0 . . ?
C71 C76 C81 120.8(8) . . ?
C75 C76 C71 118.4(8) . . ?
C75 C76 C81 120.6(9) . . ?
C74 C77 C79 109.5(9) . . ?
C78 C77 C74 108.2(10) . . ?
C78 C77 C79 107.2(10) . . ?
C80 C77 C74 112.8(9) . . ?
C80 C77 C78 111.9(11) . . ?
C80 C77 C79 107.0(10) . . ?
C77 C78 H78A 109.5 . . ?
C77 C78 H78B 109.5 . . ?
C77 C78 H78C 109.5 . . ?
H78A C78 H78B 109.5 . . ?
H78A C78 H78C 109.5 . . ?
H78B C78 H78C 109.5 . . ?
C77 C79 H79A 109.5 . . ?
C77 C79 H79B 109.5 . . ?
C77 C79 H79C 109.5 . . ?
H79A C79 H79B 109.5 . . ?
H79A C79 H79C 109.5 . . ?
H79B C79 H79C 109.5 . . ?
C77 C80 H80A 109.5 . . ?
C77 C80 H80B 109.5 . . ?
C77 C80 H80C 109.5 . . ?
H80A C80 H80B 109.5 . . ?
H80A C80 H80C 109.5 . . ?
H80B C80 H80C 109.5 . . ?
C76 C81 H81A 108.7 . . ?
C76 C81 H81B 108.7 . . ?
C76 C81 C83 114.1(8) . . ?
H81A C81 H81B 107.6 . . ?
C83 C81 H81A 108.7 . . ?
C83 C81 H81B 108.7 . . ?
C83 C82 C87 119.1(9) . . ?
O8 C82 C83 122.1(8) . . ?
O8 C82 C87 118.8(8) . . ?
C82 C83 C81 118.2(8) . . ?
C84 C83 C81 122.8(9) . . ?
C84 C83 C82 118.8(8) . . ?
C83 C84 H84 117.6 . . ?
C83 C84 C85 124.9(9) . . ?
C85 C84 H84 117.6 . . ?
C84 C85 C86 114.6(9) . . ?
C84 C85 C88 124.2(10) . . ?
C86 C85 C88 121.2(9) . . ?
C85 C86 H86 118.7 . . ?
C87 C86 C85 122.6(9) . . ?
C87 C86 H86 118.7 . . ?
C82 C87 C92 118.9(9) . . ?
C86 C87 C82 119.7(9) . . ?
C86 C87 C92 121.3(8) . . ?
C85 C88 C90 103.3(13) . . ?
C89 C88 C85 113.2(12) . . ?
C89 C88 C90 103.1(13) . . ?
C91 C88 C85 115.5(12) . . ?
C91 C88 C89 122.2(16) . . ?
C91 C88 C90 94.3(17) . . ?
C88 C89 H89A 109.5 . . ?
C88 C89 H89B 109.5 . . ?
C88 C89 H89C 109.5 . . ?
H89A C89 H89B 109.5 . . ?
H89A C89 H89C 109.5 . . ?
H89B C89 H89C 109.5 . . ?
C88 C90 H90A 109.5 . . ?
C88 C90 H90B 109.5 . . ?
C88 C90 H90C 109.5 . . ?
H90A C90 H90B 109.5 . . ?
H90A C90 H90C 109.5 . . ?
H90B C90 H90C 109.5 . . ?
C88 C91 H91A 109.5 . . ?
C88 C91 H91B 109.5 . . ?
C88 C91 H91C 109.5 . . ?
H91A C91 H91B 109.5 . . ?
H91A C91 H91C 109.5 . . ?
H91B C91 H91C 109.5 . . ?
C87 C92 H92A 109.0 . . ?
C87 C92 H92B 109.0 . . ?
C87 C92 C98 112.8(9) . . ?
H92A C92 H92B 107.8 . . ?
C98 C92 H92A 109.0 . . ?
C98 C92 H92B 109.0 . . ?
C98 C93 C94 121.0(9) . . ?
O9 C93 C94 119.9(9) . . ?
O9 C93 C98 119.0(9) . . ?
C93 C94 C103 120.7(9) . . ?
C95 C94 C93 117.9(10) . . ?
C95 C94 C103 121.3(10) . . ?
C94 C95 H95 117.7 . . ?
C96 C95 C94 124.5(11) . . ?
C96 C95 H95 117.7 . . ?
C95 C96 C99 117.3(12) . . ?
C97 C96 C95 113.8(10) . . ?
C97 C96 C99 128.8(12) . . ?
C96 C97 H97 117.0 . . ?
C96 C97 C98 126.1(11) . . ?
C98 C97 H97 117.0 . . ?
C93 C98 C92 121.1(9) . . ?
C93 C98 C97 116.3(10) . . ?
C97 C98 C92 122.6(9) . . ?
C96 C99 C101 119.6(13) . . ?
C100 C99 C96 112.1(10) . . ?
C100 C99 C101 97.2(12) . . ?
C102 C99 C96 109.4(11) . . ?
C102 C99 C100 116.5(14) . . ?
C102 C99 C101 101.5(12) . . ?
C99 C100 H10D 109.5 . . ?
C99 C100 H10E 109.5 . . ?
C99 C100 H10F 109.5 . . ?
H10D C100 H10E 109.5 . . ?
H10D C100 H10F 109.5 . . ?
H10E C100 H10F 109.5 . . ?
C99 C101 H10G 109.5 . . ?
C99 C101 H10H 109.5 . . ?
C99 C101 H10I 109.5 . . ?
H10G C101 H10H 109.5 . . ?
H10G C101 H10I 109.5 . . ?
H10H C101 H10I 109.5 . . ?
C99 C102 H10J 109.5 . . ?
C99 C102 H10K 109.5 . . ?
C99 C102 H10L 109.5 . . ?
H10J C102 H10K 109.5 . . ?
H10J C102 H10L 109.5 . . ?
H10K C102 H10L 109.5 . . ?
C94 C103 H10M 108.2 . . ?
C94 C103 H10N 108.2 . . ?
C94 C103 C105 116.4(8) . . ?
H10M C103 H10N 107.3 . . ?
C105 C103 H10M 108.2 . . ?
C105 C103 H10N 108.2 . . ?
C109 C104 C105 118.7(8) . . ?
C109 C104 O10 121.3(8) . . ?
O10 C104 C105 119.9(8) . . ?
C104 C105 C103 123.4(8) . . ?
C106 C105 C103 118.1(8) . . ?
C106 C105 C104 118.5(9) . . ?
C105 C106 H106 118.7 . . ?
C107 C106 C105 122.6(9) . . ?
C107 C106 H106 118.7 . . ?
C106 C107 C108 117.7(9) . . ?
C106 C107 C110 122.0(9) . . ?
C108 C107 C110 120.3(9) . . ?
C107 C108 H108 119.2 . . ?
C109 C108 C107 121.6(9) . . ?
C109 C108 H108 119.2 . . ?
C104 C109 C114 117.8(8) . . ?
C108 C109 C104 120.8(9) . . ?
C108 C109 C114 121.1(8) . . ?
C111 C110 C107 110.7(10) . . ?
C111 C110 C112 112.0(12) . . ?
C111 C110 C113 105.8(13) . . ?
C112 C110 C107 112.4(10) . . ?
C112 C110 C113 107.3(13) . . ?
C113 C110 C107 108.3(9) . . ?
C110 C111 H11C 109.5 . . ?
C110 C111 H11D 109.5 . . ?
C110 C111 H11E 109.5 . . ?
H11C C111 H11D 109.5 . . ?
H11C C111 H11E 109.5 . . ?
H11D C111 H11E 109.5 . . ?
C110 C112 H11F 109.5 . . ?
C110 C112 H11G 109.5 . . ?
C110 C112 H11H 109.5 . . ?
H11F C112 H11G 109.5 . . ?
H11F C112 H11H 109.5 . . ?
H11G C112 H11H 109.5 . . ?
C110 C113 H11I 109.5 . . ?
C110 C113 H11J 109.5 . . ?
C110 C113 H11K 109.5 . . ?
H11I C113 H11J 109.5 . . ?
H11I C113 H11K 109.5 . . ?
H11J C113 H11K 109.5 . . ?
C109 C114 H11L 108.2 . . ?
C109 C114 H11M 108.2 . . ?
C109 C114 C116 116.3(7) . . ?
H11L C114 H11M 107.4 . . ?
C116 C114 H11L 108.2 . . ?
C116 C114 H11M 108.2 . . ?
C116 C115 Li1 102.3(6) . . ?
C120 C115 C116 116.5(8) . . ?
C120 C115 Li1 123.1(7) . . ?
O11 C115 C116 121.4(8) . . ?
O11 C115 C120 122.0(8) . . ?
O11 C115 Li1 42.0(5) . . ?
C115 C116 C114 118.2(8) . . ?
C117 C116 C114 122.3(8) . . ?
C117 C116 C115 119.5(9) . . ?
C116 C117 H117 117.5 . . ?
C116 C117 C118 125.0(9) . . ?
C118 C117 H117 117.5 . . ?
C117 C118 C119 114.3(9) . . ?
C117 C118 C121 125.6(10) . . ?
C119 C118 C121 120.0(10) . . ?
C118 C119 H119 117.9 . . ?
C120 C119 C118 124.2(10) . . ?
C120 C119 H119 117.9 . . ?
C115 C120 C125 119.2(8) . . ?
C119 C120 C115 120.4(9) . . ?
C119 C120 C125 120.4(9) . . ?
C118 C121 C122 110.0(10) . . ?
C118 C121 C123 109.8(9) . . ?
C123 C121 C122 108.1(10) . . ?
C124 C121 C118 109.6(9) . . ?
C124 C121 C122 110.0(9) . . ?
C124 C121 C123 109.2(10) . . ?
C121 C122 H12A 109.5 . . ?
C121 C122 H12B 109.5 . . ?
C121 C122 H12C 109.5 . . ?
H12A C122 H12B 109.5 . . ?
H12A C122 H12C 109.5 . . ?
H12B C122 H12C 109.5 . . ?
C121 C123 H12D 109.5 . . ?
C121 C123 H12E 109.5 . . ?
C121 C123 H12F 109.5 . . ?
H12D C123 H12E 109.5 . . ?
H12D C123 H12F 109.5 . . ?
H12E C123 H12F 109.5 . . ?
C121 C124 H12G 109.5 . . ?
C121 C124 H12H 109.5 . . ?
C121 C124 H12I 109.5 . . ?
H12G C124 H12H 109.5 . . ?
H12G C124 H12I 109.5 . . ?
H12H C124 H12I 109.5 . . ?
C120 C125 H12J 108.1 . . ?
C120 C125 H12K 108.1 . . ?
C120 C125 C127 116.9(8) . . ?
H12J C125 H12K 107.3 . . ?
C127 C125 H12J 108.1 . . ?
C127 C125 H12K 108.1 . . ?
C127 C126 C131 118.5(8) . . ?
O12 C126 C127 119.8(8) . . ?
O12 C126 C131 121.6(8) . . ?
C126 C127 C125 123.7(8) . . ?
C128 C127 C125 117.0(9) . . ?
C128 C127 C126 118.9(9) . . ?
C127 C128 H128 118.0 . . ?
C129 C128 C127 124.1(9) . . ?
C129 C128 H128 118.0 . . ?
C128 C129 C132 124.3(10) . . ?
C130 C129 C128 114.8(9) . . ?
C130 C129 C132 120.9(10) . . ?
C129 C130 H130 117.8 . . ?
C129 C130 C131 124.4(9) . . ?
C131 C130 H130 117.8 . . ?
C126 C131 C136 121.2(8) . . ?
C130 C131 C126 119.2(9) . . ?
C130 C131 C136 119.6(8) . . ?
C129 C132 C133 110.8(11) . . ?
C134 C132 C129 113.0(10) . . ?
C134 C132 C133 105.8(12) . . ?
C134 C132 C135 111.5(11) . . ?
C135 C132 C129 108.2(11) . . ?
C135 C132 C133 107.3(12) . . ?
C132 C133 H13A 109.5 . . ?
C132 C133 H13B 109.5 . . ?
C132 C133 H13C 109.5 . . ?
H13A C133 H13B 109.5 . . ?
H13A C133 H13C 109.5 . . ?
H13B C133 H13C 109.5 . . ?
C132 C134 H13D 109.5 . . ?
C132 C134 H13E 109.5 . . ?
C132 C134 H13F 109.5 . . ?
H13D C134 H13E 109.5 . . ?
H13D C134 H13F 109.5 . . ?
H13E C134 H13F 109.5 . . ?
C132 C135 H13G 109.5 . . ?
C132 C135 H13H 109.5 . . ?
C132 C135 H13I 109.5 . . ?
H13G C135 H13H 109.5 . . ?
H13G C135 H13I 109.5 . . ?
H13H C135 H13I 109.5 . . ?
C72 C136 C131 116.0(7) . . ?
C72 C136 H13J 108.3 . . ?
C72 C136 H13K 108.3 . . ?
C131 C136 H13J 108.3 . . ?
C131 C136 H13K 108.3 . . ?
H13J C136 H13K 107.4 . . ?
C146 C141 C142 119.3(9) . . ?
O15 C141 C142 119.7(8) . . ?
O15 C141 C146 121.0(9) . . ?
C141 C142 C208 119.1(8) . . ?
C143 C142 C141 120.5(9) . . ?
C143 C142 C208 120.4(9) . . ?
C142 C143 H143 118.5 . . ?
C142 C143 C144 123.1(10) . . ?
C144 C143 H143 118.5 . . ?
C143 C144 C145 115.6(10) . . ?
C143 C144 C147 119.0(11) . . ?
C145 C144 C147 125.4(11) . . ?
C144 C145 H145 118.4 . . ?
C144 C145 C146 123.3(10) . . ?
C146 C145 H145 118.4 . . ?
C141 C146 C145 118.1(10) . . ?
C141 C146 C151 122.6(10) . . ?
C145 C146 C151 119.3(9) . . ?
C148 C147 C144 106.2(11) . . ?
C148 C147 C149 109.7(11) . . ?
C149 C147 C144 111.0(12) . . ?
C150 C147 C144 111.2(9) . . ?
C150 C147 C148 108.0(13) . . ?
C150 C147 C149 110.7(11) . . ?
C147 C148 H14A 109.5 . . ?
C147 C148 H14B 109.5 . . ?
C147 C148 H14C 109.5 . . ?
H14A C148 H14B 109.5 . . ?
H14A C148 H14C 109.5 . . ?
H14B C148 H14C 109.5 . . ?
C147 C149 H14D 109.5 . . ?
C147 C149 H14E 109.5 . . ?
C147 C149 H14F 109.5 . . ?
H14D C149 H14E 109.5 . . ?
H14D C149 H14F 109.5 . . ?
H14E C149 H14F 109.5 . . ?
C147 C150 H15A 109.5 . . ?
C147 C150 H15B 109.5 . . ?
C147 C150 H15C 109.5 . . ?
H15A C150 H15B 109.5 . . ?
H15A C150 H15C 109.5 . . ?
H15B C150 H15C 109.5 . . ?
C146 C151 H15D 108.1 . . ?
C146 C151 H15E 108.1 . . ?
C146 C151 C153 116.9(8) . . ?
H15D C151 H15E 107.3 . . ?
C153 C151 H15D 108.1 . . ?
C153 C151 H15E 108.1 . . ?
C153 C152 C157 119.9(8) . . ?
O16 C152 C153 122.5(8) . . ?
O16 C152 C157 117.5(7) . . ?
C152 C153 C151 123.0(8) . . ?
C154 C153 C151 118.6(8) . . ?
C154 C153 C152 118.4(8) . . ?
C153 C154 H154 117.6 . . ?
C153 C154 C155 124.8(8) . . ?
C155 C154 H154 117.6 . . ?
C154 C155 C156 115.8(8) . . ?
C154 C155 C158 123.9(9) . . ?
C156 C155 C158 120.3(9) . . ?
C155 C156 H156 118.5 . . ?
C155 C156 C157 123.0(8) . . ?
C157 C156 H156 118.5 . . ?
C152 C157 C162 120.8(8) . . ?
C156 C157 C152 118.1(8) . . ?
C156 C157 C162 120.9(8) . . ?
C159 C158 C155 109.0(10) . . ?
C160 C158 C155 112.5(9) . . ?
C160 C158 C159 110.1(10) . . ?
C160 C158 C161 107.0(11) . . ?
C161 C158 C155 110.6(8) . . ?
C161 C158 C159 107.5(11) . . ?
C158 C159 H15F 109.5 . . ?
C158 C159 H15G 109.5 . . ?
C158 C159 H15H 109.5 . . ?
H15F C159 H15G 109.5 . . ?
H15F C159 H15H 109.5 . . ?
H15G C159 H15H 109.5 . . ?
C158 C160 H16A 109.5 . . ?
C158 C160 H16B 109.5 . . ?
C158 C160 H16C 109.5 . . ?
H16A C160 H16B 109.5 . . ?
H16A C160 H16C 109.5 . . ?
H16B C160 H16C 109.5 . . ?
C158 C161 H16D 109.5 . . ?
C158 C161 H16E 109.5 . . ?
C158 C161 H16F 109.5 . . ?
H16D C161 H16E 109.5 . . ?
H16D C161 H16F 109.5 . . ?
H16E C161 H16F 109.5 . . ?
C157 C162 H16G 108.0 . . ?
C157 C162 H16H 108.0 . . ?
C157 C162 C164 117.4(7) . . ?
H16G C162 H16H 107.2 . . ?
C164 C162 H16G 108.0 . . ?
C164 C162 H16H 108.0 . . ?
C164 C163 C168 118.6(8) . . ?
C164 C163 Li9 102.9(7) . . ?
C168 C163 Li9 122.7(7) . . ?
O17 C163 C164 121.2(8) . . ?
O17 C163 C168 120.2(8) . . ?
O17 C163 Li9 42.5(5) . . ?
C163 C164 C162 118.1(7) . . ?
C163 C164 C165 118.5(9) . . ?
C165 C164 C162 123.4(8) . . ?
C164 C165 H165 118.5 . . ?
C166 C165 C164 122.9(9) . . ?
C166 C165 H165 118.5 . . ?
C165 C166 C369 123.6(10) . . ?
C167 C166 C165 117.0(9) . . ?
C167 C166 C369 119.5(10) . . ?
C166 C167 H167 118.0 . . ?
C166 C167 C168 124.0(10) . . ?
C168 C167 H167 118.0 . . ?
C163 C168 C173 120.2(8) . . ?
C167 C168 C163 119.0(9) . . ?
C167 C168 C173 120.8(9) . . ?
C166 C369 C370 109.0(9) . . ?
C371 C369 C166 112.1(10) . . ?
C371 C369 C370 106.8(12) . . ?
C371 C369 C372 111.3(11) . . ?
C372 C369 C166 109.6(12) . . ?
C372 C369 C370 107.9(11) . . ?
C369 C370 H37A 109.5 . . ?
C369 C370 H37B 109.5 . . ?
C369 C370 H37C 109.5 . . ?
H37A C370 H37B 109.5 . . ?
H37A C370 H37C 109.5 . . ?
H37B C370 H37C 109.5 . . ?
C369 C371 H37D 109.5 . . ?
C369 C371 H37E 109.5 . . ?
C369 C371 H37F 109.5 . . ?
H37D C371 H37E 109.5 . . ?
H37D C371 H37F 109.5 . . ?
H37E C371 H37F 109.5 . . ?
C369 C372 H37G 109.5 . . ?
C369 C372 H37H 109.5 . . ?
C369 C372 H37I 109.5 . . ?
H37G C372 H37H 109.5 . . ?
H37G C372 H37I 109.5 . . ?
H37H C372 H37I 109.5 . . ?
C168 C173 H17A 108.2 . . ?
C168 C173 H17B 108.2 . . ?
C168 C173 C175 116.3(9) . . ?
H17A C173 H17B 107.4 . . ?
C175 C173 H17A 108.2 . . ?
C175 C173 H17B 108.2 . . ?
C175 C174 C179 118.3(10) . . ?
C175 C174 Li6 137.7(7) . . ?
C175 C174 Li10 116.3(10) . . ?
C179 C174 Li6 92.7(8) . . ?
C179 C174 Li10 108.1(8) . . ?
O18 C174 C175 122.8(11) . . ?
O18 C174 C179 118.9(10) . . ?
O18 C174 Li6 39.1(6) . . ?
O18 C174 Li10 41.8(5) . . ?
Li10 C174 Li6 74.8(6) . . ?
C174 C175 C173 122.2(9) . . ?
C174 C175 C176 120.8(13) . . ?
C176 C175 C173 116.9(11) . . ?
C175 C176 H176 118.8 . . ?
C177 C176 C175 122.3(13) . . ?
C177 C176 H176 118.8 . . ?
C176 C177 C178 117.6(11) . . ?
C176 C177 C180 124.0(15) . . ?
C178 C177 C180 118.4(16) . . ?
C177 C178 H178 119.5 . . ?
C179 C178 C177 121.0(14) . . ?
C179 C178 H178 119.5 . . ?
C174 C179 C178 119.8(12) . . ?
C174 C179 C184 122.7(9) . . ?
C178 C179 C184 117.5(12) . . ?
C177 C180 C182 110.3(16) . . ?
C181 C180 C177 110.4(14) . . ?
C181 C180 C182 104.3(14) . . ?
C181 C180 C183 118.5(18) . . ?
C183 C180 C177 109.4(12) . . ?
C183 C180 C182 103.4(17) . . ?
C180 C181 H18A 109.5 . . ?
C180 C181 H18B 109.5 . . ?
C180 C181 H18C 109.5 . . ?
H18A C181 H18B 109.5 . . ?
H18A C181 H18C 109.5 . . ?
H18B C181 H18C 109.5 . . ?
C180 C182 H18D 109.5 . . ?
C180 C182 H18E 109.5 . . ?
C180 C182 H18F 109.5 . . ?
H18D C182 H18E 109.5 . . ?
H18D C182 H18F 109.5 . . ?
H18E C182 H18F 109.5 . . ?
C180 C183 H18G 109.5 . . ?
C180 C183 H18H 109.5 . . ?
C180 C183 H18I 109.5 . . ?
H18G C183 H18H 109.5 . . ?
H18G C183 H18I 109.5 . . ?
H18H C183 H18I 109.5 . . ?
C179 C184 H18J 108.4 . . ?
C179 C184 H18K 108.4 . . ?
H18J C184 H18K 107.4 . . ?
C186 C184 C179 115.6(9) . . ?
C186 C184 H18J 108.4 . . ?
C186 C184 H18K 108.4 . . ?
C190 C185 C186 119.9(10) . . ?
O19 C185 C186 118.8(11) . . ?
O19 C185 C190 121.2(9) . . ?
C185 C186 C184 121.5(10) . . ?
C187 C186 C184 118.8(12) . . ?
C187 C186 C185 119.7(14) . . ?
C186 C187 H187 119.8 . . ?
C186 C187 C188 120.5(13) . . ?
C188 C187 H187 119.8 . . ?
C187 C188 C191 121.8(13) . . ?
C189 C188 C187 116.5(11) . . ?
C189 C188 C191 121.7(15) . . ?
C188 C189 H189 118.5 . . ?
C188 C189 C190 123.1(16) . . ?
C190 C189 H189 118.5 . . ?
C185 C190 C189 120.2(12) . . ?
C185 C190 C197 122.9(9) . . ?
C189 C190 C197 116.8(13) . . ?
C190 C197 H19D 109.1 . . ?
C190 C197 H19E 109.1 . . ?
H19D C197 H19E 107.9 . . ?
C199 C197 C190 112.3(9) . . ?
C199 C197 H19D 109.1 . . ?
C199 C197 H19E 109.1 . . ?
C203 C198 C199 117.8(9) . . ?
O20 C198 C199 120.3(8) . . ?
O20 C198 C203 121.8(8) . . ?
C198 C199 C197 122.1(9) . . ?
C198 C199 C200 118.3(9) . . ?
C200 C199 C197 119.6(9) . . ?
C199 C200 H200 118.4 . . ?
C201 C200 C199 123.3(10) . . ?
C201 C200 H200 118.4 . . ?
C200 C201 C202 114.8(10) . . ?
C200 C201 C204 124.4(11) . . ?
C202 C201 C204 120.0(11) . . ?
C201 C202 H202 117.9 . . ?
C203 C202 C201 124.2(10) . . ?
C203 C202 H202 117.9 . . ?
C198 C203 C208 115.9(8) . . ?
C202 C203 C198 121.5(9) . . ?
C202 C203 C208 122.6(9) . . ?
C142 C208 H20D 109.3 . . ?
C142 C208 H20E 109.3 . . ?
C203 C208 C142 111.5(8) . . ?
C203 C208 H20D 109.3 . . ?
C203 C208 H20E 109.3 . . ?
H20D C208 H20E 108.0 . . ?
C212 C211 Li8 126.9(6) . . ?
C216 C211 C212 118.8(8) . . ?
C216 C211 Li8 96.8(6) . . ?
O21 C211 C212 120.0(7) . . ?
O21 C211 C216 121.1(8) . . ?
O21 C211 Li8 47.4(5) . . ?
C211 C212 C276 119.8(8) . . ?
C213 C212 C211 118.8(8) . . ?
C213 C212 C276 121.3(8) . . ?
C212 C213 H213 118.3 . . ?
C214 C213 C212 123.4(9) . . ?
C214 C213 H213 118.3 . . ?
C213 C214 C215 116.6(9) . . ?
C213 C214 C217 120.4(9) . . ?
C215 C214 C217 123.0(9) . . ?
C214 C215 H215 118.0 . . ?
C214 C215 C216 123.9(9) . . ?
C216 C215 H215 118.0 . . ?
C211 C216 C221 122.0(8) . . ?
C215 C216 C211 118.3(8) . . ?
C215 C216 C221 119.7(8) . . ?
C214 C217 C220 109.9(9) . . ?
C218 C217 C214 110.5(9) . . ?
C218 C217 C220 107.4(11) . . ?
C219 C217 C214 109.1(9) . . ?
C219 C217 C218 110.8(11) . . ?
C219 C217 C220 109.2(10) . . ?
C217 C218 H21D 109.5 . . ?
C217 C218 H21E 109.5 . . ?
C217 C218 H21F 109.5 . . ?
H21D C218 H21E 109.5 . . ?
H21D C218 H21F 109.5 . . ?
H21E C218 H21F 109.5 . . ?
C217 C219 H21G 109.5 . . ?
C217 C219 H21H 109.5 . . ?
C217 C219 H21I 109.5 . . ?
H21G C219 H21H 109.5 . . ?
H21G C219 H21I 109.5 . . ?
H21H C219 H21I 109.5 . . ?
C217 C220 H22C 109.5 . . ?
C217 C220 H22D 109.5 . . ?
C217 C220 H22E 109.5 . . ?
H22C C220 H22D 109.5 . . ?
H22C C220 H22E 109.5 . . ?
H22D C220 H22E 109.5 . . ?
C216 C221 H22F 108.9 . . ?
C216 C221 H22G 108.9 . . ?
H22F C221 H22G 107.7 . . ?
C223 C221 C216 113.3(7) . . ?
C223 C221 H22F 108.9 . . ?
C223 C221 H22G 108.9 . . ?
C227 C222 C223 120.0(8) . . ?
O22 C222 C223 117.6(7) . . ?
O22 C222 C227 122.4(8) . . ?
C222 C223 C221 119.2(7) . . ?
C224 C223 C221 122.4(8) . . ?
C224 C223 C222 118.5(8) . . ?
C223 C224 H224 118.9 . . ?
C223 C224 C225 122.2(9) . . ?
C225 C224 H224 118.9 . . ?
C224 C225 C228 118.9(9) . . ?
C226 C225 C224 117.5(8) . . ?
C226 C225 C228 123.5(8) . . ?
C225 C226 H226 118.8 . . ?
C225 C226 C227 122.5(8) . . ?
C227 C226 H226 118.8 . . ?
C222 C227 C226 119.3(8) . . ?
C222 C227 C232 120.4(8) . . ?
C226 C227 C232 120.4(8) . . ?
C229 C228 C225 109.4(9) . . ?
C229 C228 C231 109.4(10) . . ?
C230 C228 C225 109.2(9) . . ?
C230 C228 C229 110.2(11) . . ?
C230 C228 C231 108.3(9) . . ?
C231 C228 C225 110.2(9) . . ?
C228 C229 H22H 109.5 . . ?
C228 C229 H22I 109.5 . . ?
C228 C229 H22J 109.5 . . ?
H22H C229 H22I 109.5 . . ?
H22H C229 H22J 109.5 . . ?
H22I C229 H22J 109.5 . . ?
C228 C230 H23A 109.5 . . ?
C228 C230 H23B 109.5 . . ?
C228 C230 H23C 109.5 . . ?
H23A C230 H23B 109.5 . . ?
H23A C230 H23C 109.5 . . ?
H23B C230 H23C 109.5 . . ?
C228 C231 H23D 109.5 . . ?
C228 C231 H23E 109.5 . . ?
C228 C231 H23F 109.5 . . ?
H23D C231 H23E 109.5 . . ?
H23D C231 H23F 109.5 . . ?
H23E C231 H23F 109.5 . . ?
C227 C232 H23G 108.9 . . ?
C227 C232 H23H 108.9 . . ?
H23G C232 H23H 107.7 . . ?
C234 C232 C227 113.6(7) . . ?
C234 C232 H23G 108.9 . . ?
C234 C232 H23H 108.9 . . ?
C238 C233 C234 120.7(8) . . ?
O23 C233 C234 120.4(7) . . ?
O23 C233 C238 118.8(7) . . ?
C233 C234 C232 119.6(7) . . ?
C235 C234 C232 120.8(8) . . ?
C235 C234 C233 119.6(8) . . ?
C234 C235 H235 118.7 . . ?
C234 C235 C236 122.5(8) . . ?
C236 C235 H235 118.7 . . ?
C235 C236 C237 116.3(8) . . ?
C235 C236 C239 120.9(9) . . ?
C237 C236 C239 122.8(9) . . ?
C236 C237 H237 118.9 . . ?
C238 C237 C236 122.2(8) . . ?
C238 C237 H237 118.9 . . ?
C233 C238 C237 118.5(8) . . ?
C233 C238 C243 121.5(8) . . ?
C237 C238 C243 119.4(8) . . ?
C236 C239 C240 109.0(12) . . ?
C241 C239 C236 112.8(11) . . ?
C241 C239 C240 99.3(16) . . ?
C241 C239 C242 117.6(14) . . ?
C242 C239 C236 114.6(10) . . ?
C242 C239 C240 101.2(15) . . ?
C239 C240 H24A 109.5 . . ?
C239 C240 H24B 109.5 . . ?
C239 C240 H24C 109.5 . . ?
H24A C240 H24B 109.5 . . ?
H24A C240 H24C 109.5 . . ?
H24B C240 H24C 109.5 . . ?
C239 C241 H24D 109.5 . . ?
C239 C241 H24E 109.5 . . ?
C239 C241 H24F 109.5 . . ?
H24D C241 H24E 109.5 . . ?
H24D C241 H24F 109.5 . . ?
H24E C241 H24F 109.5 . . ?
C239 C242 H24G 109.5 . . ?
C239 C242 H24H 109.5 . . ?
C239 C242 H24I 109.5 . . ?
H24G C242 H24H 109.5 . . ?
H24G C242 H24I 109.5 . . ?
H24H C242 H24I 109.5 . . ?
C238 C243 H24J 108.2 . . ?
C238 C243 H24K 108.2 . . ?
C238 C243 C245 116.2(7) . . ?
H24J C243 H24K 107.4 . . ?
C245 C243 H24J 108.2 . . ?
C245 C243 H24K 108.2 . . ?
C249 C244 C245 119.7(9) . . ?
O24 C244 C245 121.4(8) . . ?
O24 C244 C249 118.9(8) . . ?
C244 C245 C243 119.2(8) . . ?
C246 C245 C243 121.2(8) . . ?
C246 C245 C244 119.1(8) . . ?
C245 C246 H246 118.6 . . ?
C245 C246 C247 122.9(9) . . ?
C247 C246 H246 118.6 . . ?
C246 C247 C250 120.3(9) . . ?
C248 C247 C246 117.6(9) . . ?
C248 C247 C250 122.1(9) . . ?
C247 C248 H248 119.3 . . ?
C247 C248 C249 121.4(9) . . ?
C249 C248 H248 119.3 . . ?
C244 C249 C248 119.2(9) . . ?
C244 C249 C254 118.9(9) . . ?
C248 C249 C254 121.9(9) . . ?
C247 C250 C251 108.6(9) . . ?
C247 C250 C253 111.5(10) . . ?
C251 C250 C253 106.6(9) . . ?
C252 C250 C247 109.7(9) . . ?
C252 C250 C251 109.3(11) . . ?
C252 C250 C253 111.0(10) . . ?
C250 C251 H25A 109.5 . . ?
C250 C251 H25B 109.5 . . ?
C250 C251 H25C 109.5 . . ?
H25A C251 H25B 109.5 . . ?
H25A C251 H25C 109.5 . . ?
H25B C251 H25C 109.5 . . ?
C250 C252 H25D 109.5 . . ?
C250 C252 H25E 109.5 . . ?
C250 C252 H25F 109.5 . . ?
H25D C252 H25E 109.5 . . ?
H25D C252 H25F 109.5 . . ?
H25E C252 H25F 109.5 . . ?
C250 C253 H25G 109.5 . . ?
C250 C253 H25H 109.5 . . ?
C250 C253 H25I 109.5 . . ?
H25G C253 H25H 109.5 . . ?
H25G C253 H25I 109.5 . . ?
H25H C253 H25I 109.5 . . ?
C249 C254 H25J 108.4 . . ?
C249 C254 H25K 108.4 . . ?
C249 C254 C256 115.3(8) . . ?
H25J C254 H25K 107.5 . . ?
C256 C254 H25J 108.4 . . ?
C256 C254 H25K 108.4 . . ?
C256 C255 Li9 100.6(6) . . ?
C260 C255 C256 116.5(8) . . ?
C260 C255 Li9 120.9(7) . . ?
O25 C255 C256 120.9(8) . . ?
O25 C255 C260 122.6(8) . . ?
O25 C255 Li9 49.0(5) . . ?
C255 C256 C254 120.3(8) . . ?
C257 C256 C254 119.8(9) . . ?
C257 C256 C255 119.8(9) . . ?
C256 C257 H257 118.2 . . ?
C256 C257 C258 123.5(9) . . ?
C258 C257 H257 118.2 . . ?
C257 C258 C259 116.1(9) . . ?
C257 C258 C261 120.9(9) . . ?
C259 C258 C261 122.8(9) . . ?
C258 C259 H259 118.9 . . ?
C260 C259 C258 122.2(9) . . ?
C260 C259 H259 118.9 . . ?
C255 C260 C265 118.9(7) . . ?
C259 C260 C255 121.4(9) . . ?
C259 C260 C265 119.5(8) . . ?
C262 C261 C258 112.4(9) . . ?
C262 C261 C263 107.7(13) . . ?
C263 C261 C258 110.3(9) . . ?
C264 C261 C258 113.5(9) . . ?
C264 C261 C262 108.8(11) . . ?
C264 C261 C263 103.6(11) . . ?
C261 C262 H26A 109.5 . . ?
C261 C262 H26B 109.5 . . ?
C261 C262 H26C 109.5 . . ?
H26A C262 H26B 109.5 . . ?
H26A C262 H26C 109.5 . . ?
H26B C262 H26C 109.5 . . ?
C261 C263 H26D 109.5 . . ?
C261 C263 H26E 109.5 . . ?
C261 C263 H26F 109.5 . . ?
H26D C263 H26E 109.5 . . ?
H26D C263 H26F 109.5 . . ?
H26E C263 H26F 109.5 . . ?
C261 C264 H26G 109.5 . . ?
C261 C264 H26H 109.5 . . ?
C261 C264 H26I 109.5 . . ?
H26G C264 H26H 109.5 . . ?
H26G C264 H26I 109.5 . . ?
H26H C264 H26I 109.5 . . ?
C260 C265 H26J 107.9 . . ?
C260 C265 H26K 107.9 . . ?
H26J C265 H26K 107.2 . . ?
C267 C265 C260 117.5(7) . . ?
C267 C265 H26J 107.9 . . ?
C267 C265 H26K 107.9 . . ?
C271 C266 C267 118.9(7) . . ?
O26 C266 C267 119.1(8) . . ?
O26 C266 C271 122.0(7) . . ?
C266 C267 C265 123.3(7) . . ?
C268 C267 C265 119.3(7) . . ?
C268 C267 C266 117.1(8) . . ?
C267 C268 H268 117.5 . . ?
C269 C268 C267 125.1(8) . . ?
C269 C268 H268 117.5 . . ?
C268 C269 C270 115.0(8) . . ?
C268 C269 C272 121.3(8) . . ?
C270 C269 C272 123.4(8) . . ?
C269 C270 H270 117.9 . . ?
C271 C270 C269 124.3(9) . . ?
C271 C270 H270 117.9 . . ?
C266 C271 C276 122.2(7) . . ?
C270 C271 C266 119.5(8) . . ?
C270 C271 C276 118.3(8) . . ?
C269 C272 C274 110.6(8) . . ?
C269 C272 C275 108.6(8) . . ?
C273 C272 C269 111.9(8) . . ?
C273 C272 C274 107.4(8) . . ?
C273 C272 C275 108.3(9) . . ?
C275 C272 C274 110.0(9) . . ?
C272 C273 H27A 109.5 . . ?
C272 C273 H27B 109.5 . . ?
C272 C273 H27C 109.5 . . ?
H27A C273 H27B 109.5 . . ?
H27A C273 H27C 109.5 . . ?
H27B C273 H27C 109.5 . . ?
C272 C274 H27D 109.5 . . ?
C272 C274 H27E 109.5 . . ?
C272 C274 H27F 109.5 . . ?
H27D C274 H27E 109.5 . . ?
H27D C274 H27F 109.5 . . ?
H27E C274 H27F 109.5 . . ?
C272 C275 H27G 109.5 . . ?
C272 C275 H27H 109.5 . . ?
C272 C275 H27I 109.5 . . ?
H27G C275 H27H 109.5 . . ?
H27G C275 H27I 109.5 . . ?
H27H C275 H27I 109.5 . . ?
C212 C276 C271 113.5(7) . . ?
C212 C276 H27J 108.9 . . ?
C212 C276 H27K 108.9 . . ?
C271 C276 H27J 108.9 . . ?
C271 C276 H27K 108.9 . . ?
H27J C276 H27K 107.7 . . ?
N4 C305 C306 178.0(19) . . ?
C305 C306 H30J 109.5 . . ?
C305 C306 H30K 109.5 . . ?
C305 C306 H30L 109.5 . . ?
H30J C306 H30K 109.5 . . ?
H30J C306 H30L 109.5 . . ?
H30K C306 H30L 109.5 . . ?
N5 C307 C308 178(2) . . ?
C307 C308 H30M 109.5 . . ?
C307 C308 H30N 109.5 . . ?
C307 C308 H30O 109.5 . . ?
H30M C308 H30N 109.5 . . ?
H30M C308 H30O 109.5 . . ?
H30N C308 H30O 109.5 . . ?
N6 C309 C310 175(2) . . ?
C309 C310 H31J 109.5 . . ?
C309 C310 H31K 109.5 . . ?
C309 C310 H31L 109.5 . . ?
H31J C310 H31K 109.5 . . ?
H31J C310 H31L 109.5 . . ?
H31K C310 H31L 109.5 . . ?
N7 C311 C312 177.7(17) . . ?
C311 C312 H31D 109.5 . . ?
C311 C312 H31E 109.5 . . ?
C311 C312 H31F 109.5 . . ?
H31D C312 H31E 109.5 . . ?
H31D C312 H31F 109.5 . . ?
H31E C312 H31F 109.5 . . ?
N8 C313 C314 178.9(13) . . ?
C313 C314 H31M 109.5 . . ?
C313 C314 H31N 109.5 . . ?
C313 C314 H31O 109.5 . . ?
H31M C314 H31N 109.5 . . ?
H31M C314 H31O 109.5 . . ?
H31N C314 H31O 109.5 . . ?
N9 C315 C316 178(2) . . ?
C315 C316 H31P 109.5 . . ?
C315 C316 H31Q 109.5 . . ?
C315 C316 H31R 109.5 . . ?
H31P C316 H31Q 109.5 . . ?
H31P C316 H31R 109.5 . . ?
H31Q C316 H31R 109.5 . . ?
C311 N7 Li6 150.9(9) . . ?
C1 O1 Li1 99.7(6) . . ?
C1 O1 Li4 139.2(7) . . ?
Li4 O1 Li1 78.0(6) . . ?
C12 O2 Li3 123.6(6) . . ?
C12 O2 Li4 139.4(7) . . ?
C12 O2 Li5 114.8(7) . . ?
Li4 O2 Li3 81.1(6) . . ?
Li5 O2 Li3 105.2(6) . . ?
Li5 O2 Li4 83.2(7) . . ?
C23 O3 Pb2 98.6(5) . . ?
C23 O3 Li2 86.5(7) . . ?
C23 O3 Li3 143.4(7) . . ?
Li2 O3 Pb2 157.1(6) . . ?
Li3 O3 Pb2 93.9(5) . . ?
Li3 O3 Li2 95.1(7) . . ?
C34 O4 H4 108.4(17) . . ?
C34 O4 Li2 141.8(8) . . ?
Li2 O4 H4 107.3(16) . . ?
C45 O5 Pb1 131.0(6) . . ?
C56 O6 Pb1 104.7(5) . . ?
C56 O6 Li1 151.5(7) . . ?
Li1 O6 Pb1 91.6(5) . . ?
C71 O7 Pb3 104.6(4) . . ?
C71 O7 Li5 120.6(7) . . ?
Li5 O7 Pb3 122.3(5) . . ?
C82 O8 Pb2 131.4(6) . . ?
C82 O8 Pb3 123.4(6) . . ?
Pb3 O8 Pb2 104.7(2) . . ?
C93 O9 Pb4 129.0(5) . . ?
C93 O9 Pb5 117.6(5) . . ?
Pb4 O9 Pb5 112.0(3) . . ?
C104 O10 Pb2 118.8(5) . . ?
C104 O10 Pb4 106.0(5) . . ?
Pb2 O10 Pb4 131.1(2) . . ?
C115 O11 Li1 109.8(7) . . ?
C115 O11 Li3 128.3(6) . . ?
C115 O11 Li4 137.6(7) . . ?
Li1 O11 Li3 106.7(7) . . ?
Li1 O11 Li4 82.9(7) . . ?
Li4 O11 Li3 81.6(7) . . ?
C126 O12 Li4 128.9(7) . . ?
C126 O12 Li5 113.5(7) . . ?
Li4 O12 Li5 83.0(7) . . ?
Li1 O13 Pb1 89.8(5) . . ?
Li2 O13 Pb1 121.8(6) . . ?
Li2 O13 Li1 131.8(8) . . ?
Pb3 O14 Pb2 114.1(2) . . ?
Li3 O14 Pb2 98.3(5) . . ?
Li3 O14 Pb3 127.8(5) . . ?
C141 O15 Pb4 120.5(5) . . ?
C141 O15 Pb5 126.7(5) . . ?
Pb5 O15 Pb4 111.5(2) . . ?
C152 O16 Pb5 104.9(5) . . ?
C152 O16 Pb6 119.8(5) . . ?
Pb6 O16 Pb5 130.3(2) . . ?
C163 O17 Li7 128.4(7) . . ?
C163 O17 Li9 109.3(7) . . ?
Li9 O17 Li7 109.3(6) . . ?
C174 O18 Li6 114.5(8) . . ?
C174 O18 Li10 110.4(7) . . ?
Li6 O18 Li10 119.8(8) . . ?
C185 O19 Pb7 103.3(5) . . ?
C185 O19 Li6 121.4(7) . . ?
Li6 O19 Pb7 121.8(6) . . ?
C198 O20 Pb6 129.9(5) . . ?
C198 O20 Pb7 123.5(5) . . ?
Pb7 O20 Pb6 106.2(2) . . ?
C211 O21 Pb6 98.1(4) . . ?
C211 O21 Li7 141.4(6) . . ?
C211 O21 Li8 102.2(6) . . ?
Li7 O21 Pb6 92.3(4) . . ?
Li8 O21 Pb6 142.0(5) . . ?
Li8 O21 Li7 91.4(6) . . ?
C222 O22 Li8 147.5(7) . . ?
C233 O23 Pb8 131.5(5) . . ?
C244 O24 Pb8 107.0(5) . . ?
C244 O24 Li9 149.7(7) . . ?
Li9 O24 Pb8 92.4(5) . . ?
C255 O25 Li9 101.5(6) . . ?
C266 O26 Li6 116.9(7) . . ?
C266 O26 Li7 121.8(6) . . ?
Li6 O26 Li7 104.9(6) . . ?
Pb7 O27 Pb6 113.5(2) . . ?
Li7 O27 Pb6 98.8(4) . . ?
Li7 O27 Pb7 126.1(4) . . ?
Li8 O28 Pb8 122.7(5) . . ?
Li8 O28 Li9 112.7(6) . . ?
Li9 O28 Pb8 90.0(5) . . ?
O5 Pb1 O6 81.6(2) . . ?
O5 Pb1 Li1 94.2(3) . . ?
O6 Pb1 Li1 39.1(3) . . ?
O13 Pb1 O5 85.2(2) . . ?
O13 Pb1 O6 78.2(2) . . ?
O13 Pb1 Li1 42.5(3) . . ?
O3 Pb2 O8 115.89(19) . . ?
O3 Pb2 Li3 36.4(3) . . ?
O8 Pb2 Li3 92.1(3) . . ?
O10 Pb2 O3 101.5(2) . . ?
O10 Pb2 O8 118.5(2) . . ?
O10 Pb2 Li3 90.9(3) . . ?
O14 Pb2 O3 74.45(19) . . ?
O14 Pb2 O8 67.7(2) . . ?
O14 Pb2 O10 78.7(2) . . ?
O14 Pb2 Li3 38.0(3) . . ?
O7 Pb3 Cl1 161.29(15) . . ?
O8 Pb3 O7 88.0(2) . . ?
O8 Pb3 Cl1 96.67(15) . . ?
O14 Pb3 O7 87.31(19) . . ?
O14 Pb3 O8 71.3(2) . . ?
O14 Pb3 Cl1 77.14(14) . . ?
O9 Pb4 O10 79.2(2) . . ?
O9 Pb4 O15 67.9(2) . . ?
O9 Pb4 Cl1 90.26(17) . . ?
O10 Pb4 O15 147.1(2) . . ?
O10 Pb4 Cl1 92.01(15) . . ?
O15 Pb4 Cl1 87.47(14) . . ?
O9 Pb5 Cl2 89.49(15) . . ?
O15 Pb5 O9 68.5(2) . . ?
O15 Pb5 O16 80.8(2) . . ?
O15 Pb5 Cl2 87.11(16) . . ?
O16 Pb5 O9 149.0(2) . . ?
O16 Pb5 Cl2 92.81(14) . . ?
O16 Pb6 O20 117.6(2) . . ?
O16 Pb6 O21 98.96(18) . . ?
O16 Pb6 Li7 90.3(3) . . ?
O20 Pb6 O21 117.58(18) . . ?
O20 Pb6 Li7 90.8(3) . . ?
O21 Pb6 Li7 37.5(3) . . ?
O27 Pb6 O16 77.90(19) . . ?
O27 Pb6 O20 67.0(2) . . ?
O27 Pb6 O21 74.49(17) . . ?
O27 Pb6 Li7 37.2(3) . . ?
O19 Pb7 Cl2 162.82(17) . . ?
O20 Pb7 O19 89.0(2) . . ?
O20 Pb7 Cl2 94.26(16) . . ?
O27 Pb7 O19 87.50(19) . . ?
O27 Pb7 O20 71.6(2) . . ?
O27 Pb7 Cl2 77.61(14) . . ?
O23 Pb8 Li9 94.8(3) . . ?
O24 Pb8 O23 82.0(2) . . ?
O24 Pb8 Li9 39.0(3) . . ?
O28 Pb8 O23 83.6(2) . . ?
O28 Pb8 O24 77.2(2) . . ?
O28 Pb8 Li9 42.4(3) . . ?
Pb4 Cl1 Pb3 128.58(10) . . ?
Pb5 Cl2 Pb7 128.02(9) . . ?
C1 Li1 C115 135.3(7) . . ?
C1 Li1 Pb1 74.6(4) . . ?
C1 Li1 Li3 115.2(6) . . ?
C115 Li1 Pb1 149.6(6) . . ?
C115 Li1 Li3 62.1(4) . . ?
O1 Li1 C1 29.9(3) . . ?
O1 Li1 C115 105.7(6) . . ?
O1 Li1 Pb1 104.5(5) . . ?
O1 Li1 Li3 100.3(6) . . ?
O1 Li1 Li4 49.3(5) . . ?
O6 Li1 C1 91.7(6) . . ?
O6 Li1 C115 113.4(7) . . ?
O6 Li1 O1 112.7(7) . . ?
O6 Li1 O13 92.6(7) . . ?
O6 Li1 Pb1 49.3(4) . . ?
O6 Li1 Li3 146.1(8) . . ?
O6 Li1 Li4 161.0(9) . . ?
O11 Li1 C1 122.2(7) . . ?
O11 Li1 C115 28.2(3) . . ?
O11 Li1 O1 94.2(7) . . ?
O11 Li1 O6 140.6(9) . . ?
O11 Li1 O13 105.7(8) . . ?
O11 Li1 Pb1 151.3(8) . . ?
O11 Li1 Li3 37.7(4) . . ?
O11 Li1 Li4 49.4(5) . . ?
O13 Li1 C1 89.9(6) . . ?
O13 Li1 C115 123.3(7) . . ?
O13 Li1 O1 109.0(7) . . ?
O13 Li1 Pb1 47.7(3) . . ?
O13 Li1 Li3 68.5(5) . . ?
O13 Li1 Li4 99.2(7) . . ?
Pb1 Li1 Li3 116.0(6) . . ?
Li4 Li1 C1 73.6(5) . . ?
Li4 Li1 C115 72.2(5) . . ?
Li4 Li1 Pb1 133.3(7) . . ?
Li4 Li1 Li3 52.9(5) . . ?
C23 Li2 H4 121.9(15) . . ?
C23 Li2 Li3 71.0(6) . . ?
O3 Li2 C23 34.5(4) . . ?
O3 Li2 H4 118(2) . . ?
O3 Li2 Li3 40.9(5) . . ?
O4 Li2 C23 107.5(8) . . ?
O4 Li2 O3 115.7(9) . . ?
O4 Li2 H4 20.6(4) . . ?
O4 Li2 O13 107.8(9) . . ?
O4 Li2 Li3 136.8(10) . . ?
O4 Li2 O29 99.5(9) . . ?
O13 Li2 C23 141.5(9) . . ?
O13 Li2 O3 113.6(9) . . ?
O13 Li2 H4 89.4(10) . . ?
O13 Li2 Li3 73.0(6) . . ?
O13 Li2 O29 99.8(9) . . ?
Li3 Li2 H4 123.3(16) . . ?
O29 Li2 C23 88.8(8) . . ?
O29 Li2 O3 118.4(9) . . ?
O29 Li2 H4 112.5(16) . . ?
O29 Li2 Li3 123.3(8) . . ?
O2 Li3 O11 96.4(7) . . ?
O2 Li3 O14 127.5(8) . . ?
O2 Li3 Pb2 140.5(7) . . ?
O2 Li3 Li1 82.8(6) . . ?
O2 Li3 Li2 94.6(6) . . ?
O2 Li3 Li4 49.1(5) . . ?
O2 Li3 Li5 37.0(4) . . ?
O3 Li3 O2 117.1(8) . . ?
O3 Li3 O11 132.7(8) . . ?
O3 Li3 O14 93.4(6) . . ?
O3 Li3 Pb2 49.7(4) . . ?
O3 Li3 Li1 113.2(7) . . ?
O3 Li3 Li2 44.0(5) . . ?
O3 Li3 Li4 156.7(8) . . ?
O3 Li3 Li5 130.6(7) . . ?
O11 Li3 O14 90.9(6) . . ?
O11 Li3 Pb2 119.4(6) . . ?
O11 Li3 Li1 35.6(4) . . ?
O11 Li3 Li2 105.1(7) . . ?
O11 Li3 Li4 48.5(5) . . ?
O11 Li3 Li5 96.4(6) . . ?
O14 Li3 Pb2 43.7(3) . . ?
O14 Li3 Li1 124.9(7) . . ?
O14 Li3 Li2 133.2(7) . . ?
O14 Li3 Li4 109.9(7) . . ?
O14 Li3 Li5 90.6(6) . . ?
Li1 Li3 Pb2 136.0(6) . . ?
Li1 Li3 Li5 104.2(6) . . ?
Li2 Li3 Pb2 91.7(5) . . ?
Li2 Li3 Li1 73.5(6) . . ?
Li2 Li3 Li5 129.5(7) . . ?
Li4 Li3 Pb2 153.6(7) . . ?
Li4 Li3 Li1 52.1(5) . . ?
Li4 Li3 Li2 113.6(7) . . ?
Li4 Li3 Li5 53.3(5) . . ?
Li5 Li3 Pb2 116.6(5) . . ?
O1 Li4 Li1 52.8(5) . . ?
O1 Li4 Li3 124.9(8) . . ?
O1 Li4 Li5 145.0(8) . . ?
O2 Li4 O1 118.3(8) . . ?
O2 Li4 Li1 100.1(7) . . ?
O2 Li4 Li3 49.7(5) . . ?
O2 Li4 Li5 48.1(5) . . ?
O11 Li4 O1 95.8(7) . . ?
O11 Li4 O2 98.4(7) . . ?
O11 Li4 O12 118.7(8) . . ?
O11 Li4 Li1 47.7(5) . . ?
O11 Li4 Li3 49.9(5) . . ?
O11 Li4 Li5 116.7(8) . . ?
O12 Li4 O1 126.5(8) . . ?
O12 Li4 O2 96.9(7) . . ?
O12 Li4 Li1 159.6(9) . . ?
O12 Li4 Li3 108.5(8) . . ?
O12 Li4 Li5 48.9(5) . . ?
Li1 Li4 Li3 75.0(6) . . ?
Li1 Li4 Li5 146.2(8) . . ?
Li3 Li4 Li5 74.4(6) . . ?
O2 Li5 O12 96.8(7) . . ?
O2 Li5 Li3 37.8(4) . . ?
O2 Li5 Li4 48.7(5) . . ?
O2 Li5 N10 103.1(7) . . ?
O7 Li5 O2 118.8(8) . . ?
O7 Li5 O12 108.6(8) . . ?
O7 Li5 Li3 86.6(6) . . ?
O7 Li5 Li4 125.7(8) . . ?
O7 Li5 N10 115.1(8) . . ?
O12 Li5 Li3 89.7(6) . . ?
O12 Li5 Li4 48.1(5) . . ?
O12 Li5 N10 113.2(8) . . ?
Li4 Li5 Li3 52.4(5) . . ?
N10 Li5 Li3 138.7(7) . . ?
N10 Li5 Li4 119.2(8) . . ?
C174 Li6 Li7 91.7(6) . . ?
C174 Li6 Li10 52.0(5) . . ?
N7 Li6 C174 130.5(7) . . ?
N7 Li6 Li7 135.5(7) . . ?
N7 Li6 Li10 89.1(7) . . ?
O18 Li6 C174 26.4(4) . . ?
O18 Li6 N7 118.9(8) . . ?
O18 Li6 O26 97.6(8) . . ?
O18 Li6 Li7 92.3(7) . . ?
O18 Li6 Li10 30.2(5) . . ?
O19 Li6 C174 83.8(6) . . ?
O19 Li6 N7 110.0(9) . . ?
O19 Li6 O18 110.2(8) . . ?
O19 Li6 O26 116.9(8) . . ?
O19 Li6 Li7 84.4(6) . . ?
O19 Li6 Li10 130.9(7) . . ?
O26 Li6 C174 112.4(8) . . ?
O26 Li6 N7 103.0(7) . . ?
O26 Li6 Li7 37.7(4) . . ?
O26 Li6 Li10 100.9(8) . . ?
Li7 Li6 Li10 113.5(7) . . ?
O17 Li7 O21 127.7(7) . . ?
O17 Li7 O27 91.5(6) . . ?
O17 Li7 Pb6 119.5(6) . . ?
O17 Li7 Li6 97.5(6) . . ?
O17 Li7 Li8 92.3(6) . . ?
O17 Li7 Li9 34.8(4) . . ?
O21 Li7 O27 94.1(6) . . ?
O21 Li7 Pb6 50.3(3) . . ?
O21 Li7 Li6 133.8(7) . . ?
O21 Li7 Li8 43.7(4) . . ?
O21 Li7 Li9 108.8(6) . . ?
O26 Li7 O17 95.1(6) . . ?
O26 Li7 O21 118.7(7) . . ?
O26 Li7 O27 130.5(7) . . ?
O26 Li7 Pb6 143.1(7) . . ?
O26 Li7 Li6 37.4(4) . . ?
O26 Li7 Li8 104.5(6) . . ?
O26 Li7 Li9 81.1(5) . . ?
O27 Li7 Pb6 44.0(3) . . ?
O27 Li7 Li6 93.1(5) . . ?
O27 Li7 Li8 124.2(6) . . ?
O27 Li7 Li9 124.5(7) . . ?
Li6 Li7 Pb6 118.7(5) . . ?
Li6 Li7 Li9 104.1(6) . . ?
Li8 Li7 Pb6 87.6(4) . . ?
Li8 Li7 Li6 141.2(6) . . ?
Li8 Li7 Li9 65.5(5) . . ?
Li9 Li7 Pb6 134.7(5) . . ?
C211 Li8 Li7 71.0(5) . . ?
C211 Li8 Li9 132.8(6) . . ?
O21 Li8 C211 30.3(3) . . ?
O21 Li8 Li7 44.8(4) . . ?
O21 Li8 Li9 106.9(6) . . ?
O22 Li8 C211 100.1(6) . . ?
O22 Li8 O21 124.1(8) . . ?
O22 Li8 O28 112.4(8) . . ?
O22 Li8 Li7 168.0(8) . . ?
O22 Li8 Li9 127.0(7) . . ?
O28 Li8 C211 129.4(7) . . ?
O28 Li8 O21 120.6(7) . . ?
O28 Li8 Li7 79.5(5) . . ?
O28 Li8 Li9 35.2(4) . . ?
Li7 Li8 Li9 62.5(5) . . ?
C163 Li9 Pb8 152.1(6) . . ?
C163 Li9 Li7 60.8(4) . . ?
C163 Li9 Li8 91.9(5) . . ?
C255 Li9 C163 133.0(6) . . ?
C255 Li9 Pb8 74.7(4) . . ?
C255 Li9 Li7 114.8(6) . . ?
C255 Li9 Li8 123.3(6) . . ?
O17 Li9 C163 28.1(3) . . ?
O17 Li9 C255 120.9(7) . . ?
O17 Li9 O25 93.4(7) . . ?
O17 Li9 O28 104.0(7) . . ?
O17 Li9 Pb8 150.4(7) . . ?
O17 Li9 Li7 35.9(4) . . ?
O17 Li9 Li8 80.6(6) . . ?
O24 Li9 C163 116.4(7) . . ?
O24 Li9 C255 91.6(6) . . ?
O24 Li9 O17 143.1(8) . . ?
O24 Li9 O25 113.0(8) . . ?
O24 Li9 O28 90.8(7) . . ?
O24 Li9 Pb8 48.6(4) . . ?
O24 Li9 Li7 146.2(7) . . ?
O24 Li9 Li8 96.6(6) . . ?
O25 Li9 C163 103.7(6) . . ?
O25 Li9 C255 29.6(3) . . ?
O25 Li9 O28 110.9(7) . . ?
O25 Li9 Pb8 104.2(6) . . ?
O25 Li9 Li7 99.6(6) . . ?
O25 Li9 Li8 134.7(7) . . ?
O28 Li9 C163 122.2(7) . . ?
O28 Li9 C255 92.1(6) . . ?
O28 Li9 Pb8 47.5(3) . . ?
O28 Li9 Li7 68.7(5) . . ?
O28 Li9 Li8 32.1(4) . . ?
Pb8 Li9 Li7 116.2(5) . . ?
Pb8 Li9 Li8 70.0(4) . . ?
Li7 Li9 Li8 51.9(4) . . ?
N2 C301 C302 178.9(18) . . ?
C301 C302 H30D 109.5 . . ?
C301 C302 H30E 109.5 . . ?
C301 C302 H30F 109.5 . . ?
H30D C302 H30E 109.5 . . ?
H30D C302 H30F 109.5 . . ?
H30E C302 H30F 109.5 . . ?
N3 C303 C304 178.7(14) . . ?
C303 C304 H30G 109.5 . . ?
C303 C304 H30H 109.5 . . ?
C303 C304 H30I 109.5 . . ?
H30G C304 H30H 109.5 . . ?
H30G C304 H30I 109.5 . . ?
H30H C304 H30I 109.5 . . ?
C301 N2 Li10 161.5(14) . . ?
C303 N3 Li10 157.1(10) . . ?
C174 Li10 Li6 53.2(5) . . ?
O18 Li10 C174 27.8(4) . . ?
O18 Li10 Li6 29.9(5) . . ?
O18 Li10 N2 121.6(13) . . ?
O18 Li10 N3 108.7(9) . . ?
N2 Li10 C174 134.7(13) . . ?
N2 Li10 Li6 92.0(9) . . ?
N3 Li10 C174 81.7(7) . . ?
N3 Li10 Li6 121.8(10) . . ?
N3 Li10 N2 98.2(9) . . ?
O30 Li10 C174 110.8(9) . . ?
O30 Li10 O18 105.6(10) . . ?
O30 Li10 Li6 117.5(8) . . ?
O30 Li10 N2 111.2(10) . . ?
O30 Li10 N3 111.4(12) . . ?
C317 N10 Li5 149.0(10) . . ?
N10 C317 C318 179(2) . . ?
C317 C318 H31G 109.5 . . ?
C317 C318 H31H 109.5 . . ?
C317 C318 H31I 109.5 . . ?
H31G C318 H31H 109.5 . . ?
H31G C318 H31I 109.5 . . ?
H31H C318 H31I 109.5 . . ?
Li10 O30 H30 120.6 . . ?
C192 C191 C188 107.3(13) . . ?
C192 C191 C193 105.2(13) . . ?
C193 C191 C188 114.1(14) . . ?
C194 C191 C188 107.6(13) . . ?
C194 C191 C192 116.6(15) . . ?
C194 C191 C193 106.2(13) . . ?
C191 C192 H19F 109.5 . . ?
C191 C192 H19G 109.5 . . ?
C191 C192 H19H 109.5 . . ?
H19F C192 H19G 109.5 . . ?
H19F C192 H19H 109.5 . . ?
H19G C192 H19H 109.5 . . ?
C191 C193 H19I 109.5 . . ?
C191 C193 H19J 109.5 . . ?
C191 C193 H19K 109.5 . . ?
H19I C193 H19J 109.5 . . ?
H19I C193 H19K 109.5 . . ?
H19J C193 H19K 109.5 . . ?
C191 C194 H19L 109.5 . . ?
C191 C194 H19M 109.5 . . ?
C191 C194 H19N 109.5 . . ?
H19L C194 H19M 109.5 . . ?
H19L C194 H19N 109.5 . . ?
H19M C194 H19N 109.5 . . ?
C201 C204 C207 115.3(16) . . ?
C205 C204 C201 110.8(12) . . ?
C205 C204 C207 99.7(13) . . ?
C206 C204 C201 113.7(13) . . ?
C206 C204 C205 114.2(15) . . ?
C206 C204 C207 102.2(13) . . ?
C204 C205 H20F 109.5 . . ?
C204 C205 H20G 109.5 . . ?
C204 C205 H20H 109.5 . . ?
H20F C205 H20G 109.5 . . ?
H20F C205 H20H 109.5 . . ?
H20G C205 H20H 109.5 . . ?
C204 C206 H20I 109.5 . . ?
C204 C206 H20J 109.5 . . ?
C204 C206 H20K 109.5 . . ?
H20I C206 H20J 109.5 . . ?
H20I C206 H20K 109.5 . . ?
H20J C206 H20K 109.5 . . ?
C204 C207 H20L 109.5 . . ?
C204 C207 H20M 109.5 . . ?
C204 C207 H20N 109.5 . . ?
H20L C207 H20M 109.5 . . ?
H20L C207 H20N 109.5 . . ?
H20M C207 H20N 109.5 . . ?

loop_
_geom_bond_atom_site_label_1
_geom_bond_atom_site_label_2
_geom_bond_distance
_geom_bond_site_symmetry_2
_geom_bond_publ_flag
C1 C2 1.443(13) . ?
C1 C6 1.418(12) . ?
C1 O1 1.334(10) . ?
C1 Li1 2.638(16) . ?
C2 C3 1.388(12) . ?
C2 C11 1.508(12) . ?
C3 H3 0.9300 . ?
C3 C4 1.396(13) . ?
C4 C5 1.352(15) . ?
C4 C7 1.571(14) . ?
C5 H5 0.9300 . ?
C5 C6 1.418(13) . ?
C6 C66 1.469(14) . ?
C7 C8 1.496(19) . ?
C7 C9 1.458(16) . ?
C7 C10 1.488(17) . ?
C8 H8A 0.9600 . ?
C8 H8B 0.9600 . ?
C8 H8C 0.9600 . ?
C9 H9A 0.9600 . ?
C9 H9B 0.9600 . ?
C9 H9C 0.9600 . ?
C10 H10A 0.9600 . ?
C10 H10B 0.9600 . ?
C10 H10C 0.9600 . ?
C11 H11A 0.9700 . ?
C11 H11B 0.9700 . ?
C11 C17 1.524(12) . ?
C12 C13 1.400(12) . ?
C12 C17 1.414(11) . ?
C12 O2 1.356(10) . ?
C13 C14 1.376(12) . ?
C13 C22 1.536(11) . ?
C14 H14 0.9300 . ?
C14 C15 1.412(13) . ?
C15 C16 1.384(13) . ?
C15 C18 1.552(14) . ?
C16 H16 0.9300 . ?
C16 C17 1.395(12) . ?
C18 C19 1.520(17) . ?
C18 C20 1.575(19) . ?
C18 C21 1.498(16) . ?
C19 H19A 0.9600 . ?
C19 H19B 0.9600 . ?
C19 H19C 0.9600 . ?
C20 H20A 0.9600 . ?
C20 H20B 0.9600 . ?
C20 H20C 0.9600 . ?
C21 H21A 0.9600 . ?
C21 H21B 0.9600 . ?
C21 H21C 0.9600 . ?
C22 H22A 0.9700 . ?
C22 H22B 0.9700 . ?
C22 C28 1.490(13) . ?
C23 C24 1.433(13) . ?
C23 C28 1.421(14) . ?
C23 O3 1.363(11) . ?
C23 Li2 2.40(2) . ?
C24 C25 1.391(14) . ?
C24 C33 1.520(14) . ?
C25 H25 0.9300 . ?
C25 C26 1.365(15) . ?
C26 C27 1.415(14) . ?
C26 C29 1.582(16) . ?
C27 H27 0.9300 . ?
C27 C28 1.403(13) . ?
C29 C30 1.505(19) . ?
C29 C31 1.516(18) . ?
C29 C32 1.579(18) . ?
C30 H30A 0.9600 . ?
C30 H30B 0.9600 . ?
C30 H30C 0.9600 . ?
C31 H31A 0.9600 . ?
C31 H31B 0.9600 . ?
C31 H31C 0.9600 . ?
C32 H32A 0.9600 . ?
C32 H32B 0.9600 . ?
C32 H32C 0.9600 . ?
C33 H33A 0.9700 . ?
C33 H33B 0.9700 . ?
C33 C39 1.483(15) . ?
C34 C35 1.417(15) . ?
C34 C39 1.394(15) . ?
C34 O4 1.388(11) . ?
C35 C36 1.402(14) . ?
C35 C44 1.531(15) . ?
C36 H36 0.9300 . ?
C36 C37 1.371(17) . ?
C37 C38 1.365(17) . ?
C37 C40 1.561(16) . ?
C38 H38 0.9300 . ?
C38 C39 1.389(14) . ?
C40 C41 1.55(2) . ?
C40 C42 1.44(2) . ?
C40 C43 1.53(2) . ?
C41 H41A 0.9600 . ?
C41 H41B 0.9600 . ?
C41 H41C 0.9600 . ?
C42 H42A 0.9600 . ?
C42 H42B 0.9600 . ?
C42 H42C 0.9600 . ?
C43 H43A 0.9600 . ?
C43 H43B 0.9600 . ?
C43 H43C 0.9600 . ?
C44 H44A 0.9700 . ?
C44 H44B 0.9700 . ?
C44 C50 1.528(14) . ?
C45 C46 1.398(13) . ?
C45 C50 1.410(13) . ?
C45 O5 1.369(11) . ?
C46 C47 1.387(13) . ?
C46 C55 1.499(12) . ?
C47 C48 1.425(13) . ?
C48 C49 1.391(14) . ?
C48 C51 1.534(14) . ?
C49 H49 0.9300 . ?
C49 C50 1.379(13) . ?
C51 C52 1.506(15) . ?
C51 C53 1.497(17) . ?
C51 C54 1.573(16) . ?
C52 H52A 0.9600 . ?
C52 H52B 0.9600 . ?
C52 H52C 0.9600 . ?
C53 H53A 0.9600 . ?
C53 H53B 0.9600 . ?
C53 H53C 0.9600 . ?
C54 H54A 0.9600 . ?
C54 H54B 0.9600 . ?
C54 H54C 0.9600 . ?
C55 H55A 0.9700 . ?
C55 H55B 0.9700 . ?
C55 C61 1.521(12) . ?
C56 C57 1.376(13) . ?
C56 C61 1.410(12) . ?
C56 O6 1.349(11) . ?
C57 C58 1.393(13) . ?
C57 C66 1.537(12) . ?
C58 H58 0.9300 . ?
C58 C59 1.385(14) . ?
C59 C60 1.405(14) . ?
C59 C62 1.525(16) . ?
C60 H60 0.9300 . ?
C60 C61 1.404(14) . ?
C62 C63 1.50(2) . ?
C62 C64 1.47(2) . ?
C62 C65 1.53(2) . ?
C63 H63A 0.9600 . ?
C63 H63B 0.9600 . ?
C63 H63C 0.9600 . ?
C64 H64A 0.9600 . ?
C64 H64B 0.9600 . ?
C64 H64C 0.9600 . ?
C65 H65A 0.9600 . ?
C65 H65B 0.9600 . ?
C65 H65C 0.9600 . ?
C66 H66A 0.9700 . ?
C66 H66B 0.9700 . ?
C71 C72 1.407(12) . ?
C71 C76 1.400(13) . ?
C71 O7 1.373(10) . ?
C72 C73 1.392(13) . ?
C72 C136 1.504(13) . ?
C73 H73 0.9300 . ?
C73 C74 1.382(14) . ?
C74 C75 1.386(13) . ?
C74 C77 1.561(14) . ?
C75 H75 0.9300 . ?
C75 C76 1.388(13) . ?
C76 C81 1.500(13) . ?
C77 C78 1.532(16) . ?
C77 C79 1.579(15) . ?
C77 C80 1.460(16) . ?
C78 H78A 0.9600 . ?
C78 H78B 0.9600 . ?
C78 H78C 0.9600 . ?
C79 H79A 0.9600 . ?
C79 H79B 0.9600 . ?
C79 H79C 0.9600 . ?
C80 H80A 0.9600 . ?
C80 H80B 0.9600 . ?
C80 H80C 0.9600 . ?
C81 H81A 0.9700 . ?
C81 H81B 0.9700 . ?
C81 C83 1.505(12) . ?
C82 C83 1.416(13) . ?
C82 C87 1.420(12) . ?
C82 O8 1.352(11) . ?
C83 C84 1.371(13) . ?
C84 H84 0.9300 . ?
C84 C85 1.415(13) . ?
C85 C86 1.425(14) . ?
C85 C88 1.529(16) . ?
C86 H86 0.9300 . ?
C86 C87 1.392(14) . ?
C87 C92 1.485(13) . ?
C88 C89 1.45(2) . ?
C88 C90 1.69(3) . ?
C88 C91 1.408(19) . ?
C89 H89A 0.9600 . ?
C89 H89B 0.9600 . ?
C89 H89C 0.9600 . ?
C90 H90A 0.9600 . ?
C90 H90B 0.9600 . ?
C90 H90C 0.9600 . ?
C91 H91A 0.9600 . ?
C91 H91B 0.9600 . ?
C91 H91C 0.9600 . ?
C92 H92A 0.9700 . ?
C92 H92B 0.9700 . ?
C92 C98 1.518(14) . ?
C93 C94 1.407(14) . ?
C93 C98 1.394(13) . ?
C93 O9 1.364(11) . ?
C94 C95 1.402(15) . ?
C94 C103 1.493(14) . ?
C95 H95 0.9300 . ?
C95 C96 1.393(17) . ?
C96 C97 1.386(16) . ?
C96 C99 1.495(12) . ?
C97 H97 0.9300 . ?
C97 C98 1.415(14) . ?
C99 C100 1.434(13) . ?
C99 C101 1.526(14) . ?
C99 C102 1.416(13) . ?
C100 H10D 0.9600 . ?
C100 H10E 0.9600 . ?
C100 H10F 0.9600 . ?
C101 H10G 0.9600 . ?
C101 H10H 0.9600 . ?
C101 H10I 0.9600 . ?
C102 H10J 0.9600 . ?
C102 H10K 0.9600 . ?
C102 H10L 0.9600 . ?
C103 H10M 0.9700 . ?
C103 H10N 0.9700 . ?
C103 C105 1.524(13) . ?
C104 C105 1.443(12) . ?
C104 C109 1.396(13) . ?
C104 O10 1.398(10) . ?
C105 C106 1.392(13) . ?
C106 H106 0.9300 . ?
C106 C107 1.377(14) . ?
C107 C108 1.419(13) . ?
C107 C110 1.557(14) . ?
C108 H108 0.9300 . ?
C108 C109 1.365(13) . ?
C109 C114 1.526(12) . ?
C110 C111 1.463(17) . ?
C110 C112 1.493(16) . ?
C110 C113 1.527(17) . ?
C111 H11C 0.9600 . ?
C111 H11D 0.9600 . ?
C111 H11E 0.9600 . ?
C112 H11F 0.9600 . ?
C112 H11G 0.9600 . ?
C112 H11H 0.9600 . ?
C113 H11I 0.9600 . ?
C113 H11J 0.9600 . ?
C113 H11K 0.9600 . ?
C114 H11L 0.9700 . ?
C114 H11M 0.9700 . ?
C114 C116 1.526(13) . ?
C115 C116 1.427(12) . ?
C115 C120 1.416(13) . ?
C115 O11 1.334(10) . ?
C115 Li1 2.654(16) . ?
C116 C117 1.380(12) . ?
C117 H117 0.9300 . ?
C117 C118 1.383(14) . ?
C118 C119 1.392(14) . ?
C118 C121 1.548(14) . ?
C119 H119 0.9300 . ?
C119 C120 1.377(13) . ?
C120 C125 1.517(12) . ?
C121 C122 1.563(17) . ?
C121 C123 1.554(16) . ?
C121 C124 1.503(16) . ?
C122 H12A 0.9600 . ?
C122 H12B 0.9600 . ?
C122 H12C 0.9600 . ?
C123 H12D 0.9600 . ?
C123 H12E 0.9600 . ?
C123 H12F 0.9600 . ?
C124 H12G 0.9600 . ?
C124 H12H 0.9600 . ?
C124 H12I 0.9600 . ?
C125 H12J 0.9700 . ?
C125 H12K 0.9700 . ?
C125 C127 1.543(13) . ?
C126 C127 1.409(13) . ?
C126 C131 1.415(13) . ?
C126 O12 1.349(10) . ?
C127 C128 1.407(13) . ?
C128 H128 0.9300 . ?
C128 C129 1.396(14) . ?
C129 C130 1.390(14) . ?
C129 C132 1.522(14) . ?
C130 H130 0.9300 . ?
C130 C131 1.395(13) . ?
C131 C136 1.530(13) . ?
C132 C133 1.57(2) . ?
C132 C134 1.502(17) . ?
C132 C135 1.515(18) . ?
C133 H13A 0.9600 . ?
C133 H13B 0.9600 . ?
C133 H13C 0.9600 . ?
C134 H13D 0.9600 . ?
C134 H13E 0.9600 . ?
C134 H13F 0.9600 . ?
C135 H13G 0.9600 . ?
C135 H13H 0.9600 . ?
C135 H13I 0.9600 . ?
C136 H13J 0.9700 . ?
C136 H13K 0.9700 . ?
C141 C142 1.401(13) . ?
C141 C146 1.399(13) . ?
C141 O15 1.350(10) . ?
C142 C143 1.365(13) . ?
C142 C208 1.544(13) . ?
C143 H143 0.9300 . ?
C143 C144 1.397(14) . ?
C144 C145 1.400(15) . ?
C144 C147 1.537(16) . ?
C145 H145 0.9300 . ?
C145 C146 1.412(15) . ?
C146 C151 1.489(14) . ?
C147 C148 1.511(18) . ?
C147 C149 1.531(18) . ?
C147 C150 1.505(17) . ?
C148 H14A 0.9600 . ?
C148 H14B 0.9600 . ?
C148 H14C 0.9600 . ?
C149 H14D 0.9600 . ?
C149 H14E 0.9600 . ?
C149 H14F 0.9600 . ?
C150 H15A 0.9600 . ?
C150 H15B 0.9600 . ?
C150 H15C 0.9600 . ?
C151 H15D 0.9700 . ?
C151 H15E 0.9700 . ?
C151 C153 1.556(12) . ?
C152 C153 1.393(11) . ?
C152 C157 1.426(12) . ?
C152 O16 1.370(10) . ?
C153 C154 1.383(13) . ?
C154 H154 0.9300 . ?
C154 C155 1.385(13) . ?
C155 C156 1.394(12) . ?
C155 C158 1.526(13) . ?
C156 H156 0.9300 . ?
C156 C157 1.406(12) . ?
C157 C162 1.508(11) . ?
C158 C159 1.522(17) . ?
C158 C160 1.516(15) . ?
C158 C161 1.521(16) . ?
C159 H15F 0.9600 . ?
C159 H15G 0.9600 . ?
C159 H15H 0.9600 . ?
C160 H16A 0.9600 . ?
C160 H16B 0.9600 . ?
C160 H16C 0.9600 . ?
C161 H16D 0.9600 . ?
C161 H16E 0.9600 . ?
C161 H16F 0.9600 . ?
C162 H16G 0.9700 . ?
C162 H16H 0.9700 . ?
C162 C164 1.511(12) . ?
C163 C164 1.394(12) . ?
C163 C168 1.444(13) . ?
C163 O17 1.348(10) . ?
C163 Li9 2.698(17) . ?
C164 C165 1.431(12) . ?
C165 H165 0.9300 . ?
C165 C166 1.377(14) . ?
C166 C167 1.374(15) . ?
C166 C369 1.540(14) . ?
C167 H167 0.9300 . ?
C167 C168 1.374(14) . ?
C168 C173 1.507(14) . ?
C369 C370 1.548(16) . ?
C369 C371 1.511(18) . ?
C369 C372 1.54(2) . ?
C370 H37A 0.9600 . ?
C370 H37B 0.9600 . ?
C370 H37C 0.9600 . ?
C371 H37D 0.9600 . ?
C371 H37E 0.9600 . ?
C371 H37F 0.9600 . ?
C372 H37G 0.9600 . ?
C372 H37H 0.9600 . ?
C372 H37I 0.9600 . ?
C173 H17A 0.9700 . ?
C173 H17B 0.9700 . ?
C173 C175 1.518(18) . ?
C174 C175 1.387(16) . ?
C174 C179 1.400(17) . ?
C174 O18 1.363(11) . ?
C174 Li6 2.787(19) . ?
C174 Li10 2.74(2) . ?
C175 C176 1.408(15) . ?
C176 H176 0.9300 . ?
C176 C177 1.35(2) . ?
C177 C178 1.42(2) . ?
C177 C180 1.544(16) . ?
C178 H178 0.9300 . ?
C178 C179 1.417(15) . ?
C179 C184 1.535(18) . ?
C180 C181 1.44(3) . ?
C180 C182 1.61(3) . ?
C180 C183 1.49(2) . ?
C181 H18A 0.9600 . ?
C181 H18B 0.9600 . ?
C181 H18C 0.9600 . ?
C182 H18D 0.9600 . ?
C182 H18E 0.9600 . ?
C182 H18F 0.9600 . ?
C183 H18G 0.9600 . ?
C183 H18H 0.9600 . ?
C183 H18I 0.9600 . ?
C184 H18J 0.9700 . ?
C184 H18K 0.9700 . ?
C184 C186 1.497(19) . ?
C185 C186 1.425(15) . ?
C185 C190 1.380(17) . ?
C185 O19 1.352(11) . ?
C186 C187 1.374(16) . ?
C187 H187 0.9300 . ?
C187 C188 1.48(2) . ?
C188 C189 1.37(2) . ?
C188 C191 1.532(14) . ?
C189 H189 0.9300 . ?
C189 C190 1.391(15) . ?
C190 C197 1.517(16) . ?
C197 H19D 0.9700 . ?
C197 H19E 0.9700 . ?
C197 C199 1.513(13) . ?
C198 C199 1.415(13) . ?
C198 C203 1.406(12) . ?
C198 O20 1.365(11) . ?
C199 C200 1.418(15) . ?
C200 H200 0.9300 . ?
C200 C201 1.393(16) . ?
C201 C202 1.408(15) . ?
C201 C204 1.535(14) . ?
C202 H202 0.9300 . ?
C202 C203 1.327(14) . ?
C203 C208 1.538(13) . ?
C208 H20D 0.9700 . ?
C208 H20E 0.9700 . ?
C211 C212 1.436(12) . ?
C211 C216 1.426(11) . ?
C211 O21 1.345(10) . ?
C211 Li8 2.602(17) . ?
C212 C213 1.396(12) . ?
C212 C276 1.481(12) . ?
C213 H213 0.9300 . ?
C213 C214 1.388(13) . ?
C214 C215 1.394(14) . ?
C214 C217 1.545(14) . ?
C215 H215 0.9300 . ?
C215 C216 1.399(13) . ?
C216 C221 1.514(12) . ?
C217 C218 1.523(17) . ?
C217 C219 1.519(16) . ?
C217 C220 1.550(16) . ?
C218 H21D 0.9600 . ?
C218 H21E 0.9600 . ?
C218 H21F 0.9600 . ?
C219 H21G 0.9600 . ?
C219 H21H 0.9600 . ?
C219 H21I 0.9600 . ?
C220 H22C 0.9600 . ?
C220 H22D 0.9600 . ?
C220 H22E 0.9600 . ?
C221 H22F 0.9700 . ?
C221 H22G 0.9700 . ?
C221 C223 1.490(12) . ?
C222 C223 1.427(12) . ?
C222 C227 1.391(12) . ?
C222 O22 1.356(9) . ?
C223 C224 1.392(12) . ?
C224 H224 0.9300 . ?
C224 C225 1.407(13) . ?
C225 C226 1.383(13) . ?
C225 C228 1.551(13) . ?
C226 H226 0.9300 . ?
C226 C227 1.401(12) . ?
C227 C232 1.524(12) . ?
C228 C229 1.525(16) . ?
C228 C230 1.482(16) . ?
C228 C231 1.535(15) . ?
C229 H22H 0.9600 . ?
C229 H22I 0.9600 . ?
C229 H22J 0.9600 . ?
C230 H23A 0.9600 . ?
C230 H23B 0.9600 . ?
C230 H23C 0.9600 . ?
C231 H23D 0.9600 . ?
C231 H23E 0.9600 . ?
C231 H23F 0.9600 . ?
C232 H23G 0.9700 . ?
C232 H23H 0.9700 . ?
C232 C234 1.514(12) . ?
C233 C234 1.398(12) . ?
C233 C238 1.397(12) . ?
C233 O23 1.373(10) . ?
C234 C235 1.393(12) . ?
C235 H235 0.9300 . ?
C235 C236 1.402(13) . ?
C236 C237 1.426(13) . ?
C236 C239 1.506(14) . ?
C237 H237 0.9300 . ?
C237 C238 1.411(12) . ?
C238 C243 1.526(12) . ?
C239 C240 1.57(2) . ?
C239 C241 1.410(17) . ?
C239 C242 1.450(18) . ?
C240 H24A 0.9600 . ?
C240 H24B 0.9600 . ?
C240 H24C 0.9600 . ?
C241 H24D 0.9600 . ?
C241 H24E 0.9600 . ?
C241 H24F 0.9600 . ?
C242 H24G 0.9600 . ?
C242 H24H 0.9600 . ?
C242 H24I 0.9600 . ?
C243 H24J 0.9700 . ?
C243 H24K 0.9700 . ?
C243 C245 1.530(12) . ?
C244 C245 1.421(12) . ?
C244 C249 1.403(12) . ?
C244 O24 1.348(10) . ?
C245 C246 1.371(13) . ?
C246 H246 0.9300 . ?
C246 C247 1.405(13) . ?
C247 C248 1.397(14) . ?
C247 C250 1.544(15) . ?
C248 H248 0.9300 . ?
C248 C249 1.413(14) . ?
C249 C254 1.505(14) . ?
C250 C251 1.546(16) . ?
C250 C252 1.511(16) . ?
C250 C253 1.553(16) . ?
C251 H25A 0.9600 . ?
C251 H25B 0.9600 . ?
C251 H25C 0.9600 . ?
C252 H25D 0.9600 . ?
C252 H25E 0.9600 . ?
C252 H25F 0.9600 . ?
C253 H25G 0.9600 . ?
C253 H25H 0.9600 . ?
C253 H25I 0.9600 . ?
C254 H25J 0.9700 . ?
C254 H25K 0.9700 . ?
C254 C256 1.517(13) . ?
C255 C256 1.443(13) . ?
C255 C260 1.409(12) . ?
C255 O25 1.310(10) . ?
C255 Li9 2.602(16) . ?
C256 C257 1.393(13) . ?
C257 H257 0.9300 . ?
C257 C258 1.395(13) . ?
C258 C259 1.403(13) . ?
C258 C261 1.533(13) . ?
C259 H259 0.9300 . ?
C259 C260 1.399(11) . ?
C260 C265 1.525(13) . ?
C261 C262 1.495(16) . ?
C261 C263 1.500(16) . ?
C261 C264 1.495(16) . ?
C262 H26A 0.9600 . ?
C262 H26B 0.9600 . ?
C262 H26C 0.9600 . ?
C263 H26D 0.9600 . ?
C263 H26E 0.9600 . ?
C263 H26F 0.9600 . ?
C264 H26G 0.9600 . ?
C264 H26H 0.9600 . ?
C264 H26I 0.9600 . ?
C265 H26J 0.9700 . ?
C265 H26K 0.9700 . ?
C265 C267 1.492(12) . ?
C266 C267 1.453(11) . ?
C266 C271 1.399(12) . ?
C266 O26 1.359(9) . ?
C267 C268 1.407(11) . ?
C268 H268 0.9300 . ?
C268 C269 1.379(12) . ?
C269 C270 1.406(12) . ?
C269 C272 1.526(11) . ?
C270 H270 0.9300 . ?
C270 C271 1.386(11) . ?
C271 C276 1.524(11) . ?
C272 C273 1.516(14) . ?
C272 C274 1.535(13) . ?
C272 C275 1.527(13) . ?
C273 H27A 0.9600 . ?
C273 H27B 0.9600 . ?
C273 H27C 0.9600 . ?
C274 H27D 0.9600 . ?
C274 H27E 0.9600 . ?
C274 H27F 0.9600 . ?
C275 H27G 0.9600 . ?
C275 H27H 0.9600 . ?
C275 H27I 0.9600 . ?
C276 H27J 0.9700 . ?
C276 H27K 0.9700 . ?
C305 C306 1.43(2) . ?
C305 N4 1.163(19) . ?
C306 H30J 0.9600 . ?
C306 H30K 0.9600 . ?
C306 H30L 0.9600 . ?
C307 C308 1.36(2) . ?
C307 N5 1.23(2) . ?
C308 H30M 0.9600 . ?
C308 H30N 0.9600 . ?
C308 H30O 0.9600 . ?
C309 C310 1.46(2) . ?
C309 N6 1.23(2) . ?
C310 H31J 0.9600 . ?
C310 H31K 0.9600 . ?
C310 H31L 0.9600 . ?
C311 C312 1.472(16) . ?
C311 N7 1.098(13) . ?
C312 H31D 0.9600 . ?
C312 H31E 0.9600 . ?
C312 H31F 0.9600 . ?
C313 C314 1.473(16) . ?
C313 N8 1.137(14) . ?
C314 H31M 0.9600 . ?
C314 H31N 0.9600 . ?
C314 H31O 0.9600 . ?
C315 C316 1.42(2) . ?
C315 N9 1.129(18) . ?
C316 H31P 0.9600 . ?
C316 H31Q 0.9600 . ?
C316 H31R 0.9600 . ?
N7 Li6 2.096(17) . ?
O1 Li1 2.063(16) . ?
O1 Li4 1.964(17) . ?
O2 Li3 1.978(15) . ?
O2 Li4 1.960(17) . ?
O2 Li5 1.943(16) . ?
O3 Pb2 2.496(6) . ?
O3 Li2 2.064(19) . ?
O3 Li3 1.944(16) . ?
O4 H4 0.853(10) . ?
O4 Li2 1.911(17) . ?
O5 Pb1 2.266(6) . ?
O6 Pb1 2.288(6) . ?
O6 Li1 1.904(16) . ?
O7 Pb3 2.317(5) . ?
O7 Li5 1.901(16) . ?
O8 Pb2 2.502(6) . ?
O8 Pb3 2.313(6) . ?
O9 Pb4 2.280(6) . ?
O9 Pb5 2.467(6) . ?
O10 Pb2 2.343(6) . ?
O10 Pb4 2.390(6) . ?
O11 Li1 1.888(15) . ?
O11 Li3 1.980(16) . ?
O11 Li4 1.939(15) . ?
O12 Li4 1.944(16) . ?
O12 Li5 1.966(17) . ?
O13 Pb1 2.232(6) . ?
O13 Li1 2.038(17) . ?
O13 Li2 1.936(19) . ?
O14 Pb2 2.280(6) . ?
O14 Pb3 2.264(6) . ?
O14 Li3 2.034(15) . ?
O15 Pb4 2.490(6) . ?
O15 Pb5 2.270(6) . ?
O16 Pb5 2.380(5) . ?
O16 Pb6 2.364(6) . ?
O17 Li7 1.985(15) . ?
O17 Li9 1.934(17) . ?
O18 Li6 1.93(2) . ?
O18 Li10 1.948(18) . ?
O19 Pb7 2.336(6) . ?
O19 Li6 1.921(18) . ?
O20 Pb6 2.485(6) . ?
O20 Pb7 2.281(6) . ?
O21 Pb6 2.529(5) . ?
O21 Li7 2.000(14) . ?
O21 Li8 1.961(16) . ?
O22 Li8 1.876(15) . ?
O23 Pb8 2.286(5) . ?
O24 Pb8 2.280(6) . ?
O24 Li9 1.915(17) . ?
O25 Li9 2.003(15) . ?
O26 Li6 1.944(15) . ?
O26 Li7 1.956(14) . ?
O27 Pb6 2.310(5) . ?
O27 Pb7 2.249(5) . ?
O27 Li7 2.008(14) . ?
O28 Pb8 2.241(6) . ?
O28 Li8 1.889(15) . ?
O28 Li9 2.049(15) . ?
Pb1 Li1 3.018(15) . ?
Pb2 Li3 3.266(14) . ?
Pb3 Cl1 3.079(2) . ?
Pb4 Cl1 2.567(3) . ?
Pb5 Cl2 2.587(3) . ?
Pb6 Li7 3.286(14) . ?
Pb7 Cl2 3.081(3) . ?
Pb8 Li9 3.038(15) . ?
Li1 Li3 3.10(2) . ?
Li1 Li4 2.53(2) . ?
Li2 H4 2.313(18) . ?
Li2 Li3 2.96(2) . ?
Li2 O29 2.04(2) . ?
Li3 Li4 2.56(2) . ?
Li3 Li5 3.11(2) . ?
Li4 Li5 2.59(2) . ?
Li5 N10 2.098(17) . ?
Li6 Li7 3.09(2) . ?
Li6 Li10 3.36(3) . ?
Li7 Li8 2.835(19) . ?
Li7 Li9 3.20(2) . ?
Li8 Li9 3.28(2) . ?
C301 C302 1.431(19) . ?
C301 N2 1.142(15) . ?
C302 H30D 0.9600 . ?
C302 H30E 0.9600 . ?
C302 H30F 0.9600 . ?
C303 C304 1.434(16) . ?
C303 N3 1.104(13) . ?
C304 H30G 0.9600 . ?
C304 H30H 0.9600 . ?
C304 H30I 0.9600 . ?
N2 Li10 2.07(2) . ?
N3 Li10 2.057(19) . ?
Li10 O30 1.87(3) . ?
N10 C317 1.140(13) . ?
C317 C318 1.462(16) . ?
C318 H31G 0.9600 . ?
C318 H31H 0.9600 . ?
C318 H31I 0.9600 . ?
O30 H30 0.8981 . ?
C191 C192 1.510(16) . ?
C191 C193 1.530(15) . ?
C191 C194 1.481(16) . ?
C192 H19F 0.9600 . ?
C192 H19G 0.9600 . ?
C192 H19H 0.9600 . ?
C193 H19I 0.9600 . ?
C193 H19J 0.9600 . ?
C193 H19K 0.9600 . ?
C194 H19L 0.9600 . ?
C194 H19M 0.9600 . ?
C194 H19N 0.9600 . ?
C204 C205 1.513(16) . ?
C204 C206 1.486(15) . ?
C204 C207 1.580(15) . ?
C205 H20F 0.9600 . ?
C205 H20G 0.9600 . ?
C205 H20H 0.9600 . ?
C206 H20I 0.9600 . ?
C206 H20J 0.9600 . ?
C206 H20K 0.9600 . ?
C207 H20L 0.9600 . ?
C207 H20M 0.9600 . ?
C207 H20N 0.9600 . ?

loop_
_geom_torsion_atom_site_label_1
_geom_torsion_atom_site_label_2
_geom_torsion_atom_site_label_3
_geom_torsion_atom_site_label_4
_geom_torsion
_geom_torsion_site_symmetry_1
_geom_torsion_site_symmetry_2
_geom_torsion_site_symmetry_3
_geom_torsion_site_symmetry_4
_geom_torsion_publ_flag
C1 C2 C3 C4 0.3(14) . . . . ?
C1 C2 C11 C17 112.2(9) . . . . ?
C1 C6 C66 C57 -126.0(9) . . . . ?
C2 C1 C6 C5 0.5(13) . . . . ?
C2 C1 C6 C66 -177.3(8) . . . . ?
C2 C1 O1 Li1 -102.2(9) . . . . ?
C2 C1 O1 Li4 -19.4(14) . . . . ?
C2 C3 C4 C5 1.4(15) . . . . ?
C2 C3 C4 C7 -178.4(9) . . . . ?
C2 C11 C17 C12 -105.2(9) . . . . ?
C2 C11 C17 C16 82.9(10) . . . . ?
C3 C2 C11 C17 -75.3(11) . . . . ?
C3 C4 C5 C6 -2.2(15) . . . . ?
C3 C4 C7 C8 53.2(14) . . . . ?
C3 C4 C7 C9 -68.3(16) . . . . ?
C3 C4 C7 C10 172.6(11) . . . . ?
C4 C5 C6 C1 1.3(15) . . . . ?
C4 C5 C6 C66 179.2(10) . . . . ?
C5 C4 C7 C8 -126.6(13) . . . . ?
C5 C4 C7 C9 111.9(14) . . . . ?
C5 C4 C7 C10 -7.2(17) . . . . ?
C5 C6 C66 C57 56.1(12) . . . . ?
C6 C1 C2 C3 -1.3(12) . . . . ?
C6 C1 C2 C11 171.6(8) . . . . ?
C6 C1 O1 Li1 74.8(10) . . . . ?
C6 C1 O1 Li4 157.6(9) . . . . ?
C7 C4 C5 C6 177.6(9) . . . . ?
C11 C2 C3 C4 -172.2(9) . . . . ?
C12 C13 C14 C15 -3.8(15) . . . . ?
C12 C13 C22 C28 115.3(10) . . . . ?
C13 C12 C17 C11 -171.2(8) . . . . ?
C13 C12 C17 C16 0.6(12) . . . . ?
C13 C12 O2 Li3 -51.8(11) . . . . ?
C13 C12 O2 Li4 -171.2(9) . . . . ?
C13 C12 O2 Li5 79.0(10) . . . . ?
C13 C14 C15 C16 3.1(15) . . . . ?
C13 C14 C15 C18 -179.1(10) . . . . ?
C13 C22 C28 C23 -87.5(10) . . . . ?
C13 C22 C28 C27 88.3(11) . . . . ?
C14 C13 C22 C28 -66.6(11) . . . . ?
C14 C15 C16 C17 -0.6(14) . . . . ?
C14 C15 C18 C19 48.7(15) . . . . ?
C14 C15 C18 C20 -70.3(14) . . . . ?
C14 C15 C18 C21 170.4(11) . . . . ?
C15 C16 C17 C11 170.9(8) . . . . ?
C15 C16 C17 C12 -1.2(14) . . . . ?
C16 C15 C18 C19 -133.7(12) . . . . ?
C16 C15 C18 C20 107.2(13) . . . . ?
C16 C15 C18 C21 -12.1(17) . . . . ?
C17 C12 C13 C14 1.8(13) . . . . ?
C17 C12 C13 C22 179.8(8) . . . . ?
C17 C12 O2 Li3 130.0(8) . . . . ?
C17 C12 O2 Li4 10.6(14) . . . . ?
C17 C12 O2 Li5 -99.2(9) . . . . ?
C18 C15 C16 C17 -178.3(10) . . . . ?
C22 C13 C14 C15 178.1(9) . . . . ?
C23 C24 C25 C26 1.6(16) . . . . ?
C23 C24 C33 C39 129.3(10) . . . . ?
C24 C23 C28 C22 179.3(8) . . . . ?
C24 C23 C28 C27 3.4(14) . . . . ?
C24 C23 O3 Pb2 79.8(9) . . . . ?
C24 C23 O3 Li2 -77.8(10) . . . . ?
C24 C23 O3 Li3 -171.6(10) . . . . ?
C24 C25 C26 C27 2.5(17) . . . . ?
C24 C25 C26 C29 179.2(11) . . . . ?
C24 C33 C39 C34 -77.5(12) . . . . ?
C24 C33 C39 C38 105.6(12) . . . . ?
C25 C24 C33 C39 -52.9(13) . . . . ?
C25 C26 C27 C28 -3.7(16) . . . . ?
C25 C26 C29 C30 -119.0(13) . . . . ?
C25 C26 C29 C31 3.0(18) . . . . ?
C25 C26 C29 C32 123.3(13) . . . . ?
C26 C27 C28 C22 -175.0(10) . . . . ?
C26 C27 C28 C23 0.8(15) . . . . ?
C27 C26 C29 C30 57.7(14) . . . . ?
C27 C26 C29 C31 179.7(12) . . . . ?
C27 C26 C29 C32 -60.0(15) . . . . ?
C28 C23 C24 C25 -4.6(14) . . . . ?
C28 C23 C24 C33 173.3(9) . . . . ?
C28 C23 O3 Pb2 -98.2(8) . . . . ?
C28 C23 O3 Li2 104.2(9) . . . . ?
C28 C23 O3 Li3 10.5(17) . . . . ?
C29 C26 C27 C28 179.3(10) . . . . ?
C33 C24 C25 C26 -176.3(10) . . . . ?
C34 C35 C36 C37 3.5(16) . . . . ?
C34 C35 C44 C50 -84.3(12) . . . . ?
C35 C34 C39 C33 -179.2(9) . . . . ?
C35 C34 C39 C38 -2.0(15) . . . . ?
C35 C34 O4 Li2 -139.7(13) . . . . ?
C35 C36 C37 C38 -3.3(17) . . . . ?
C35 C36 C37 C40 177.7(11) . . . . ?
C35 C44 C50 C45 84.0(12) . . . . ?
C35 C44 C50 C49 -90.5(12) . . . . ?
C36 C35 C44 C50 97.7(11) . . . . ?
C36 C37 C38 C39 0.3(18) . . . . ?
C36 C37 C40 C41 -52(2) . . . . ?
C36 C37 C40 C42 72(2) . . . . ?
C36 C37 C40 C43 -167.1(14) . . . . ?
C37 C38 C39 C33 179.3(11) . . . . ?
C37 C38 C39 C34 2.3(16) . . . . ?
C38 C37 C40 C41 128.9(17) . . . . ?
C38 C37 C40 C42 -107.0(18) . . . . ?
C38 C37 C40 C43 13.9(19) . . . . ?
C39 C34 C35 C36 -0.7(15) . . . . ?
C39 C34 C35 C44 -178.8(9) . . . . ?
C39 C34 O4 Li2 40.7(17) . . . . ?
C40 C37 C38 C39 179.3(11) . . . . ?
C44 C35 C36 C37 -178.4(10) . . . . ?
C45 C46 C47 C48 -0.9(15) . . . . ?
C45 C46 C55 C61 85.2(12) . . . . ?
C46 C45 C50 C44 -172.6(9) . . . . ?
C46 C45 C50 C49 2.1(15) . . . . ?
C46 C45 O5 Pb1 -76.5(11) . . . . ?
C46 C47 C48 C49 1.9(16) . . . . ?
C46 C47 C48 C51 -179.3(10) . . . . ?
C46 C55 C61 C56 -108.8(10) . . . . ?
C46 C55 C61 C60 76.3(12) . . . . ?
C47 C46 C55 C61 -100.8(11) . . . . ?
C47 C48 C49 C50 -0.8(17) . . . . ?
C47 C48 C51 C52 -24.0(17) . . . . ?
C47 C48 C51 C53 97.9(13) . . . . ?
C47 C48 C51 C54 -141.3(11) . . . . ?
C48 C49 C50 C44 173.7(10) . . . . ?
C48 C49 C50 C45 -1.1(16) . . . . ?
C49 C48 C51 C52 154.8(13) . . . . ?
C49 C48 C51 C53 -83.3(14) . . . . ?
C49 C48 C51 C54 37.5(15) . . . . ?
C50 C45 C46 C47 -1.1(15) . . . . ?
C50 C45 C46 C55 172.9(9) . . . . ?
C50 C45 O5 Pb1 107.8(9) . . . . ?
C51 C48 C49 C50 -179.7(11) . . . . ?
C55 C46 C47 C48 -175.0(9) . . . . ?
C56 C57 C58 C59 3.0(16) . . . . ?
C56 C57 C66 C6 67.0(12) . . . . ?
C57 C56 C61 C55 -170.9(8) . . . . ?
C57 C56 C61 C60 4.1(14) . . . . ?
C57 C56 O6 Pb1 -93.0(8) . . . . ?
C57 C56 O6 Li1 30.0(19) . . . . ?
C57 C58 C59 C60 -0.9(17) . . . . ?
C57 C58 C59 C62 178.4(12) . . . . ?
C58 C57 C66 C6 -112.6(11) . . . . ?
C58 C59 C60 C61 0.4(17) . . . . ?
C58 C59 C62 C63 0(2) . . . . ?
C58 C59 C62 C64 123.3(14) . . . . ?
C58 C59 C62 C65 -115.9(13) . . . . ?
C59 C60 C61 C55 172.9(10) . . . . ?
C59 C60 C61 C56 -2.0(15) . . . . ?
C60 C59 C62 C63 179.4(16) . . . . ?
C60 C59 C62 C64 -57.4(17) . . . . ?
C60 C59 C62 C65 63.4(16) . . . . ?
C61 C56 C57 C58 -4.6(14) . . . . ?
C61 C56 C57 C66 175.8(9) . . . . ?
C61 C56 O6 Pb1 86.3(8) . . . . ?
C61 C56 O6 Li1 -150.6(13) . . . . ?
C62 C59 C60 C61 -178.9(11) . . . . ?
C66 C57 C58 C59 -177.4(10) . . . . ?
C71 C72 C73 C74 0.8(14) . . . . ?
C71 C72 C136 C131 55.7(12) . . . . ?
C71 C76 C81 C83 -112.3(10) . . . . ?
C72 C71 C76 C75 -2.6(13) . . . . ?
C72 C71 C76 C81 -178.7(8) . . . . ?
C72 C71 O7 Pb3 -92.9(7) . . . . ?
C72 C71 O7 Li5 50.0(11) . . . . ?
C72 C73 C74 C75 -2.8(14) . . . . ?
C72 C73 C74 C77 177.1(9) . . . . ?
C73 C72 C136 C131 -125.7(9) . . . . ?
C73 C74 C75 C76 2.2(14) . . . . ?
C73 C74 C77 C78 -119.8(11) . . . . ?
C73 C74 C77 C79 -3.3(15) . . . . ?
C73 C74 C77 C80 115.7(12) . . . . ?
C74 C75 C76 C71 0.5(14) . . . . ?
C74 C75 C76 C81 176.5(9) . . . . ?
C75 C74 C77 C78 60.1(13) . . . . ?
C75 C74 C77 C79 176.6(10) . . . . ?
C75 C74 C77 C80 -64.4(13) . . . . ?
C75 C76 C81 C83 71.7(11) . . . . ?
C76 C71 C72 C73 2.0(12) . . . . ?
C76 C71 C72 C136 -179.3(8) . . . . ?
C76 C71 O7 Pb3 86.6(8) . . . . ?
C76 C71 O7 Li5 -130.5(9) . . . . ?
C76 C81 C83 C82 94.3(11) . . . . ?
C76 C81 C83 C84 -89.8(13) . . . . ?
C77 C74 C75 C76 -177.7(9) . . . . ?
C81 C83 C84 C85 -177.0(11) . . . . ?
C82 C83 C84 C85 -1.1(18) . . . . ?
C82 C87 C92 C98 78.7(13) . . . . ?
C83 C82 C87 C86 -2.7(17) . . . . ?
C83 C82 C87 C92 179.6(10) . . . . ?
C83 C82 O8 Pb2 112.0(9) . . . . ?
C83 C82 O8 Pb3 -77.7(11) . . . . ?
C83 C84 C85 C86 -3(2) . . . . ?
C83 C84 C85 C88 176.9(14) . . . . ?
C84 C85 C86 C87 4(2) . . . . ?
C84 C85 C88 C89 -36(2) . . . . ?
C84 C85 C88 C90 75.2(18) . . . . ?
C84 C85 C88 C91 176.7(18) . . . . ?
C85 C86 C87 C82 -2(2) . . . . ?
C85 C86 C87 C92 176.1(12) . . . . ?
C86 C85 C88 C89 144.2(15) . . . . ?
C86 C85 C88 C90 -105.0(16) . . . . ?
C86 C85 C88 C91 -4(3) . . . . ?
C86 C87 C92 C98 -99.0(13) . . . . ?
C87 C82 C83 C81 -179.9(10) . . . . ?
C87 C82 C83 C84 4.0(16) . . . . ?
C87 C82 O8 Pb2 -66.1(13) . . . . ?
C87 C82 O8 Pb3 104.2(9) . . . . ?
C87 C92 C98 C93 -157.8(8) . . . . ?
C87 C92 C98 C97 22.3(12) . . . . ?
C88 C85 C86 C87 -175.6(14) . . . . ?
C93 C94 C95 C96 -0.4(14) . . . . ?
C93 C94 C103 C105 103.9(11) . . . . ?
C94 C93 C98 C92 174.1(8) . . . . ?
C94 C93 C98 C97 -6.0(12) . . . . ?
C94 C93 O9 Pb4 -53.7(10) . . . . ?
C94 C93 O9 Pb5 112.0(7) . . . . ?
C94 C95 C96 C97 -3.3(14) . . . . ?
C94 C95 C96 C99 179.7(9) . . . . ?
C94 C103 C105 C104 -46.2(14) . . . . ?
C94 C103 C105 C106 134.8(10) . . . . ?
C95 C94 C103 C105 -79.6(12) . . . . ?
C95 C96 C97 C98 2.5(14) . . . . ?
C95 C96 C99 C100 119.2(15) . . . . ?
C95 C96 C99 C101 6.5(16) . . . . ?
C95 C96 C99 C102 -109.9(16) . . . . ?
C96 C97 C98 C92 -178.2(9) . . . . ?
C96 C97 C98 C93 1.9(13) . . . . ?
C97 C96 C99 C100 -57.3(18) . . . . ?
C97 C96 C99 C101 -170.0(14) . . . . ?
C97 C96 C99 C102 73.6(17) . . . . ?
C98 C93 C94 C95 5.4(12) . . . . ?
C98 C93 C94 C103 -178.1(8) . . . . ?
C98 C93 O9 Pb4 123.4(7) . . . . ?
C98 C93 O9 Pb5 -70.8(8) . . . . ?
C99 C96 C97 C98 179.2(9) . . . . ?
C103 C94 C95 C96 -177.0(9) . . . . ?
C103 C105 C106 C107 178.9(10) . . . . ?
C104 C105 C106 C107 -0.1(16) . . . . ?
C104 C109 C114 C116 -69.3(12) . . . . ?
C105 C104 C109 C108 -2.6(15) . . . . ?
C105 C104 C109 C114 -177.0(9) . . . . ?
C105 C104 O10 Pb2 92.4(9) . . . . ?
C105 C104 O10 Pb4 -67.3(9) . . . . ?
C105 C106 C107 C108 0.0(16) . . . . ?
C105 C106 C107 C110 179.9(10) . . . . ?
C106 C107 C108 C109 -1.3(15) . . . . ?
C106 C107 C110 C111 119.7(13) . . . . ?
C106 C107 C110 C112 -6.5(17) . . . . ?
C106 C107 C110 C113 -124.8(12) . . . . ?
C107 C108 C109 C104 2.6(15) . . . . ?
C107 C108 C109 C114 176.8(9) . . . . ?
C108 C107 C110 C111 -60.5(14) . . . . ?
C108 C107 C110 C112 173.4(12) . . . . ?
C108 C107 C110 C113 55.0(14) . . . . ?
C108 C109 C114 C116 116.4(10) . . . . ?
C109 C104 C105 C103 -177.5(10) . . . . ?
C109 C104 C105 C106 1.4(15) . . . . ?
C109 C104 O10 Pb2 -91.2(9) . . . . ?
C109 C104 O10 Pb4 109.1(9) . . . . ?
C109 C114 C116 C115 155.6(8) . . . . ?
C109 C114 C116 C117 -25.7(12) . . . . ?
C110 C107 C108 C109 178.9(9) . . . . ?
C114 C116 C117 C118 -177.7(9) . . . . ?
C115 C116 C117 C118 1.0(14) . . . . ?
C115 C120 C125 C127 -86.1(10) . . . . ?
C115 O11 Li1 C1 127.0(8) . . . . ?
C115 O11 Li1 O1 115.9(7) . . . . ?
C115 O11 Li1 O6 -18.4(17) . . . . ?
C115 O11 Li1 O13 -133.0(7) . . . . ?
C115 O11 Li1 Pb1 -113.3(15) . . . . ?
C115 O11 Li1 Li3 -142.7(8) . . . . ?
C115 O11 Li1 Li4 138.3(8) . . . . ?
C116 C115 C120 C119 -1.0(13) . . . . ?
C116 C115 C120 C125 -179.8(8) . . . . ?
C116 C115 O11 Li1 72.3(10) . . . . ?
C116 C115 O11 Li3 -59.9(12) . . . . ?
C116 C115 O11 Li4 173.9(9) . . . . ?
C116 C117 C118 C119 -2.9(14) . . . . ?
C116 C117 C118 C121 177.2(9) . . . . ?
C117 C118 C119 C120 2.9(14) . . . . ?
C117 C118 C121 C122 -5.7(14) . . . . ?
C117 C118 C121 C123 -124.6(12) . . . . ?
C117 C118 C121 C124 115.4(11) . . . . ?
C118 C119 C120 C115 -1.1(14) . . . . ?
C118 C119 C120 C125 177.7(9) . . . . ?
C119 C118 C121 C122 174.4(9) . . . . ?
C119 C118 C121 C123 55.5(14) . . . . ?
C119 C118 C121 C124 -64.5(13) . . . . ?
C119 C120 C125 C127 95.0(11) . . . . ?
C120 C115 C116 C114 179.8(8) . . . . ?
C120 C115 C116 C117 1.0(12) . . . . ?
C120 C115 O11 Li1 -105.5(9) . . . . ?
C120 C115 O11 Li3 122.2(9) . . . . ?
C120 C115 O11 Li4 -4.0(15) . . . . ?
C120 C125 C127 C126 117.3(10) . . . . ?
C120 C125 C127 C128 -69.7(11) . . . . ?
C121 C118 C119 C120 -177.2(9) . . . . ?
C125 C127 C128 C129 -170.2(10) . . . . ?
C126 C127 C128 C129 3.2(16) . . . . ?
C126 C131 C136 C72 -112.8(10) . . . . ?
C127 C126 C131 C130 2.1(13) . . . . ?
C127 C126 C131 C136 -175.5(8) . . . . ?
C127 C126 O12 Li4 -29.8(13) . . . . ?
C127 C126 O12 Li5 -130.2(9) . . . . ?
C127 C128 C129 C130 -0.3(16) . . . . ?
C127 C128 C129 C132 -177.9(11) . . . . ?
C128 C129 C130 C131 -1.7(16) . . . . ?
C128 C129 C132 C133 120.8(13) . . . . ?
C128 C129 C132 C134 2.2(19) . . . . ?
C128 C129 C132 C135 -121.8(13) . . . . ?
C129 C130 C131 C126 0.8(16) . . . . ?
C129 C130 C131 C136 178.4(10) . . . . ?
C130 C129 C132 C133 -56.7(16) . . . . ?
C130 C129 C132 C134 -175.3(12) . . . . ?
C130 C129 C132 C135 60.7(16) . . . . ?
C130 C131 C136 C72 69.6(12) . . . . ?
C131 C126 C127 C125 169.0(8) . . . . ?
C131 C126 C127 C128 -3.9(13) . . . . ?
C131 C126 O12 Li4 152.3(9) . . . . ?
C131 C126 O12 Li5 52.0(11) . . . . ?
C132 C129 C130 C131 176.0(11) . . . . ?
C136 C72 C73 C74 -177.9(9) . . . . ?
C141 C142 C143 C144 -2.0(14) . . . . ?
C141 C142 C208 C203 159.2(8) . . . . ?
C141 C146 C151 C153 -100.7(11) . . . . ?
C142 C141 C146 C145 -1.4(13) . . . . ?
C142 C141 C146 C151 178.0(8) . . . . ?
C142 C141 O15 Pb4 70.4(8) . . . . ?
C142 C141 O15 Pb5 -123.8(7) . . . . ?
C142 C143 C144 C145 -1.8(14) . . . . ?
C142 C143 C144 C147 -179.4(9) . . . . ?
C143 C142 C208 C203 -21.1(11) . . . . ?
C143 C144 C145 C146 4.1(14) . . . . ?
C143 C144 C147 C148 -63.2(14) . . . . ?
C143 C144 C147 C149 177.6(10) . . . . ?
C143 C144 C147 C150 54.0(14) . . . . ?
C144 C145 C146 C141 -2.6(14) . . . . ?
C144 C145 C146 C151 178.0(9) . . . . ?
C145 C144 C147 C148 119.4(13) . . . . ?
C145 C144 C147 C149 0.2(15) . . . . ?
C145 C144 C147 C150 -123.5(12) . . . . ?
C145 C146 C151 C153 78.7(12) . . . . ?
C146 C141 C142 C143 3.6(13) . . . . ?
C146 C141 C142 C208 -176.7(8) . . . . ?
C146 C141 O15 Pb4 -111.4(8) . . . . ?
C146 C141 O15 Pb5 54.5(10) . . . . ?
C146 C151 C153 C152 42.6(14) . . . . ?
C146 C151 C153 C154 -137.3(10) . . . . ?
C147 C144 C145 C146 -178.4(9) . . . . ?
C151 C153 C154 C155 -179.8(10) . . . . ?
C152 C153 C154 C155 0.3(15) . . . . ?
C152 C157 C162 C164 66.3(11) . . . . ?
C153 C152 C157 C156 1.9(13) . . . . ?
C153 C152 C157 C162 177.6(8) . . . . ?
C153 C152 O16 Pb5 68.3(9) . . . . ?
C153 C152 O16 Pb6 -89.4(9) . . . . ?
C153 C154 C155 C156 0.6(16) . . . . ?
C153 C154 C155 C158 -177.9(10) . . . . ?
C154 C155 C156 C157 -0.3(14) . . . . ?
C154 C155 C158 C159 -121.0(12) . . . . ?
C154 C155 C158 C160 1.4(16) . . . . ?
C154 C155 C158 C161 121.0(12) . . . . ?
C155 C156 C157 C152 -0.9(14) . . . . ?
C155 C156 C157 C162 -176.6(9) . . . . ?
C156 C155 C158 C159 60.6(13) . . . . ?
C156 C155 C158 C160 -177.0(11) . . . . ?
C156 C155 C158 C161 -57.4(14) . . . . ?
C156 C157 C162 C164 -118.1(10) . . . . ?
C157 C152 C153 C151 178.5(9) . . . . ?
C157 C152 C153 C154 -1.6(14) . . . . ?
C157 C152 O16 Pb5 -109.8(7) . . . . ?
C157 C152 O16 Pb6 92.5(8) . . . . ?
C157 C162 C164 C163 -155.6(8) . . . . ?
C157 C162 C164 C165 26.9(13) . . . . ?
C158 C155 C156 C157 178.3(9) . . . . ?
C162 C164 C165 C166 178.0(10) . . . . ?
C163 C164 C165 C166 0.5(16) . . . . ?
C163 C168 C173 C175 91.3(12) . . . . ?
C164 C163 C168 C167 3.0(16) . . . . ?
C164 C163 C168 C173 179.9(10) . . . . ?
C164 C163 O17 Li7 62.4(13) . . . . ?
C164 C163 O17 Li9 -74.2(10) . . . . ?
C164 C165 C166 C167 1.0(17) . . . . ?
C164 C165 C166 C369 -180.0(11) . . . . ?
C165 C166 C167 C168 0(2) . . . . ?
C165 C166 C369 C370 125.4(13) . . . . ?
C165 C166 C369 C371 7.4(18) . . . . ?
C165 C166 C369 C372 -116.7(14) . . . . ?
C166 C167 C168 C163 -1.5(19) . . . . ?
C166 C167 C168 C173 -178.4(12) . . . . ?
C167 C166 C369 C370 -55.6(17) . . . . ?
C167 C166 C369 C371 -173.6(12) . . . . ?
C167 C166 C369 C372 62.3(15) . . . . ?
C167 C168 C173 C175 -91.8(13) . . . . ?
C168 C163 C164 C162 179.9(9) . . . . ?
C168 C163 C164 C165 -2.4(14) . . . . ?
C168 C163 O17 Li7 -116.6(10) . . . . ?
C168 C163 O17 Li9 106.8(10) . . . . ?
C168 C173 C175 C174 -119.6(10) . . . . ?
C168 C173 C175 C176 63.9(12) . . . . ?
C369 C166 C167 C168 -179.6(12) . . . . ?
C173 C175 C176 C177 172.6(11) . . . . ?
C174 C175 C176 C177 -3.9(17) . . . . ?
C174 C179 C184 C186 114.8(12) . . . . ?
C175 C174 C179 C178 -2.3(15) . . . . ?
C175 C174 C179 C184 177.1(10) . . . . ?
C175 C174 O18 Li6 127.1(10) . . . . ?
C175 C174 O18 Li10 -94.1(12) . . . . ?
C175 C176 C177 C178 1.7(18) . . . . ?
C175 C176 C177 C180 -177.4(12) . . . . ?
C176 C177 C178 C179 0.1(18) . . . . ?
C176 C177 C180 C181 -119.4(18) . . . . ?
C176 C177 C180 C182 -5(2) . . . . ?
C176 C177 C180 C183 108(2) . . . . ?
C177 C178 C179 C174 0.2(17) . . . . ?
C177 C178 C179 C184 -179.2(11) . . . . ?
C178 C177 C180 C181 61.5(18) . . . . ?
C178 C177 C180 C182 176.2(13) . . . . ?
C178 C177 C180 C183 -71(2) . . . . ?
C178 C179 C184 C186 -65.8(13) . . . . ?
C179 C174 C175 C173 -172.2(9) . . . . ?
C179 C174 C175 C176 4.1(15) . . . . ?
C179 C174 O18 Li6 -53.6(11) . . . . ?
C179 C174 O18 Li10 85.1(13) . . . . ?
C179 C184 C186 C185 -59.9(14) . . . . ?
C179 C184 C186 C187 121.3(11) . . . . ?
C180 C177 C178 C179 179.3(11) . . . . ?
C184 C186 C187 C188 176.2(12) . . . . ?
C185 C186 C187 C188 -2.7(18) . . . . ?
C185 C190 C197 C199 111.1(11) . . . . ?
C186 C185 C190 C189 3.5(16) . . . . ?
C186 C185 C190 C197 179.5(9) . . . . ?
C186 C185 O19 Pb7 90.2(8) . . . . ?
C186 C185 O19 Li6 -50.9(12) . . . . ?
C186 C187 C188 C189 3(2) . . . . ?
C186 C187 C188 C191 -178.4(12) . . . . ?
C187 C188 C189 C190 0(2) . . . . ?
C187 C188 C191 C192 71.8(18) . . . . ?
C187 C188 C191 C193 -172.0(15) . . . . ?
C187 C188 C191 C194 -54.4(19) . . . . ?
C188 C189 C190 C185 -3(2) . . . . ?
C188 C189 C190 C197 -179.4(12) . . . . ?
C189 C188 C191 C192 -109.6(17) . . . . ?
C189 C188 C191 C193 7(2) . . . . ?
C189 C188 C191 C194 124.2(17) . . . . ?
C189 C190 C197 C199 -72.8(13) . . . . ?
C190 C185 C186 C184 -179.4(10) . . . . ?
C190 C185 C186 C187 -0.6(16) . . . . ?
C190 C185 O19 Pb7 -85.7(9) . . . . ?
C190 C185 O19 Li6 133.2(10) . . . . ?
C190 C197 C199 C198 -87.8(12) . . . . ?
C190 C197 C199 C200 91.3(13) . . . . ?
C197 C199 C200 C201 -176.5(13) . . . . ?
C198 C199 C200 C201 2.6(19) . . . . ?
C198 C203 C208 C142 -73.6(11) . . . . ?
C199 C198 C203 C202 -0.9(15) . . . . ?
C199 C198 C203 C208 176.9(9) . . . . ?
C199 C198 O20 Pb6 -108.1(9) . . . . ?
C199 C198 O20 Pb7 79.4(10) . . . . ?
C199 C200 C201 C202 0(2) . . . . ?
C199 C200 C201 C204 -169.1(13) . . . . ?
C200 C201 C202 C203 -4(2) . . . . ?
C200 C201 C204 C205 -137.0(17) . . . . ?
C200 C201 C204 C206 -7(2) . . . . ?
C200 C201 C204 C207 110.7(18) . . . . ?
C201 C202 C203 C198 4(2) . . . . ?
C201 C202 C203 C208 -173.6(12) . . . . ?
C202 C201 C204 C205 54(2) . . . . ?
C202 C201 C204 C206 -175.6(15) . . . . ?
C202 C201 C204 C207 -58.1(19) . . . . ?
C202 C203 C208 C142 104.1(11) . . . . ?
C203 C198 C199 C197 176.8(9) . . . . ?
C203 C198 C199 C200 -2.2(15) . . . . ?
C203 C198 O20 Pb6 70.9(11) . . . . ?
C203 C198 O20 Pb7 -101.7(9) . . . . ?
C208 C142 C143 C144 178.3(8) . . . . ?
C211 C212 C213 C214 -1.3(13) . . . . ?
C211 C212 C276 C271 84.6(9) . . . . ?
C211 C216 C221 C223 -124.8(9) . . . . ?
C212 C211 C216 C215 3.0(12) . . . . ?
C212 C211 C216 C221 -176.8(7) . . . . ?
C212 C211 O21 Pb6 98.0(7) . . . . ?
C212 C211 O21 Li7 -6.1(14) . . . . ?
C212 C211 O21 Li8 -114.3(8) . . . . ?
C212 C213 C214 C215 2.0(14) . . . . ?
C212 C213 C214 C217 -175.6(9) . . . . ?
C213 C212 C276 C271 -92.0(10) . . . . ?
C213 C214 C215 C216 -0.1(15) . . . . ?
C213 C214 C217 C218 -50.5(14) . . . . ?
C213 C214 C217 C219 71.5(13) . . . . ?
C213 C214 C217 C220 -168.8(11) . . . . ?
C214 C215 C216 C211 -2.4(14) . . . . ?
C214 C215 C216 C221 177.5(9) . . . . ?
C215 C214 C217 C218 132.0(11) . . . . ?
C215 C214 C217 C219 -106.0(12) . . . . ?
C215 C214 C217 C220 13.7(15) . . . . ?
C215 C216 C221 C223 55.4(11) . . . . ?
C216 C211 C212 C213 -1.3(11) . . . . ?
C216 C211 C212 C276 -178.0(7) . . . . ?
C216 C211 O21 Pb6 -79.2(7) . . . . ?
C216 C211 O21 Li7 176.7(9) . . . . ?
C216 C211 O21 Li8 68.5(8) . . . . ?
C216 C221 C223 C222 75.3(10) . . . . ?
C216 C221 C223 C224 -103.7(10) . . . . ?
C217 C214 C215 C216 177.4(9) . . . . ?
C221 C223 C224 C225 179.9(9) . . . . ?
C222 C223 C224 C225 0.8(14) . . . . ?
C222 C227 C232 C234 83.4(10) . . . . ?
C222 O22 Li8 C211 -34.0(14) . . . . ?
C222 O22 Li8 O21 -13.8(18) . . . . ?
C222 O22 Li8 O28 -174.5(9) . . . . ?
C222 O22 Li8 Li7 8(5) . . . . ?
C222 O22 Li8 Li9 148.3(10) . . . . ?
C223 C222 C227 C226 -1.3(13) . . . . ?
C223 C222 C227 C232 -179.8(8) . . . . ?
C223 C222 O22 Li8 -1.3(17) . . . . ?
C223 C224 C225 C226 -1.0(14) . . . . ?
C223 C224 C225 C228 179.0(9) . . . . ?
C224 C225 C226 C227 0.0(14) . . . . ?
C224 C225 C228 C229 49.9(13) . . . . ?
C224 C225 C228 C230 -70.8(13) . . . . ?
C224 C225 C228 C231 170.3(9) . . . . ?
C225 C226 C227 C222 1.1(14) . . . . ?
C225 C226 C227 C232 179.7(8) . . . . ?
C226 C225 C228 C229 -130.0(11) . . . . ?
C226 C225 C228 C230 109.2(12) . . . . ?
C226 C225 C228 C231 -9.7(15) . . . . ?
C226 C227 C232 C234 -95.1(10) . . . . ?
C227 C222 C223 C221 -178.8(8) . . . . ?
C227 C222 C223 C224 0.3(13) . . . . ?
C227 C222 O22 Li8 177.4(11) . . . . ?
C227 C232 C234 C233 -85.4(10) . . . . ?
C227 C232 C234 C235 91.8(10) . . . . ?
C228 C225 C226 C227 180.0(9) . . . . ?
C232 C234 C235 C236 -176.0(9) . . . . ?
C233 C234 C235 C236 1.2(14) . . . . ?
C233 C238 C243 C245 -91.5(11) . . . . ?
C234 C233 C238 C237 3.8(13) . . . . ?
C234 C233 C238 C243 -167.6(8) . . . . ?
C234 C233 O23 Pb8 -109.8(8) . . . . ?
C234 C235 C236 C237 2.3(15) . . . . ?
C234 C235 C236 C239 179.9(10) . . . . ?
C235 C236 C237 C238 -2.8(15) . . . . ?
C235 C236 C239 C240 -63.9(17) . . . . ?
C235 C236 C239 C241 45.4(19) . . . . ?
C235 C236 C239 C242 -176.4(14) . . . . ?
C236 C237 C238 C233 -0.1(15) . . . . ?
C236 C237 C238 C243 171.4(9) . . . . ?
C237 C236 C239 C240 113.5(16) . . . . ?
C237 C236 C239 C241 -137.2(15) . . . . ?
C237 C236 C239 C242 1(2) . . . . ?
C237 C238 C243 C245 97.2(10) . . . . ?
C238 C233 C234 C232 172.9(8) . . . . ?
C238 C233 C234 C235 -4.3(13) . . . . ?
C238 C233 O23 Pb8 73.8(10) . . . . ?
C238 C243 C245 C244 108.9(9) . . . . ?
C238 C243 C245 C246 -78.8(11) . . . . ?
C239 C236 C237 C238 179.7(11) . . . . ?
C243 C245 C246 C247 -170.7(8) . . . . ?
C244 C245 C246 C247 1.6(14) . . . . ?
C244 C249 C254 C256 -65.1(12) . . . . ?
C245 C244 C249 C248 3.9(14) . . . . ?
C245 C244 C249 C254 -174.6(8) . . . . ?
C245 C244 O24 Pb8 -86.0(8) . . . . ?
C245 C244 O24 Li9 146.6(12) . . . . ?
C245 C246 C247 C248 -0.5(14) . . . . ?
C245 C246 C247 C250 -178.5(9) . . . . ?
C246 C247 C248 C249 1.1(14) . . . . ?
C246 C247 C250 C251 -51.7(13) . . . . ?
C246 C247 C250 C252 67.7(14) . . . . ?
C246 C247 C250 C253 -168.9(9) . . . . ?
C247 C248 C249 C244 -2.9(15) . . . . ?
C247 C248 C249 C254 175.6(9) . . . . ?
C248 C247 C250 C251 130.4(10) . . . . ?
C248 C247 C250 C252 -110.2(12) . . . . ?
C248 C247 C250 C253 13.2(14) . . . . ?
C248 C249 C254 C256 116.5(10) . . . . ?
C249 C244 C245 C243 169.2(8) . . . . ?
C249 C244 C245 C246 -3.3(13) . . . . ?
C249 C244 O24 Pb8 94.5(8) . . . . ?
C249 C244 O24 Li9 -33.0(17) . . . . ?
C249 C254 C256 C255 122.3(10) . . . . ?
C249 C254 C256 C257 -57.3(11) . . . . ?
C250 C247 C248 C249 179.1(9) . . . . ?
C254 C256 C257 C258 -179.5(8) . . . . ?
C255 C256 C257 C258 0.9(13) . . . . ?
C255 C260 C265 C267 -106.7(9) . . . . ?
C256 C255 C260 C259 3.3(12) . . . . ?
C256 C255 C260 C265 -172.1(7) . . . . ?
C256 C255 O25 Li9 -76.4(9) . . . . ?
C256 C257 C258 C259 4.3(13) . . . . ?
C256 C257 C258 C261 179.6(8) . . . . ?
C257 C258 C259 C260 -5.8(13) . . . . ?
C257 C258 C261 C262 56.9(14) . . . . ?
C257 C258 C261 C263 -63.4(14) . . . . ?
C257 C258 C261 C264 -179.2(10) . . . . ?
C258 C259 C260 C255 2.0(13) . . . . ?
C258 C259 C260 C265 177.4(8) . . . . ?
C259 C258 C261 C262 -128.2(12) . . . . ?
C259 C258 C261 C263 111.6(13) . . . . ?
C259 C258 C261 C264 -4.2(15) . . . . ?
C259 C260 C265 C267 77.8(10) . . . . ?
C260 C255 C256 C254 175.7(7) . . . . ?
C260 C255 C256 C257 -4.7(12) . . . . ?
C260 C255 O25 Li9 104.6(9) . . . . ?
C260 C265 C267 C266 107.3(9) . . . . ?
C260 C265 C267 C268 -78.7(10) . . . . ?
C261 C258 C259 C260 179.1(8) . . . . ?
C265 C267 C268 C269 -174.2(8) . . . . ?
C266 C267 C268 C269 0.2(12) . . . . ?
C266 C271 C276 C212 -119.5(9) . . . . ?
C267 C266 C271 C270 2.9(12) . . . . ?
C267 C266 C271 C276 -175.5(7) . . . . ?
C267 C266 O26 Li6 95.6(10) . . . . ?
C267 C266 O26 Li7 -133.5(8) . . . . ?
C267 C268 C269 C270 2.7(13) . . . . ?
C267 C268 C269 C272 176.2(8) . . . . ?
C268 C269 C270 C271 -2.9(12) . . . . ?
C268 C269 C272 C273 160.8(9) . . . . ?
C268 C269 C272 C274 41.0(12) . . . . ?
C268 C269 C272 C275 -79.7(11) . . . . ?
C269 C270 C271 C266 0.2(13) . . . . ?
C269 C270 C271 C276 178.6(8) . . . . ?
C270 C269 C272 C273 -26.3(12) . . . . ?
C270 C269 C272 C274 -146.0(9) . . . . ?
C270 C269 C272 C275 93.2(11) . . . . ?
C270 C271 C276 C212 62.1(10) . . . . ?
C271 C266 C267 C265 171.1(8) . . . . ?
C271 C266 C267 C268 -3.0(11) . . . . ?
C271 C266 O26 Li6 -81.3(10) . . . . ?
C271 C266 O26 Li7 49.5(11) . . . . ?
C272 C269 C270 C271 -176.3(8) . . . . ?
C276 C212 C213 C214 175.3(8) . . . . ?
O1 C1 C2 C3 175.8(8) . . . . ?
O1 C1 C2 C11 -11.3(12) . . . . ?
O1 C1 C6 C5 -176.6(8) . . . . ?
O1 C1 C6 C66 5.6(13) . . . . ?
O2 C12 C13 C14 -176.4(8) . . . . ?
O2 C12 C13 C22 1.5(13) . . . . ?
O2 C12 C17 C11 7.0(12) . . . . ?
O2 C12 C17 C16 178.9(8) . . . . ?
O3 C23 C24 C25 177.4(9) . . . . ?
O3 C23 C24 C33 -4.7(14) . . . . ?
O3 C23 C28 C22 -2.7(13) . . . . ?
O3 C23 C28 C27 -178.6(8) . . . . ?
O4 C34 C35 C36 179.7(9) . . . . ?
O4 C34 C35 C44 1.6(14) . . . . ?
O4 C34 C39 C33 0.4(13) . . . . ?
O4 C34 C39 C38 177.6(9) . . . . ?
O5 C45 C46 C47 -176.7(9) . . . . ?
O5 C45 C46 C55 -2.6(14) . . . . ?
O5 C45 C50 C44 3.1(14) . . . . ?
O5 C45 C50 C49 177.8(9) . . . . ?
O6 C56 C57 C58 174.8(9) . . . . ?
O6 C56 C57 C66 -4.8(13) . . . . ?
O6 C56 C61 C55 9.8(13) . . . . ?
O6 C56 C61 C60 -175.3(9) . . . . ?
O7 C71 C72 C73 -178.5(7) . . . . ?
O7 C71 C72 C136 0.2(12) . . . . ?
O7 C71 C76 C75 177.9(8) . . . . ?
O7 C71 C76 C81 1.8(12) . . . . ?
O8 C82 C83 C81 2.0(15) . . . . ?
O8 C82 C83 C84 -174.1(10) . . . . ?
O8 C82 C87 C86 175.4(11) . . . . ?
O8 C82 C87 C92 -2.3(16) . . . . ?
O9 C93 C94 C95 -177.5(8) . . . . ?
O9 C93 C94 C103 -1.0(12) . . . . ?
O9 C93 C98 C92 -3.0(12) . . . . ?
O9 C93 C98 C97 176.9(7) . . . . ?
O10 C104 C105 C103 -1.0(15) . . . . ?
O10 C104 C105 C106 177.9(9) . . . . ?
O10 C104 C109 C108 -179.1(9) . . . . ?
O10 C104 C109 C114 6.5(14) . . . . ?
O11 C115 C116 C114 1.8(12) . . . . ?
O11 C115 C116 C117 -177.0(8) . . . . ?
O11 C115 C120 C119 177.0(8) . . . . ?
O11 C115 C120 C125 -1.9(13) . . . . ?
O12 C126 C127 C125 -8.9(13) . . . . ?
O12 C126 C127 C128 178.2(8) . . . . ?
O12 C126 C131 C130 180.0(8) . . . . ?
O12 C126 C131 C136 2.4(13) . . . . ?
O15 C141 C142 C143 -178.2(8) . . . . ?
O15 C141 C142 C208 1.5(11) . . . . ?
O15 C141 C146 C145 -179.6(8) . . . . ?
O15 C141 C146 C151 -0.2(13) . . . . ?
O16 C152 C153 C151 0.4(14) . . . . ?
O16 C152 C153 C154 -179.7(8) . . . . ?
O16 C152 C157 C156 -179.9(8) . . . . ?
O16 C152 C157 C162 -4.2(12) . . . . ?
O17 C163 C164 C162 0.9(13) . . . . ?
O17 C163 C164 C165 178.6(9) . . . . ?
O17 C163 C168 C167 -178.0(10) . . . . ?
O17 C163 C168 C173 -1.1(15) . . . . ?
O18 C174 C175 C173 7.0(15) . . . . ?
O18 C174 C175 C176 -176.6(9) . . . . ?
O18 C174 C179 C178 178.4(9) . . . . ?
O18 C174 C179 C184 -2.2(15) . . . . ?
O19 C185 C186 C184 4.7(15) . . . . ?
O19 C185 C186 C187 -176.5(10) . . . . ?
O19 C185 C190 C189 179.3(10) . . . . ?
O19 C185 C190 C197 -4.7(15) . . . . ?
O20 C198 C199 C197 -4.1(15) . . . . ?
O20 C198 C199 C200 176.8(10) . . . . ?
O20 C198 C203 C202 -179.9(10) . . . . ?
O20 C198 C203 C208 -2.1(13) . . . . ?
O21 C211 C212 C213 -178.5(7) . . . . ?
O21 C211 C212 C276 4.7(11) . . . . ?
O21 C211 C216 C215 -179.8(8) . . . . ?
O21 C211 C216 C221 0.4(12) . . . . ?
O22 C222 C223 C221 0.0(12) . . . . ?
O22 C222 C223 C224 179.1(8) . . . . ?
O22 C222 C227 C226 180.0(8) . . . . ?
O22 C222 C227 C232 1.5(12) . . . . ?
O23 C233 C234 C232 -3.4(12) . . . . ?
O23 C233 C234 C235 179.4(8) . . . . ?
O23 C233 C238 C237 -179.8(8) . . . . ?
O23 C233 C238 C243 8.8(13) . . . . ?
O24 C244 C245 C243 -10.4(12) . . . . ?
O24 C244 C245 C246 177.2(8) . . . . ?
O24 C244 C249 C248 -176.6(8) . . . . ?
O24 C244 C249 C254 5.0(13) . . . . ?
O25 C255 C256 C254 -3.4(12) . . . . ?
O25 C255 C256 C257 176.2(7) . . . . ?
O25 C255 C260 C259 -177.6(7) . . . . ?
O25 C255 C260 C265 7.0(12) . . . . ?
O26 C266 C267 C265 -5.9(12) . . . . ?
O26 C266 C267 C268 179.9(7) . . . . ?
O26 C266 C271 C270 179.8(7) . . . . ?
O26 C266 C271 C276 1.5(12) . . . . ?
Pb8 O28 Li8 C211 -143.2(6) . . . . ?
Pb8 O28 Li8 O21 -178.9(5) . . . . ?
Pb8 O28 Li8 O22 -17.4(10) . . . . ?
Pb8 O28 Li8 Li7 162.2(4) . . . . ?
Pb8 O28 Li8 Li9 105.7(7) . . . . ?
Li1 C1 C2 C3 117.4(8) . . . . ?
Li1 C1 C2 C11 -69.8(9) . . . . ?
Li1 C1 C6 C5 -127.7(8) . . . . ?
Li1 C1 C6 C66 54.4(10) . . . . ?
Li1 C1 O1 Li4 82.8(11) . . . . ?
Li1 C115 C116 C114 42.6(9) . . . . ?
Li1 C115 C116 C117 -136.2(8) . . . . ?
Li1 C115 C120 C119 126.7(9) . . . . ?
Li1 C115 C120 C125 -52.2(11) . . . . ?
Li1 C115 O11 Li3 -132.2(10) . . . . ?
Li1 C115 O11 Li4 101.6(11) . . . . ?
Li2 C23 C24 C25 120.0(10) . . . . ?
Li2 C23 C24 C33 -62.1(10) . . . . ?
Li2 C23 C28 C22 65.3(11) . . . . ?
Li2 C23 C28 C27 -110.7(10) . . . . ?
Li2 C23 O3 Pb2 157.6(6) . . . . ?
Li2 C23 O3 Li3 -93.8(12) . . . . ?
Li3 O11 Li1 C1 -90.4(9) . . . . ?
Li3 O11 Li1 C115 142.7(8) . . . . ?
Li3 O11 Li1 O1 -101.5(7) . . . . ?
Li3 O11 Li1 O6 124.2(14) . . . . ?
Li3 O11 Li1 O13 9.7(9) . . . . ?
Li3 O11 Li1 Pb1 29.4(17) . . . . ?
Li3 O11 Li1 Li4 -79.0(7) . . . . ?
Li4 O11 Li1 C1 -11.3(9) . . . . ?
Li4 O11 Li1 C115 -138.3(8) . . . . ?
Li4 O11 Li1 O1 -22.4(7) . . . . ?
Li4 O11 Li1 O6 -156.7(15) . . . . ?
Li4 O11 Li1 O13 88.7(8) . . . . ?
Li4 O11 Li1 Pb1 108.4(16) . . . . ?
Li4 O11 Li1 Li3 79.0(7) . . . . ?
Li6 C174 C175 C173 55.4(17) . . . . ?
Li6 C174 C175 C176 -128.2(12) . . . . ?
Li6 C174 C179 C178 147.8(10) . . . . ?
Li6 C174 C179 C184 -32.8(11) . . . . ?
Li6 C174 O18 Li10 138.8(12) . . . . ?
Li8 C211 C212 C213 124.4(8) . . . . ?
Li8 C211 C212 C276 -52.4(10) . . . . ?
Li8 C211 C216 C215 -136.1(8) . . . . ?
Li8 C211 C216 C221 44.0(9) . . . . ?
Li8 C211 O21 Pb6 -147.7(5) . . . . ?
Li8 C211 O21 Li7 108.2(11) . . . . ?
Li9 C163 C164 C162 -41.0(10) . . . . ?
Li9 C163 C164 C165 136.7(8) . . . . ?
Li9 C163 C168 C167 -127.8(10) . . . . ?
Li9 C163 C168 C173 49.2(14) . . . . ?
Li9 C163 O17 Li7 136.5(10) . . . . ?
Li9 C255 C256 C254 -51.7(9) . . . . ?
Li9 C255 C256 C257 127.9(8) . . . . ?
Li9 C255 C260 C259 -119.3(9) . . . . ?
Li9 C255 C260 C265 65.3(10) . . . . ?
Li9 O28 Li8 C211 111.1(9) . . . . ?
Li9 O28 Li8 O21 75.4(10) . . . . ?
Li9 O28 Li8 O22 -123.1(8) . . . . ?
Li9 O28 Li8 Li7 56.5(7) . . . . ?
Li10 C174 C175 C173 -40.9(12) . . . . ?
Li10 C174 C175 C176 135.5(10) . . . . ?
Li10 C174 C179 C178 -137.3(10) . . . . ?
Li10 C174 C179 C184 42.1(13) . . . . ?
Li10 C174 O18 Li6 -138.8(12) . . . . ?
C191 C188 C189 C190 -178.7(13) . . . . ?
C204 C201 C202 C203 166.2(13) . . . . ?

loop_
_smtbx_masks_void_nr
_smtbx_masks_void_average_x
_smtbx_masks_void_average_y
_smtbx_masks_void_average_z
_smtbx_masks_void_volume
_smtbx_masks_void_count_electrons
_smtbx_masks_void_content
1 0.603 -0.065 0.000 3319.1 396.4 '18 CH3CN'
2 0.306 0.390 0.493 71.4 0.0 ?
3 0.497 0.219 0.447 72.2 0.0 ?
4 0.503 0.781 0.553 72.2 0.0 ?
5 0.694 0.610 0.507 71.4 0.0 ?
